data_7711857
loop_
_publ_author_name
'Alotaibi, Rajeh'
'Brookfield, Adam'
'Fowler, Jonathan M.'
'Whitehead, George F. S.'
'Lockyer, Selena J.'
'Timco, Grigore A.'
'Collison, David'
'Schnack, J&#xfc;rgen'
'Winpenny, Richard E. P.'

_publ_section_title
;
 Templating metallocycles with a macrocycle: synthesis, structures and
 magnetic studies of {Cr<sub>11</sub>M<sub>2</sub>} complexes.
;
_journal_issue 1
_journal_name_full 'Dalton transactions (Cambridge, England : 2003)'
_journal_page_first 20
_journal_page_last 23
_journal_paper_doi 10.1039/d2dt03368b
_journal_volume 52
_journal_year 2022
_chemical_formula_moiety 'C120 H222 Cr11.283 F15.283 N4 O44 Zn1.717, 0.554(H2 O), 1.699(C4 H10 O)'
_chemical_formula_sum 'C126.8 H240.11 Cr11.27 F15.27 N4 O46.26 Zn1.74'
_chemical_formula_weight 3550.23
_space_group_crystal_system triclinic
_space_group_IT_number 2
_space_group_name_Hall '-P 1'
_space_group_name_H-M_alt 'P -1'
_atom_sites_solution_hydrogens mixed
_audit_creation_date 2022-11-18
_audit_creation_method
;
Olex2 1.5
(compiled 2022.04.07 svn.rca3783a0 for OlexSys, GUI svn.r6498)
;
_audit_update_record
;
2022-11-28 deposited with the CCDC.	2022-11-30 downloaded from the CCDC.
;
_cell_angle_alpha 82.820(2)
_cell_angle_beta 77.658(2)
_cell_angle_gamma 62.886(3)
_cell_formula_units_Z 2
_cell_length_a 20.2660(6)
_cell_length_b 21.0542(6)
_cell_length_c 24.7966(6)
_cell_measurement_reflns_used 28180
_cell_measurement_temperature 150.06(14)
_cell_measurement_theta_max 75.1510
_cell_measurement_theta_min 1.7990
_cell_volume 9195.3(5)
_computing_cell_refinement 'CrysAlisPro 1.171.40.82a (Rigaku OD, 2020)'
_computing_data_collection 'CrysAlisPro 1.171.40.82a (Rigaku OD, 2020)'
_computing_data_reduction 'CrysAlisPro 1.171.40.82a (Rigaku OD, 2020)'
_computing_molecular_graphics 'Olex2 1.5 (Dolomanov et al., 2009)'
_computing_publication_material 'Olex2 1.5 (Dolomanov et al., 2009)'
_computing_structure_refinement 'SHELXL 2019/2 (Sheldrick, 2015)'
_computing_structure_solution 'ShelXT (Sheldrick, 2015)'
_diffrn_ambient_temperature 150.06(14)
_diffrn_detector_area_resol_mean 10.0000
_diffrn_measured_fraction_theta_full 0.991
_diffrn_measured_fraction_theta_max 0.959
_diffrn_measurement_details
;
List of Runs (angles in degrees, time in seconds):

  # Type    Start    End  Width  t~exp~   \w     \q     \k     \f   Frames
#--------------------------------------------------------------------------
  1  \w    -46.00 -21.00   1.00    1.00    --    5.00 -64.00  53.00   25
  2  \w      8.00  33.00   1.00    1.00    --    5.00  64.00-169.00   25
  3  \w    -93.00 -12.00   1.00    1.00    --  -45.40 -64.00  53.00   81
  4  \w    -79.00  16.00   1.00    1.00    --  -45.40  64.00-169.00   95
  5  \w   -154.00-114.00   1.00    2.00    -- -107.20 -64.00  53.00   40
  6  \w   -104.00 -79.00   1.00    2.00    -- -107.20  64.00-169.00   25
  7  \w    -85.00  44.00   1.00    1.00    --  -45.40  76.00-120.00  129
  8  \w    -15.00  27.00   1.00    1.00    --  -45.40  57.00 120.00   42
  9  \w    -56.00  42.00   1.00    1.00    --  -45.40  57.00  30.00   98
 10  \w   -132.00 -13.00   1.00    1.00    --  -45.40 -57.00 -60.00  119
 11  \w   -124.00 -97.00   1.00    2.00    -- -107.20  76.00  30.00   27
 12  \w   -196.00 -85.00   1.00    2.00    -- -107.20 -19.00 150.00  111
 13  \w   -196.00 -72.00   1.00    2.00    -- -107.20 -38.00 120.00  124
 14  \w   -106.00 -75.00   1.00    2.00    -- -107.20  76.00-120.00   31
 15  \w   -143.00 -82.00   1.00    2.00    -- -107.20  76.00 120.00   61
 16  \w   -147.00 -97.00   1.00    2.00    -- -107.20  76.00  60.00   50
 17  \w    -48.00 -18.00   1.00    2.00    -- -107.20 -19.00 150.00   30
 18  \w   -143.00 -19.00   1.00    2.00    -- -107.20  38.00 120.00  124
 19  \w   -147.00 -18.00   1.00    2.00    -- -107.20  76.00-150.00  129
 20  \w   -163.00 -68.00   1.00    2.00    -- -107.20 -38.00   0.00   95
 21  \w   -142.00 -71.00   1.00    2.00    -- -107.20  76.00   8.56   71
 22  \w    -80.00 -51.00   1.00    2.00    -- -107.20 -19.00 150.00   29
 23  \w   -120.00 -88.00   1.00    2.00    -- -107.20  76.00 150.00   32
 24  \w   -139.00 -27.00   1.00    2.00    -- -107.20  76.00 -30.00  112
 25  \w   -145.00 -79.00   1.00    2.00    -- -107.20  76.00 -90.00   66
 26  \w   -119.00 -27.00   1.00    2.00    -- -107.20  76.00  90.00   92
 27  \w    -51.00 -26.00   1.00    2.00    -- -107.20  57.00-120.00   25
 28  \w   -116.00 -89.00   1.00    2.00    -- -107.20  76.00-180.00   27
 29  \w    -87.00 -62.00   1.00    2.00    -- -107.20  57.00  30.00   25
 30  \w   -135.00-109.00   1.00    2.00    -- -107.20  57.00  30.00   26
;
_diffrn_measurement_device 'four-circle diffractometer'
_diffrn_measurement_device_type 'XtaLAB AFC11 (RINC): Kappa single'
_diffrn_measurement_method '\w scans'
_diffrn_radiation_type CuK\a
_diffrn_radiation_wavelength 1.54184
_diffrn_reflns_av_R_equivalents 0.0539
_diffrn_reflns_av_unetI/netI 0.0558
_diffrn_reflns_Laue_measured_fraction_full 0.991
_diffrn_reflns_Laue_measured_fraction_max 0.959
_diffrn_reflns_limit_h_max 24
_diffrn_reflns_limit_h_min -25
_diffrn_reflns_limit_k_max 26
_diffrn_reflns_limit_k_min -26
_diffrn_reflns_limit_l_max 31
_diffrn_reflns_limit_l_min -28
_diffrn_reflns_number 119512
_diffrn_reflns_point_group_measured_fraction_full 0.991
_diffrn_reflns_point_group_measured_fraction_max 0.959
_diffrn_reflns_theta_full 67.684
_diffrn_reflns_theta_max 76.081
_diffrn_reflns_theta_min 1.825
_exptl_absorpt_coefficient_mu 6.194
_exptl_absorpt_correction_T_max 1.00000
_exptl_absorpt_correction_T_min 0.54568
_exptl_absorpt_correction_type multi-scan
_exptl_absorpt_process_details
;
CrysAlisPro 1.171.40.82a (Rigaku Oxford Diffraction, 2020)
Empirical absorption correction using spherical harmonics,
implemented in SCALE3 ABSPACK scaling algorithm.
;
_exptl_crystal_colour 'clear green'
_exptl_crystal_colour_lustre clear
_exptl_crystal_colour_primary green
_exptl_crystal_density_diffrn 1.282
_exptl_crystal_description block
_exptl_crystal_F_000 3717
_exptl_crystal_size_max 0.258
_exptl_crystal_size_mid 0.241
_exptl_crystal_size_min 0.189
_refine_diff_density_max 1.138
_refine_diff_density_min -0.612
_refine_diff_density_rms 0.073
_refine_ls_extinction_method none
_refine_ls_goodness_of_fit_ref 1.014
_refine_ls_hydrogen_treatment constr
_refine_ls_matrix_type full
_refine_ls_number_parameters 3581
_refine_ls_number_reflns 36868
_refine_ls_number_restraints 21713
_refine_ls_restrained_S_all 0.952
_refine_ls_R_factor_all 0.0921
_refine_ls_R_factor_gt 0.0678
_refine_ls_shift/su_max 0.001
_refine_ls_shift/su_mean 0.000
_refine_ls_structure_factor_coef Fsqd
_refine_ls_weighting_details 'w=1/[\s^2^(Fo^2^)+(0.1308P)^2^+4.8138P] where P=(Fo^2^+2Fc^2^)/3'
_refine_ls_weighting_scheme calc
_refine_ls_wR_factor_gt 0.1948
_refine_ls_wR_factor_ref 0.2153
_reflns_Friedel_coverage 0.000
_reflns_number_gt 26260
_reflns_number_total 36868
_reflns_threshold_expression 'I > 2\s(I)'
_cod_data_source_file d2dt03368b2.cif
_cod_data_source_block rrepw389
_cod_depositor_comments 'Adding full bibliography for 7711856--7711857.cif.'
_cod_original_formula_sum 'C126.80 H240.11 Cr11.27 F15.27 N4 O46.26 Zn1.74'
_cod_database_code 7711857
_shelx_shelxl_version_number 2019/2
_shelx_space_group_comment
;
The symmetry employed for this shelxl refinement is uniquely defined
by the following loop, which should always be used as a source of
symmetry information in preference to the above space-group names.
They are only intended as comments.
;
_shelx_estimated_absorpt_t_max 0.387
_shelx_estimated_absorpt_t_min 0.298
_olex2_refinement_description
;
1. Fixed Uiso
 At 1.2 times of:
  All C(H,H) groups, All N(H) groups
 At 1.5 times of:
  All C(H,H,H) groups, All O(H,H) groups
2. Shared sites
{Zn, Zn29}
3. Restrained distances
 C104-C101 = C103-C102
 1.54 with sigma of 0.02
 O45-C102 = O45-C104
 1.35 with sigma of 0.02
 O123-C124
 2.45 with sigma of 0.02
 C102-C104
 2.45 with sigma of 0.02
 O45-C103
 2.45 with sigma of 0.02
 O123-C125 = O123-C110
 1.35 with sigma of 0.02
 O45-C101
 2.45 with sigma of 0.02
 C125-C110
 2.45 with sigma of 0.02
 C126-C125 = C124-C110
 1.54 with sigma of 0.02
 O123-C126
 2.45 with sigma of 0.02
 Cr6A-F6A \\sim Cr6-F6
 with sigma of 0.02
4. Uiso/Uaniso restraints and constraints
All non-hydrogen atoms have similar U: within 2A with sigma of 0.04 and sigma
for terminal atoms of 0.08 within 2A
Uanis(Zn) = Uanis(Zn29)
5. Rigid body (RIGU) restrains
 All non-hydrogen atoms
 with sigma for 1-2 distances of 0.004 and sigma for 1-3 distances of 0.004
6. Same fragment restrains
{O1, O2, C1, C2, C3, C4, C5} sigma for 1-2: 0.02, 1-3: 0.04
as in
{O3, O4, C6, C7, C8, C9, C10}
{O1, O2, C1, C2, C3, C4, C5} sigma for 1-2: 0.02, 1-3: 0.04
as in
{O5, O6, C11, C12, C13, C14, C15}
{O1, O2, C1, C2, C3, C4, C5} sigma for 1-2: 0.02, 1-3: 0.04
as in
{O7, O8, C16, C17, C18, C19, C20}
{O1, O2, C1, C2, C3, C4, C5} sigma for 1-2: 0.02, 1-3: 0.04
as in
{O9, O10, C21, C22, C23, C24, C25}
{O1, O2, C1, C2, C3, C4, C5} sigma for 1-2: 0.02, 1-3: 0.04
as in
{O11, O47, C26, C27, C28, C29, C30}
{O1, O2, C1, C2, C3, C4, C5} sigma for 1-2: 0.02, 1-3: 0.04
as in
{O46, O12, C31, C32, C33, C34, C35}
{O1, O2, C1, C2, C3, C4, C5} sigma for 1-2: 0.02, 1-3: 0.04
as in
{O15, O16, C36, C37, C38, C39, C40}
{O1, O2, C1, C2, C3, C4, C5} sigma for 1-2: 0.02, 1-3: 0.04
as in
{O17, O18, C41, C42, C43, C44, C45}
{O1, O2, C1, C2, C3, C4, C5} sigma for 1-2: 0.02, 1-3: 0.04
as in
{O19, O20, C46, C47, C48, C49, C50}
{O1, O2, C1, C2, C3, C4, C5} sigma for 1-2: 0.02, 1-3: 0.04
as in
{O21, O22, C51, C52, C53, C54, C55}
{O1, O2, C1, C2, C3, C4, C5} sigma for 1-2: 0.02, 1-3: 0.04
as in
{O23, O24, C56, C57, C58, C59, C60}
{O1, O2, C1, C2, C3, C4, C5} sigma for 1-2: 0.02, 1-3: 0.04
as in
{O25, O26, C61, C62, C63, C64, C65}
{O1, O2, C1, C2, C3, C4, C5} sigma for 1-2: 0.02, 1-3: 0.04
as in
{O27, O28, C66, C67, C68, C69, C70}
{O1, O2, C1, C2, C3, C4, C5} sigma for 1-2: 0.02, 1-3: 0.04
as in
{O29, O30, C71, C72, C73, C74, C75}
{O1, O2, C1, C2, C3, C4, C5} sigma for 1-2: 0.02, 1-3: 0.04
as in
{O31, O32, C76, C77, C78, C79, C80}
{O1, O2, C1, C2, C3, C4, C5} sigma for 1-2: 0.02, 1-3: 0.04
as in
{O33, O34, C81, C82, C83, C84, C85}
{O1, O2, C1, C2, C3, C4, C5} sigma for 1-2: 0.02, 1-3: 0.04
as in
{O35, O36, C86, C87, C88, C89, C90}
{O1, O2, C1, C2, C3, C4, C5} sigma for 1-2: 0.02, 1-3: 0.04
as in
{O37, O38, C91, C92, C93, C94, C95}
{O1, O2, C1, C2, C3, C4, C5} sigma for 1-2: 0.02, 1-3: 0.04
as in
{O39, O40, C96, C97, C98, C99, C100}
{O1, O2, C1, C2, C3, C4, C5} sigma for 1-2: 0.02, 1-3: 0.04
as in
{O41, O42, C111, C112, C1A, C1B, C1C}
{O1, O2, C1, C2, C3, C4, C5} sigma for 1-2: 0.02, 1-3: 0.04
as in
{O43, O44, C1D, C1E, C1F, C1G, C1H}
{N1, N2, N3, N4, C113, C114, C115, C116, C117, C118, C119, C120, C121, C122}
sigma for 1-2: 0.02, 1-3: 0.04
as in
{N1A, N2A, N3A, N4A, C105, C1I, C1J, C1K, C1L, C1M, C1N, C1O, C1P, C1Q}
{O1, O2, C1, C2, C3, C4, C5} sigma for 1-2: 0.02, 1-3: 0.04
as in
{O41A, O42A, C106, C1R, C1S, C1T, C1U}
{O1, O2, C1, C2, C3, C4, C5} sigma for 1-2: 0.02, 1-3: 0.04
as in
{O39A, O40A, C96A, C97A, C98A, C99A, C107}
{O1, O2, C1, C2, C3, C4, C5} sigma for 1-2: 0.02, 1-3: 0.04
as in
{O1A, O2A, C109, C2A, C3A, C4A, C5A}
{O1, O2, C1, C2, C3, C4, C5} sigma for 1-2: 0.02, 1-3: 0.04
as in
{O5A, O6A, C11A, C12A, C13A, C14A, C15A}
{O1, O2, C1, C2, C3, C4, C5} sigma for 1-2: 0.02, 1-3: 0.04
as in
{O7A, O8A, C16A, C17A, C18A, C19A, C20A}
{O1, O2, C1, C2, C3, C4, C5} sigma for 1-2: 0.02, 1-3: 0.04
as in
{O9A, O10A, C21A, C22A, C23A, C24A, C25A}
{O1, O2, C1, C2, C3, C4, C5} sigma for 1-2: 0.02, 1-3: 0.04
as in
{O11A, O47A, C26A, C27A, C28A, C29A, C30A}
{O1, O2, C1, C2, C3, C4, C5} sigma for 1-2: 0.02, 1-3: 0.04
as in
{O15A, O16A, C36A, C37A, C38A, C39A, C40A}
{O1, O2, C1, C2, C3, C4, C5} sigma for 1-2: 0.02, 1-3: 0.04
as in
{O46A, O12A, C31A, C32A, C33A, C34A, C35A}
{O1, O2, C1, C2, C3, C4, C5} sigma for 1-2: 0.02, 1-3: 0.04
as in
{O37A, O38A, C91A, C92A, C93A, C94A, C95A}
{O1, O2, C1, C2, C3, C4, C5} sigma for 1-2: 0.02, 1-3: 0.04
as in
{O35A, O36A, C86A, C87A, C88A, C89A, C90A}
{O1, O2, C1, C2, C3, C4, C5} sigma for 1-2: 0.02, 1-3: 0.04
as in
{O31A, O32A, C76A, C77A, C78A, C79A, C80A}
{O1, O2, C1, C2, C3, C4, C5} sigma for 1-2: 0.02, 1-3: 0.04
as in
{O33A, O34A, C81A, C82A, C83A, C84A, C85A}
{O1, O2, C1, C2, C3, C4, C5} sigma for 1-2: 0.02, 1-3: 0.04
as in
{O29A, O30A, C71A, C72A, C73A, C74A, C75A}
{O1, O2, C1, C2, C3, C4, C5} sigma for 1-2: 0.02, 1-3: 0.04
as in
{O25A, O26A, C61A, C62A, C63A, C64A, C65A}
{O1, O2, C1, C2, C3, C4, C5} sigma for 1-2: 0.02, 1-3: 0.04
as in
{O21A, O22A, C51A, C52A, C53A, C54A, C55A}
{O1, O2, C1, C2, C3, C4, C5} sigma for 1-2: 0.02, 1-3: 0.04
as in
{O17A, O18A, C41A, C42A, C43A, C44A, C45A}
{O1, O2, C1, C2, C3, C4, C5} sigma for 1-2: 0.02, 1-3: 0.04
as in
{O19A, O20A, C46A, C47A, C48A, C49A, C50A}
7. Others
 Sof(Cr13)=Sof(Cr2)=Sof(Cr3)=Sof(Cr4)=Sof(Cr5)=Sof(Cr6)=Sof(Cr7)=Sof(Cr8)=
 Sof(Cr9)=Sof(Cr10)=Sof(Cr11)=Sof(F1)=Sof(F2)=Sof(F3)=Sof(F4)=Sof(F5)=Sof(F6)=
 Sof(F7)=Sof(F8)=Sof(F9)=Sof(F10)=Sof(F11)=Sof(F12)=Sof(F13)=Sof(F01C)=
 Sof(F020)=Sof(O1)=Sof(O2)=Sof(C1)=Sof(C2)=Sof(C3)=Sof(H3A)=Sof(H3B)=Sof(H3C)=
 Sof(C4)=Sof(H4A)=Sof(H4B)=Sof(H4C)=Sof(C5)=Sof(H5A)=Sof(H5B)=Sof(H5C)=Sof(O3)=
 Sof(O4)=Sof(C6)=Sof(C7)=Sof(C8)=Sof(H8A)=Sof(H8B)=Sof(H8C)=Sof(C9)=Sof(H9A)=
 Sof(H9B)=Sof(H9C)=Sof(C10)=Sof(H10A)=Sof(H10B)=Sof(H10C)=Sof(O5)=Sof(O6)=
 Sof(C11)=Sof(C12)=Sof(C13)=Sof(H13A)=Sof(H13B)=Sof(H13C)=Sof(C14)=Sof(H14A)=
 Sof(H14B)=Sof(H14C)=Sof(C15)=Sof(H15A)=Sof(H15B)=Sof(H15C)=Sof(O7)=Sof(O8)=
 Sof(C16)=Sof(C17)=Sof(C18)=Sof(H18A)=Sof(H18B)=Sof(H18C)=Sof(C19)=Sof(H19A)=
 Sof(H19B)=Sof(H19C)=Sof(C20)=Sof(H20A)=Sof(H20B)=Sof(H20C)=Sof(O9)=Sof(O10)=
 Sof(C21)=Sof(C22)=Sof(C23)=Sof(H23A)=Sof(H23B)=Sof(H23C)=Sof(C24)=Sof(H24A)=
 Sof(H24B)=Sof(H24C)=Sof(C25)=Sof(H25A)=Sof(H25B)=Sof(H25C)=Sof(O11)=Sof(O47)=
 Sof(C26)=Sof(C27)=Sof(C28)=Sof(H28A)=Sof(H28B)=Sof(H28C)=Sof(C29)=Sof(H29A)=
 Sof(H29B)=Sof(H29C)=Sof(C30)=Sof(H30A)=Sof(H30B)=Sof(H30C)=Sof(O46)=Sof(O12)=
 Sof(C31)=Sof(C32)=Sof(C33)=Sof(H33A)=Sof(H33B)=Sof(H33C)=Sof(C34)=Sof(H34A)=
 Sof(H34B)=Sof(H34C)=Sof(C35)=Sof(H35A)=Sof(H35B)=Sof(H35C)=Sof(O15)=Sof(O16)=
 Sof(C36)=Sof(C37)=Sof(C38)=Sof(H38A)=Sof(H38B)=Sof(H38C)=Sof(C39)=Sof(H39A)=
 Sof(H39B)=Sof(H39C)=Sof(C40)=Sof(H40A)=Sof(H40B)=Sof(H40C)=Sof(O17)=Sof(O18)=
 Sof(C41)=Sof(C42)=Sof(C43)=Sof(H43A)=Sof(H43B)=Sof(H43C)=Sof(C44)=Sof(H44A)=
 Sof(H44B)=Sof(H44C)=Sof(C45)=Sof(H45A)=Sof(H45B)=Sof(H45C)=Sof(O19)=Sof(O20)=
 Sof(C46)=Sof(C47)=Sof(C48)=Sof(H48A)=Sof(H48B)=Sof(H48C)=Sof(C49)=Sof(H49A)=
 Sof(H49B)=Sof(H49C)=Sof(C50)=Sof(H50A)=Sof(H50B)=Sof(H50C)=Sof(O21)=Sof(O22)=
 Sof(C51)=Sof(C52)=Sof(C53)=Sof(H53A)=Sof(H53B)=Sof(H53C)=Sof(C54)=Sof(H54A)=
 Sof(H54B)=Sof(H54C)=Sof(C55)=Sof(H55A)=Sof(H55B)=Sof(H55C)=Sof(O23)=Sof(O24)=
 Sof(C56)=Sof(C57)=Sof(C58)=Sof(H58A)=Sof(H58B)=Sof(H58C)=Sof(C59)=Sof(H59A)=
 Sof(H59B)=Sof(H59C)=Sof(C60)=Sof(H60A)=Sof(H60B)=Sof(H60C)=Sof(O25)=Sof(O26)=
 Sof(C61)=Sof(C62)=Sof(C63)=Sof(H63A)=Sof(H63B)=Sof(H63C)=Sof(C64)=Sof(H64A)=
 Sof(H64B)=Sof(H64C)=Sof(C65)=Sof(H65A)=Sof(H65B)=Sof(H65C)=Sof(O27)=Sof(O28)=
 Sof(C66)=Sof(C67)=Sof(C68)=Sof(H68A)=Sof(H68B)=Sof(H68C)=Sof(C69)=Sof(H69A)=
 Sof(H69B)=Sof(H69C)=Sof(C70)=Sof(H70A)=Sof(H70B)=Sof(H70C)=Sof(O29)=Sof(O30)=
 Sof(C71)=Sof(C72)=Sof(C73)=Sof(H73A)=Sof(H73B)=Sof(H73C)=Sof(C74)=Sof(H74A)=
 Sof(H74B)=Sof(H74C)=Sof(C75)=Sof(H75A)=Sof(H75B)=Sof(H75C)=Sof(O31)=Sof(O32)=
 Sof(C76)=Sof(C77)=Sof(C78)=Sof(H78A)=Sof(H78B)=Sof(H78C)=Sof(C79)=Sof(H79A)=
 Sof(H79B)=Sof(H79C)=Sof(C80)=Sof(H80A)=Sof(H80B)=Sof(H80C)=Sof(O33)=Sof(O34)=
 Sof(C81)=Sof(C82)=Sof(C83)=Sof(H83A)=Sof(H83B)=Sof(H83C)=Sof(C84)=Sof(H84A)=
 Sof(H84B)=Sof(H84C)=Sof(C85)=Sof(H85A)=Sof(H85B)=Sof(H85C)=Sof(O35)=Sof(O36)=
 Sof(C86)=Sof(C87)=Sof(C88)=Sof(H88A)=Sof(H88B)=Sof(H88C)=Sof(C89)=Sof(H89A)=
 Sof(H89B)=Sof(H89C)=Sof(C90)=Sof(H90A)=Sof(H90B)=Sof(H90C)=Sof(O37)=Sof(O38)=
 Sof(C91)=Sof(C92)=Sof(C93)=Sof(H93A)=Sof(H93B)=Sof(H93C)=Sof(C94)=Sof(H94A)=
 Sof(H94B)=Sof(H94C)=Sof(C95)=Sof(H95A)=Sof(H95B)=Sof(H95C)=Sof(O39)=Sof(O40)=
 Sof(C96)=Sof(C97)=Sof(C98)=Sof(H98A)=Sof(H98B)=Sof(H98C)=Sof(C99)=Sof(H99A)=
 Sof(H99B)=Sof(H99C)=Sof(C100)=Sof(H10D)=Sof(H10E)=Sof(H10F)=Sof(O41)=Sof(O42)=
 Sof(C111)=Sof(C112)=Sof(C1A)=Sof(H1AA)=Sof(H1AB)=Sof(H1AC)=Sof(C1B)=Sof(H1BA)=
 Sof(H1BB)=Sof(H1BC)=Sof(C1C)=Sof(H1CA)=Sof(H1CB)=Sof(H1CC)=Sof(O43)=Sof(O44)=
 Sof(C1D)=Sof(C1E)=Sof(C1F)=Sof(H1FA)=Sof(H1FB)=Sof(H1FC)=Sof(C1G)=Sof(H1GA)=
 Sof(H1GB)=Sof(H1GC)=Sof(C1H)=Sof(H1HA)=Sof(H1HB)=Sof(H1HC)=Sof(N1A)=Sof(H1A)=
 Sof(N2A)=Sof(H2A)=Sof(N3A)=Sof(H3AA)=Sof(N4A)=Sof(H4AA)=Sof(C105)=Sof(H10G)=
 Sof(H10H)=Sof(C1I)=Sof(H1IA)=Sof(H1IB)=Sof(C1J)=Sof(H1JA)=Sof(H1JB)=Sof(C1K)=
 Sof(H1KA)=Sof(H1KB)=Sof(C1L)=Sof(H1LA)=Sof(H1LB)=Sof(C1M)=Sof(H1MA)=Sof(H1MB)=
 Sof(C1N)=Sof(H1NA)=Sof(H1NB)=Sof(C1O)=Sof(H1OA)=Sof(H1OB)=Sof(C1P)=Sof(H1PA)=
 Sof(H1PB)=Sof(C1Q)=Sof(H1QA)=Sof(H1QB)=1-FVAR(1)
 Sof(N1)=Sof(H1)=Sof(N2)=Sof(H2)=Sof(N3)=Sof(H3)=Sof(N4)=Sof(H4)=Sof(C113)=
 Sof(H11A)=Sof(H11B)=Sof(C114)=Sof(H11C)=Sof(H11D)=Sof(C115)=Sof(H11E)=
 Sof(H11F)=Sof(C116)=Sof(H11G)=Sof(H11H)=Sof(C117)=Sof(H11I)=Sof(H11J)=
 Sof(C118)=Sof(H11K)=Sof(H11L)=Sof(C119)=Sof(H11M)=Sof(H11N)=Sof(C120)=
 Sof(H12A)=Sof(H12B)=Sof(C121)=Sof(H12C)=Sof(H12D)=Sof(C122)=Sof(H12E)=
 Sof(H12F)=Sof(O04J)=Sof(H04A)=Sof(H04B)=Sof(O41A)=Sof(O42A)=Sof(C106)=Sof(C1R)=
 Sof(C1S)=Sof(H1SA)=Sof(H1SB)=Sof(H1SC)=Sof(C1T)=Sof(H1TA)=Sof(H1TB)=Sof(H1TC)=
 Sof(C1U)=Sof(H1UA)=Sof(H1UB)=Sof(H1UC)=Sof(O39A)=Sof(O40A)=Sof(C96A)=Sof(C97A)=
 Sof(C98A)=Sof(H98D)=Sof(H98E)=Sof(H98F)=Sof(C99A)=Sof(H99D)=Sof(H99E)=
 Sof(H99F)=Sof(C107)=Sof(H10I)=Sof(H10J)=Sof(H10K)=Sof(F13A)=Sof(O43A)=
 Sof(O44A)=Sof(C108)=Sof(C1V)=Sof(C1W)=Sof(H1WA)=Sof(H1WB)=Sof(H1WC)=Sof(C1X)=
 Sof(H1XA)=Sof(H1XB)=Sof(H1XC)=Sof(C1Y)=Sof(H1YA)=Sof(H1YB)=Sof(H1YC)=Sof(F0)=
 Sof(F01D)=Sof(Cr1A)=Sof(O1A)=Sof(O2A)=Sof(C109)=Sof(C2A)=Sof(C3A)=Sof(H3AB)=
 Sof(H3AC)=Sof(H3AD)=Sof(C4A)=Sof(H4AB)=Sof(H4AC)=Sof(H4AD)=Sof(C5A)=Sof(H5AA)=
 Sof(H5AB)=Sof(H5AC)=Sof(F1A)=Sof(Cr2A)=Sof(F2A)=Sof(O5A)=Sof(O6A)=Sof(C11A)=
 Sof(C12A)=Sof(C13A)=Sof(H13D)=Sof(H13E)=Sof(H13F)=Sof(C14A)=Sof(H14D)=
 Sof(H14E)=Sof(H14F)=Sof(C15A)=Sof(H15D)=Sof(H15E)=Sof(H15F)=Sof(O3A)=Sof(O4A)=
 Sof(C6A)=Sof(C7A)=Sof(C8A)=Sof(H8AA)=Sof(H8AB)=Sof(H8AC)=Sof(C9A)=Sof(H9AA)=
 Sof(H9AB)=Sof(H9AC)=Sof(C10A)=Sof(H10L)=Sof(H10M)=Sof(H10N)=Sof(O7A)=Sof(O8A)=
 Sof(C16A)=Sof(C17A)=Sof(C18A)=Sof(H18D)=Sof(H18E)=Sof(H18F)=Sof(C19A)=
 Sof(H19D)=Sof(H19E)=Sof(H19F)=Sof(C20A)=Sof(H20D)=Sof(H20E)=Sof(H20F)=
 Sof(Cr3A)=Sof(O9A)=Sof(O10A)=Sof(C21A)=Sof(C22A)=Sof(C23A)=Sof(H23D)=Sof(H23E)=
 Sof(H23F)=Sof(C24A)=Sof(H24D)=Sof(H24E)=Sof(H24F)=Sof(C25A)=Sof(H25D)=
 Sof(H25E)=Sof(H25F)=Sof(Cr4A)=Sof(O11A)=Sof(O47A)=Sof(C26A)=Sof(C27A)=
 Sof(C28A)=Sof(H28D)=Sof(H28E)=Sof(H28F)=Sof(C29A)=Sof(H29D)=Sof(H29E)=
 Sof(H29F)=Sof(C30A)=Sof(H30D)=Sof(H30E)=Sof(H30F)=Sof(O15A)=Sof(O16A)=
 Sof(C36A)=Sof(C37A)=Sof(C38A)=Sof(H38D)=Sof(H38E)=Sof(H38F)=Sof(C39A)=
 Sof(H39D)=Sof(H39E)=Sof(H39F)=Sof(C40A)=Sof(H40D)=Sof(H40E)=Sof(H40F)=
 Sof(O46A)=Sof(O12A)=Sof(C31A)=Sof(C32A)=Sof(C33A)=Sof(H33D)=Sof(H33E)=
 Sof(H33F)=Sof(C34A)=Sof(H34D)=Sof(H34E)=Sof(H34F)=Sof(C35A)=Sof(H35D)=
 Sof(H35E)=Sof(H35F)=Sof(Cr5A)=Sof(F4A)=Sof(F3A)=Sof(F12A)=Sof(Cr)=Sof(O37A)=
 Sof(O38A)=Sof(C91A)=Sof(C92A)=Sof(C93A)=Sof(H93D)=Sof(H93E)=Sof(H93F)=
 Sof(C94A)=Sof(H94D)=Sof(H94E)=Sof(H94F)=Sof(C95A)=Sof(H95D)=Sof(H95E)=
 Sof(H95F)=Sof(O35A)=Sof(O36A)=Sof(C86A)=Sof(C87A)=Sof(C88A)=Sof(H88D)=
 Sof(H88E)=Sof(H88F)=Sof(C89A)=Sof(H89D)=Sof(H89E)=Sof(H89F)=Sof(C90A)=
 Sof(H90D)=Sof(H90E)=Sof(H90F)=Sof(F11A)=Sof(Cr12)=Sof(O31A)=Sof(O32A)=
 Sof(C76A)=Sof(C77A)=Sof(C78A)=Sof(H78D)=Sof(H78E)=Sof(H78F)=Sof(C79A)=
 Sof(H79D)=Sof(H79E)=Sof(H79F)=Sof(C80A)=Sof(H80D)=Sof(H80E)=Sof(H80F)=
 Sof(O33A)=Sof(O34A)=Sof(C81A)=Sof(C82A)=Sof(C83A)=Sof(H83D)=Sof(H83E)=
 Sof(H83F)=Sof(C84A)=Sof(H84D)=Sof(H84E)=Sof(H84F)=Sof(C85A)=Sof(H85D)=
 Sof(H85E)=Sof(H85F)=Sof(Cr9A)=Sof(F9A)=Sof(F10A)=Sof(O27A)=Sof(O28A)=Sof(C66A)=
 Sof(C67A)=Sof(C68A)=Sof(H68D)=Sof(H68E)=Sof(H68F)=Sof(C69A)=Sof(H69D)=
 Sof(H69E)=Sof(H69F)=Sof(C70A)=Sof(H70D)=Sof(H70E)=Sof(H70F)=Sof(Cr8A)=
 Sof(O29A)=Sof(O30A)=Sof(C71A)=Sof(C72A)=Sof(C73A)=Sof(H73D)=Sof(H73E)=
 Sof(H73F)=Sof(C74A)=Sof(H74D)=Sof(H74E)=Sof(H74F)=Sof(C75A)=Sof(H75D)=
 Sof(H75E)=Sof(H75F)=Sof(O25A)=Sof(O26A)=Sof(C61A)=Sof(C62A)=Sof(C63A)=
 Sof(H63D)=Sof(H63E)=Sof(H63F)=Sof(C64A)=Sof(H64D)=Sof(H64E)=Sof(H64F)=
 Sof(C65A)=Sof(H65D)=Sof(H65E)=Sof(H65F)=Sof(F8A)=Sof(O23A)=Sof(O24A)=Sof(C56A)=
 Sof(C57A)=Sof(C58A)=Sof(H58D)=Sof(H58E)=Sof(H58F)=Sof(C59A)=Sof(H59D)=
 Sof(H59E)=Sof(H59F)=Sof(C60A)=Sof(H60D)=Sof(H60E)=Sof(H60F)=Sof(Cr7A)=Sof(F7A)=
 Sof(O21A)=Sof(O22A)=Sof(C51A)=Sof(C52A)=Sof(C53A)=Sof(H53D)=Sof(H53E)=
 Sof(H53F)=Sof(C54A)=Sof(H54D)=Sof(H54E)=Sof(H54F)=Sof(C55A)=Sof(H55D)=
 Sof(H55E)=Sof(H55F)=Sof(Cr6A)=Sof(F6A)=Sof(O17A)=Sof(O18A)=Sof(C41A)=Sof(C42A)=
 Sof(C43A)=Sof(H43D)=Sof(H43E)=Sof(H43F)=Sof(C44A)=Sof(H44D)=Sof(H44E)=
 Sof(H44F)=Sof(C45A)=Sof(H45D)=Sof(H45E)=Sof(H45F)=Sof(O19A)=Sof(O20A)=
 Sof(C46A)=Sof(C47A)=Sof(C48A)=Sof(H48D)=Sof(H48E)=Sof(H48F)=Sof(C49A)=
 Sof(H49D)=Sof(H49E)=Sof(H49F)=Sof(C50A)=Sof(H50D)=Sof(H50E)=Sof(H50F)=Sof(F5A)=
 FVAR(1)
 Sof(C125)=Sof(H12G)=Sof(H12H)=Sof(C110)=Sof(H11O)=Sof(H11P)=Sof(C124)=
 Sof(H12I)=Sof(H12J)=Sof(H12K)=Sof(O123)=Sof(C126)=Sof(H12L)=Sof(H12M)=
 Sof(H12N)=FVAR(2)
 Sof(Zn29)=Sof(Zn)=0.5*(1-FVAR(4))
 Sof(Cr1)=Sof(F14)=FVAR(3)
8.a Riding coordinates:
 O04J(H04A,H04B)
8.b Ternary CH refined with riding coordinates:
 N1(H1), N2(H2), N3(H3), N4(H4), N1A(H1A), N2A(H2A), N3A(H3AA), N4A(H4AA)
8.c Secondary CH2 refined with riding coordinates:
 C113(H11A,H11B), C114(H11C,H11D), C115(H11E,H11F), C116(H11G,H11H), C117(H11I,
 H11J), C118(H11K,H11L), C119(H11M,H11N), C120(H12A,H12B), C121(H12C,H12D),
 C122(H12E,H12F), C102(H10R,H10S), C104(H10W,H10X), C105(H10G,H10H), C1I(H1IA,
 H1IB), C1J(H1JA,H1JB), C1K(H1KA,H1KB), C1L(H1LA,H1LB), C1M(H1MA,H1MB),
 C1N(H1NA,H1NB), C1O(H1OA,H1OB), C1P(H1PA,H1PB), C1Q(H1QA,H1QB), C125(H12G,
 H12H), C110(H11O,H11P)
8.d Me refined with riding coordinates:
 C3(H3A,H3B,H3C), C4(H4A,H4B,H4C), C5(H5A,H5B,H5C), C8(H8A,H8B,H8C), C9(H9A,
 H9B,H9C), C10(H10A,H10B,H10C), C13(H13A,H13B,H13C), C14(H14A,H14B,H14C),
 C15(H15A,H15B,H15C), C18(H18A,H18B,H18C), C19(H19A,H19B,H19C), C20(H20A,H20B,
 H20C), C23(H23A,H23B,H23C), C24(H24A,H24B,H24C), C25(H25A,H25B,H25C), C28(H28A,
 H28B,H28C), C29(H29A,H29B,H29C), C30(H30A,H30B,H30C), C33(H33A,H33B,H33C),
 C34(H34A,H34B,H34C), C35(H35A,H35B,H35C), C38(H38A,H38B,H38C), C39(H39A,H39B,
 H39C), C40(H40A,H40B,H40C), C43(H43A,H43B,H43C), C44(H44A,H44B,H44C), C45(H45A,
 H45B,H45C), C48(H48A,H48B,H48C), C49(H49A,H49B,H49C), C50(H50A,H50B,H50C),
 C53(H53A,H53B,H53C), C54(H54A,H54B,H54C), C55(H55A,H55B,H55C), C58(H58A,H58B,
 H58C), C59(H59A,H59B,H59C), C60(H60A,H60B,H60C), C63(H63A,H63B,H63C), C64(H64A,
 H64B,H64C), C65(H65A,H65B,H65C), C68(H68A,H68B,H68C), C69(H69A,H69B,H69C),
 C70(H70A,H70B,H70C), C73(H73A,H73B,H73C), C74(H74A,H74B,H74C), C75(H75A,H75B,
 H75C), C78(H78A,H78B,H78C), C79(H79A,H79B,H79C), C80(H80A,H80B,H80C), C83(H83A,
 H83B,H83C), C84(H84A,H84B,H84C), C85(H85A,H85B,H85C), C88(H88A,H88B,H88C),
 C89(H89A,H89B,H89C), C90(H90A,H90B,H90C), C93(H93A,H93B,H93C), C94(H94A,H94B,
 H94C), C95(H95A,H95B,H95C), C98(H98A,H98B,H98C), C99(H99A,H99B,H99C),
 C100(H10D,H10E,H10F), C1A(H1AA,H1AB,H1AC), C1B(H1BA,H1BB,H1BC), C1C(H1CA,H1CB,
 H1CC), C1F(H1FA,H1FB,H1FC), C1G(H1GA,H1GB,H1GC), C1H(H1HA,H1HB,H1HC),
 C101(H10O,H10P,H10Q), C103(H10T,H10U,H10V), C1S(H1SA,H1SB,H1SC), C1T(H1TA,H1TB,
 H1TC), C1U(H1UA,H1UB,H1UC), C98A(H98D,H98E,H98F), C99A(H99D,H99E,H99F),
 C107(H10I,H10J,H10K), C1W(H1WA,H1WB,H1WC), C1X(H1XA,H1XB,H1XC), C1Y(H1YA,H1YB,
 H1YC), C3A(H3AB,H3AC,H3AD), C4A(H4AB,H4AC,H4AD), C5A(H5AA,H5AB,H5AC),
 C13A(H13D,H13E,H13F), C14A(H14D,H14E,H14F), C15A(H15D,H15E,H15F), C8A(H8AA,
 H8AB,H8AC), C9A(H9AA,H9AB,H9AC), C10A(H10L,H10M,H10N), C18A(H18D,H18E,H18F),
 C19A(H19D,H19E,H19F), C20A(H20D,H20E,H20F), C23A(H23D,H23E,H23F), C24A(H24D,
 H24E,H24F), C25A(H25D,H25E,H25F), C28A(H28D,H28E,H28F), C29A(H29D,H29E,H29F),
 C30A(H30D,H30E,H30F), C38A(H38D,H38E,H38F), C39A(H39D,H39E,H39F), C40A(H40D,
 H40E,H40F), C33A(H33D,H33E,H33F), C34A(H34D,H34E,H34F), C35A(H35D,H35E,H35F),
 C93A(H93D,H93E,H93F), C94A(H94D,H94E,H94F), C95A(H95D,H95E,H95F), C88A(H88D,
 H88E,H88F), C89A(H89D,H89E,H89F), C90A(H90D,H90E,H90F), C78A(H78D,H78E,H78F),
 C79A(H79D,H79E,H79F), C80A(H80D,H80E,H80F), C83A(H83D,H83E,H83F), C84A(H84D,
 H84E,H84F), C85A(H85D,H85E,H85F), C68A(H68D,H68E,H68F), C69A(H69D,H69E,H69F),
 C70A(H70D,H70E,H70F), C73A(H73D,H73E,H73F), C74A(H74D,H74E,H74F), C75A(H75D,
 H75E,H75F), C63A(H63D,H63E,H63F), C64A(H64D,H64E,H64F), C65A(H65D,H65E,H65F),
 C58A(H58D,H58E,H58F), C59A(H59D,H59E,H59F), C60A(H60D,H60E,H60F), C53A(H53D,
 H53E,H53F), C54A(H54D,H54E,H54F), C55A(H55D,H55E,H55F), C43A(H43D,H43E,H43F),
 C44A(H44D,H44E,H44F), C45A(H45D,H45E,H45F), C48A(H48D,H48E,H48F), C49A(H49D,
 H49E,H49F), C50A(H50D,H50E,H50F), C124(H12I,H12J,H12K), C126(H12L,H12M,H12N)
;
_olex2_submission_special_instructions 'No special instructions were received'
_oxdiff_exptl_absorpt_empirical_details
;
Empirical correction (ABSPACK) includes:
- Absorption correction using spherical harmonics
- Frame scaling
;

loop_
_space_group_symop_operation_xyz
'x, y, z'
'-x, -y, -z'

loop_
_atom_site_label
_atom_site_type_symbol
_atom_site_fract_x
_atom_site_fract_y
_atom_site_fract_z
_atom_site_U_iso_or_equiv
_atom_site_adp_type
_atom_site_occupancy
_atom_site_site_symmetry_order
_atom_site_calc_flag
_atom_site_refinement_flags_posn
_atom_site_refinement_flags_adp
_atom_site_refinement_flags_occupancy
_atom_site_disorder_assembly
_atom_site_disorder_group
Cr1 Cr 0.0663(5) 0.7918(5) 0.3618(4) 0.0466(12) Uani 0.283(11) 1 d . U P A 3
Zn2 Zn 0.34600(3) 0.75000(3) 0.34151(3) 0.06187(16) Uani 1 1 d . U . . .
Cr13 Cr 0.2223(4) 0.6467(3) 0.4007(2) 0.0484(8) Uani 0.446(3) 1 d . U P A 2
Cr2 Cr 0.3209(4) 0.4816(4) 0.3458(3) 0.0711(15) Uani 0.446(3) 1 d . U P A 2
Cr3 Cr 0.4805(5) 0.3995(4) 0.2583(5) 0.0463(12) Uani 0.446(3) 1 d . U P A 2
Cr4 Cr 0.6310(5) 0.4209(4) 0.1888(3) 0.0496(12) Uani 0.446(3) 1 d . U P A 2
Cr5 Cr 0.6889(5) 0.5582(5) 0.1874(4) 0.0470(8) Uani 0.446(3) 1 d . U P A 2
Cr6 Cr 0.6363(5) 0.6920(6) 0.2643(4) 0.0589(18) Uani 0.446(3) 1 d D U P A 2
Cr7 Cr 0.4736(4) 0.8488(3) 0.28469(17) 0.0530(9) Uani 0.446(3) 1 d . U P A 2
Cr8 Cr 0.39333(17) 0.98466(16) 0.19632(12) 0.0551(6) Uani 0.446(3) 1 d . U P A 2
Cr9 Cr 0.2291(3) 1.0469(3) 0.1517(3) 0.0399(7) Uani 0.446(3) 1 d . U P A 2
Cr10 Cr 0.0904(4) 0.9958(3) 0.1600(3) 0.0587(11) Uani 0.446(3) 1 d . U P A 2
Cr11 Cr 0.0245(2) 0.8940(2) 0.2474(2) 0.0432(7) Uani 0.446(3) 1 d . U P A 2
F1 F 0.2886(9) 0.5917(8) 0.3395(6) 0.053(2) Uani 0.446(3) 1 d . U P A 2
F2 F 0.4235(12) 0.4681(14) 0.3080(12) 0.059(3) Uani 0.446(3) 1 d . U P A 2
F3 F 0.5321(9) 0.4599(13) 0.2158(9) 0.054(3) Uani 0.446(3) 1 d . U P A 2
F4 F 0.6417(17) 0.4964(17) 0.2221(13) 0.052(3) Uani 0.446(3) 1 d . U P A 2
F5 F 0.6093(14) 0.6279(12) 0.2269(9) 0.051(3) Uani 0.446(3) 1 d . U P A 2
F6 F 0.5807(14) 0.6683(12) 0.3289(7) 0.057(3) Uani 0.446(3) 1 d D U P A 2
F7 F 0.5511(6) 0.7727(6) 0.2433(4) 0.0526(19) Uani 0.446(3) 1 d . U P A 2
F8 F 0.4226(6) 0.8890(6) 0.2229(3) 0.0550(19) Uani 0.446(3) 1 d . U P A 2
F9 F 0.2906(10) 0.9975(11) 0.2034(6) 0.052(3) Uani 0.446(3) 1 d . U P A 2
F10 F 0.1931(13) 0.9750(14) 0.1596(8) 0.053(3) Uani 0.446(3) 1 d . U P A 2
F11 F 0.0857(10) 0.9445(10) 0.2281(8) 0.069(3) Uani 0.446(3) 1 d . U P A 2
F12 F 0.0971(14) 0.8317(13) 0.2937(7) 0.095(4) Uani 0.446(3) 1 d . U P A 2
F13 F 0.1457(6) 0.7021(6) 0.3390(5) 0.083(3) Uani 0.446(3) 1 d . U P A 2
F01C F 0.4191(4) 0.7953(3) 0.3047(2) 0.0508(13) Uani 0.446(3) 1 d . U P A 2
F020 F 0.2815(4) 0.6969(3) 0.3943(3) 0.0614(14) Uani 0.446(3) 1 d . U P A 2
N1 N 0.2658(4) 0.8071(4) 0.2937(4) 0.0766(19) Uani 0.554(3) 1 d D U P A 1
H1 H 0.228762 0.786558 0.301228 0.092 Uiso 0.554(3) 1 calc R U P A 1
N2 N 0.2888(4) 0.8345(4) 0.3937(3) 0.0718(17) Uani 0.554(3) 1 d D U P A 1
H2 H 0.317000 0.864104 0.383682 0.086 Uiso 0.554(3) 1 calc R U P A 1
N3 N 0.4275(4) 0.6837(4) 0.3891(3) 0.0585(15) Uani 0.554(3) 1 d D U P A 1
H3 H 0.470496 0.696355 0.377707 0.070 Uiso 0.554(3) 1 calc R U P A 1
N4 N 0.3983(4) 0.6581(4) 0.2903(3) 0.0580(14) Uani 0.554(3) 1 d D U P A 1
H4 H 0.364136 0.634475 0.296809 0.070 Uiso 0.554(3) 1 calc R U P A 1
C113 C 0.2268(8) 0.8784(7) 0.3138(6) 0.085(3) Uani 0.554(3) 1 d D U P A 1
H11A H 0.177016 0.902869 0.302167 0.102 Uiso 0.554(3) 1 calc R U P A 1
H11B H 0.255925 0.905271 0.297328 0.102 Uiso 0.554(3) 1 calc R U P A 1
C114 C 0.2160(7) 0.8784(7) 0.3756(5) 0.095(3) Uani 0.554(3) 1 d D U P A 1
H11C H 0.195072 0.927910 0.387825 0.114 Uiso 0.554(3) 1 calc R U P A 1
H11D H 0.179830 0.858895 0.392369 0.114 Uiso 0.554(3) 1 calc R U P A 1
C115 C 0.2876(8) 0.8198(8) 0.4500(6) 0.089(3) Uani 0.554(3) 1 d D U P A 1
H11E H 0.254310 0.796335 0.463790 0.106 Uiso 0.554(3) 1 calc R U P A 1
H11F H 0.265820 0.865377 0.469228 0.106 Uiso 0.554(3) 1 calc R U P A 1
C116 C 0.3654(7) 0.7720(6) 0.4644(4) 0.083(2) Uani 0.554(3) 1 d D U P A 1
H11G H 0.399621 0.793033 0.446105 0.100 Uiso 0.554(3) 1 calc R U P A 1
H11H H 0.361323 0.773854 0.504768 0.100 Uiso 0.554(3) 1 calc R U P A 1
C117 C 0.4017(7) 0.6959(7) 0.4500(4) 0.075(3) Uani 0.554(3) 1 d D U P A 1
H11I H 0.365587 0.675546 0.464213 0.090 Uiso 0.554(3) 1 calc R U P A 1
H11J H 0.445663 0.669735 0.468724 0.090 Uiso 0.554(3) 1 calc R U P A 1
C118 C 0.4557(6) 0.6100(4) 0.3716(4) 0.063(2) Uani 0.554(3) 1 d D U P A 1
H11K H 0.503038 0.578864 0.385582 0.076 Uiso 0.554(3) 1 calc R U P A 1
H11L H 0.418271 0.591720 0.387634 0.076 Uiso 0.554(3) 1 calc R U P A 1
C119 C 0.4697(6) 0.6076(5) 0.3113(4) 0.056(2) Uani 0.554(3) 1 d D U P A 1
H11M H 0.485796 0.558492 0.300056 0.067 Uiso 0.554(3) 1 calc R U P A 1
H11N H 0.510372 0.621746 0.295239 0.067 Uiso 0.554(3) 1 calc R U P A 1
C120 C 0.4093(6) 0.6770(6) 0.2323(4) 0.067(2) Uani 0.554(3) 1 d D U P A 1
H12A H 0.431934 0.633020 0.210880 0.080 Uiso 0.554(3) 1 calc R U P A 1
H12B H 0.445394 0.697918 0.224730 0.080 Uiso 0.554(3) 1 calc R U P A 1
C121 C 0.3355(7) 0.7308(6) 0.2119(5) 0.086(3) Uani 0.554(3) 1 d D U P A 1
H12C H 0.347330 0.734636 0.171156 0.103 Uiso 0.554(3) 1 calc R U P A 1
H12D H 0.299720 0.709428 0.220960 0.103 Uiso 0.554(3) 1 calc R U P A 1
C122 C 0.2959(6) 0.8030(6) 0.2322(4) 0.081(3) Uani 0.554(3) 1 d D U P A 1
H12E H 0.253309 0.831025 0.212384 0.097 Uiso 0.554(3) 1 calc R U P A 1
H12F H 0.330623 0.825524 0.223436 0.097 Uiso 0.554(3) 1 calc R U P A 1
O04J O 0.6395(6) 0.5139(5) 0.3405(4) 0.134(3) Uani 0.554(3) 1 d . . P . .
H04A H 0.625260 0.558107 0.344029 0.201 Uiso 0.554(3) 1 d R U P . .
H04B H 0.640180 0.510197 0.306569 0.201 Uiso 0.554(3) 1 d R U P . .
O1 O 0.1510(12) 0.6055(8) 0.4064(8) 0.069(4) Uani 0.446(3) 1 d D U P A 2
O2 O 0.2193(7) 0.4936(6) 0.3779(5) 0.087(3) Uani 0.446(3) 1 d D U P A 2
C1 C 0.1586(10) 0.5443(10) 0.3983(12) 0.090(5) Uani 0.446(3) 1 d D U P A 2
C2 C 0.0886(9) 0.5307(9) 0.4136(8) 0.128(5) Uani 0.446(3) 1 d D U P A 2
C3 C 0.0250(12) 0.5902(11) 0.4471(11) 0.142(8) Uani 0.446(3) 1 d D U P A 2
H3A H 0.039845 0.592964 0.481514 0.212 Uiso 0.446(3) 1 calc R U P A 2
H3B H 0.012976 0.635404 0.425975 0.212 Uiso 0.446(3) 1 calc R U P A 2
H3C H -0.019456 0.580935 0.455786 0.212 Uiso 0.446(3) 1 calc R U P A 2
C4 C 0.1137(12) 0.4565(9) 0.4425(11) 0.157(7) Uani 0.446(3) 1 d D U P A 2
H4A H 0.155206 0.420939 0.417914 0.236 Uiso 0.446(3) 1 calc R U P A 2
H4B H 0.130652 0.457011 0.476555 0.236 Uiso 0.446(3) 1 calc R U P A 2
H4C H 0.071313 0.444238 0.451486 0.236 Uiso 0.446(3) 1 calc R U P A 2
C5 C 0.0668(15) 0.5251(16) 0.3598(9) 0.184(8) Uani 0.446(3) 1 d D U P A 2
H5A H 0.108905 0.486102 0.338411 0.276 Uiso 0.446(3) 1 calc R U P A 2
H5B H 0.022578 0.515651 0.368078 0.276 Uiso 0.446(3) 1 calc R U P A 2
H5C H 0.055010 0.570120 0.338266 0.276 Uiso 0.446(3) 1 calc R U P A 2
O3 O 0.3465(7) 0.4798(8) 0.4148(6) 0.081(3) Uani 0.446(3) 1 d D U P A 2
O4 O 0.2740(7) 0.5840(6) 0.4555(4) 0.073(3) Uani 0.446(3) 1 d D U P A 2
C6 C 0.3200(13) 0.5211(8) 0.4535(6) 0.071(4) Uani 0.446(3) 1 d D U P A 2
C7 C 0.3540(10) 0.4856(9) 0.5056(7) 0.107(5) Uani 0.446(3) 1 d D U P A 2
C8 C 0.4231(10) 0.4186(10) 0.4863(9) 0.147(7) Uani 0.446(3) 1 d D U P A 2
H8A H 0.408448 0.386802 0.471503 0.221 Uiso 0.446(3) 1 calc R U P A 2
H8B H 0.457085 0.430890 0.457331 0.221 Uiso 0.446(3) 1 calc R U P A 2
H8C H 0.448914 0.394460 0.517429 0.221 Uiso 0.446(3) 1 calc R U P A 2
C9 C 0.3587(12) 0.5446(9) 0.5303(8) 0.123(5) Uani 0.446(3) 1 d D U P A 2
H9A H 0.307981 0.583396 0.540226 0.184 Uiso 0.446(3) 1 calc R U P A 2
H9B H 0.381523 0.526306 0.563517 0.184 Uiso 0.446(3) 1 calc R U P A 2
H9C H 0.389694 0.562736 0.503419 0.184 Uiso 0.446(3) 1 calc R U P A 2
C10 C 0.2897(9) 0.4719(11) 0.5395(7) 0.123(5) Uani 0.446(3) 1 d D U P A 2
H10A H 0.286683 0.433345 0.523244 0.184 Uiso 0.446(3) 1 calc R U P A 2
H10B H 0.298584 0.458025 0.577434 0.184 Uiso 0.446(3) 1 calc R U P A 2
H10C H 0.242250 0.515407 0.539587 0.184 Uiso 0.446(3) 1 calc R U P A 2
O5 O 0.4502(8) 0.3277(9) 0.2974(6) 0.057(3) Uani 0.446(3) 1 d D U P A 2
O6 O 0.3505(7) 0.3800(5) 0.3580(4) 0.076(3) Uani 0.446(3) 1 d D U P A 2
C11 C 0.3921(12) 0.3284(8) 0.3278(9) 0.074(4) Uani 0.446(3) 1 d D U P A 2
C12 C 0.4020(11) 0.2547(8) 0.3512(8) 0.107(5) Uani 0.446(3) 1 d D U P A 2
C13 C 0.4167(14) 0.2097(10) 0.3034(9) 0.140(7) Uani 0.446(3) 1 d D U P A 2
H13A H 0.457368 0.212596 0.275193 0.209 Uiso 0.446(3) 1 calc R U P A 2
H13B H 0.431579 0.159947 0.316359 0.209 Uiso 0.446(3) 1 calc R U P A 2
H13C H 0.370912 0.227212 0.287599 0.209 Uiso 0.446(3) 1 calc R U P A 2
C14 C 0.3415(13) 0.2573(14) 0.3989(10) 0.111(7) Uani 0.446(3) 1 d D U P A 2
H14A H 0.337668 0.288245 0.427013 0.166 Uiso 0.446(3) 1 calc R U P A 2
H14B H 0.293323 0.276320 0.386068 0.166 Uiso 0.446(3) 1 calc R U P A 2
H14C H 0.353990 0.209055 0.414828 0.166 Uiso 0.446(3) 1 calc R U P A 2
C15 C 0.4753(13) 0.2224(12) 0.3758(11) 0.147(7) Uani 0.446(3) 1 d D U P A 2
H15A H 0.517652 0.219065 0.346562 0.221 Uiso 0.446(3) 1 calc R U P A 2
H15B H 0.469788 0.253007 0.404750 0.221 Uiso 0.446(3) 1 calc R U P A 2
H15C H 0.484659 0.174601 0.391608 0.221 Uiso 0.446(3) 1 calc R U P A 2
O7 O 0.4024(7) 0.4500(9) 0.2086(8) 0.062(4) Uani 0.446(3) 1 d D U P A 2
O8 O 0.2950(7) 0.4803(6) 0.2713(4) 0.072(3) Uani 0.446(3) 1 d D U P A 2
C16 C 0.3318(8) 0.4791(15) 0.2224(6) 0.072(4) Uani 0.446(3) 1 d D U P A 2
C17 C 0.2868(8) 0.5059(10) 0.1760(6) 0.090(4) Uani 0.446(3) 1 d D U P A 2
C18 C 0.2950(14) 0.4405(12) 0.1494(9) 0.126(6) Uani 0.446(3) 1 d D U P A 2
H18A H 0.266533 0.455911 0.119055 0.189 Uiso 0.446(3) 1 calc R U P A 2
H18B H 0.348349 0.410788 0.135079 0.189 Uiso 0.446(3) 1 calc R U P A 2
H18C H 0.275520 0.412833 0.177078 0.189 Uiso 0.446(3) 1 calc R U P A 2
C19 C 0.2057(9) 0.5583(13) 0.1957(9) 0.131(7) Uani 0.446(3) 1 d D U P A 2
H19A H 0.178663 0.574308 0.164540 0.196 Uiso 0.446(3) 1 calc R U P A 2
H19B H 0.181674 0.534955 0.224146 0.196 Uiso 0.446(3) 1 calc R U P A 2
H19C H 0.204402 0.599515 0.211273 0.196 Uiso 0.446(3) 1 calc R U P A 2
C20 C 0.3224(11) 0.5438(13) 0.1319(8) 0.116(6) Uani 0.446(3) 1 d D U P A 2
H20A H 0.293553 0.561342 0.101655 0.175 Uiso 0.446(3) 1 calc R U P A 2
H20B H 0.322003 0.584170 0.148046 0.175 Uiso 0.446(3) 1 calc R U P A 2
H20C H 0.374438 0.510360 0.117548 0.175 Uiso 0.446(3) 1 calc R U P A 2
O9 O 0.6633(11) 0.3628(11) 0.2489(5) 0.057(3) Uani 0.446(3) 1 d D U P A 2
O10 O 0.5574(8) 0.3684(9) 0.3035(8) 0.053(3) Uani 0.446(3) 1 d D U P A 2
C21 C 0.6283(9) 0.3422(14) 0.2901(8) 0.058(4) Uani 0.446(3) 1 d D U P A 2
C22 C 0.6751(8) 0.3024(8) 0.3351(6) 0.082(4) Uani 0.446(3) 1 d D U P A 2
C23 C 0.7573(7) 0.2811(9) 0.3110(7) 0.099(4) Uani 0.446(3) 1 d D U P A 2
H23A H 0.772677 0.250569 0.279518 0.149 Uiso 0.446(3) 1 calc R U P A 2
H23B H 0.764413 0.324003 0.298784 0.149 Uiso 0.446(3) 1 calc R U P A 2
H23C H 0.788091 0.254893 0.339301 0.149 Uiso 0.446(3) 1 calc R U P A 2
C24 C 0.6448(12) 0.3495(11) 0.3839(7) 0.120(6) Uani 0.446(3) 1 d D U P A 2
H24A H 0.591536 0.360817 0.396910 0.180 Uiso 0.446(3) 1 calc R U P A 2
H24B H 0.673308 0.324652 0.413585 0.180 Uiso 0.446(3) 1 calc R U P A 2
H24C H 0.649630 0.393762 0.373068 0.180 Uiso 0.446(3) 1 calc R U P A 2
C25 C 0.6661(10) 0.2328(8) 0.3490(7) 0.098(4) Uani 0.446(3) 1 d D U P A 2
H25A H 0.686473 0.203583 0.316237 0.147 Uiso 0.446(3) 1 calc R U P A 2
H25B H 0.693539 0.206151 0.378901 0.147 Uiso 0.446(3) 1 calc R U P A 2
H25C H 0.612592 0.244557 0.360808 0.147 Uiso 0.446(3) 1 calc R U P A 2
O11 O 0.6281(9) 0.3509(9) 0.1472(7) 0.059(3) Uani 0.446(3) 1 d D U P A 2
O47 O 0.5444(11) 0.3233(10) 0.2048(6) 0.050(3) Uani 0.446(3) 1 d D U P A 2
C26 C 0.5849(16) 0.3210(14) 0.1578(9) 0.051(4) Uani 0.446(3) 1 d D U P A 2
C27 C 0.5976(11) 0.2648(9) 0.1187(7) 0.061(4) Uani 0.446(3) 1 d D U P A 2
C28 C 0.6703(10) 0.2452(13) 0.0774(8) 0.078(5) Uani 0.446(3) 1 d D U P A 2
H28A H 0.676524 0.208974 0.052940 0.117 Uiso 0.446(3) 1 calc R U P A 2
H28B H 0.668545 0.287813 0.055361 0.117 Uiso 0.446(3) 1 calc R U P A 2
H28C H 0.712882 0.226193 0.097101 0.117 Uiso 0.446(3) 1 calc R U P A 2
C29 C 0.5960(13) 0.1988(10) 0.1518(11) 0.074(5) Uani 0.446(3) 1 d D U P A 2
H29A H 0.548515 0.212999 0.178113 0.110 Uiso 0.446(3) 1 calc R U P A 2
H29B H 0.600265 0.164340 0.126516 0.110 Uiso 0.446(3) 1 calc R U P A 2
H29C H 0.638300 0.176864 0.171910 0.110 Uiso 0.446(3) 1 calc R U P A 2
C30 C 0.5316(11) 0.2973(15) 0.0875(10) 0.086(6) Uani 0.446(3) 1 d D U P A 2
H30A H 0.484256 0.310099 0.113881 0.129 Uiso 0.446(3) 1 calc R U P A 2
H30B H 0.531012 0.340112 0.066517 0.129 Uiso 0.446(3) 1 calc R U P A 2
H30C H 0.537047 0.262408 0.062036 0.129 Uiso 0.446(3) 1 calc R U P A 2
O46 O 0.7673(9) 0.4734(7) 0.1423(6) 0.062(3) Uani 0.446(3) 1 d D U P A 2
O12 O 0.7369(10) 0.3838(11) 0.1526(8) 0.068(4) Uani 0.446(3) 1 d D U P A 2
C31 C 0.7749(11) 0.4151(10) 0.1282(10) 0.078(5) Uani 0.446(3) 1 d D U P A 2
C32 C 0.8534(9) 0.3650(9) 0.0979(7) 0.117(5) Uani 0.446(3) 1 d D U P A 2
C33 C 0.9052(15) 0.3990(16) 0.0951(14) 0.133(8) Uani 0.446(3) 1 d D U P A 2
H33A H 0.910658 0.403476 0.132577 0.199 Uiso 0.446(3) 1 calc R U P A 2
H33B H 0.954614 0.369163 0.073803 0.199 Uiso 0.446(3) 1 calc R U P A 2
H33C H 0.883990 0.446395 0.077128 0.199 Uiso 0.446(3) 1 calc R U P A 2
C34 C 0.8794(11) 0.2946(10) 0.1300(10) 0.166(7) Uani 0.446(3) 1 d D U P A 2
H34A H 0.844282 0.274191 0.130864 0.249 Uiso 0.446(3) 1 calc R U P A 2
H34B H 0.929826 0.261671 0.112052 0.249 Uiso 0.446(3) 1 calc R U P A 2
H34C H 0.880840 0.302284 0.167775 0.249 Uiso 0.446(3) 1 calc R U P A 2
C35 C 0.8422(12) 0.3562(15) 0.0418(8) 0.170(8) Uani 0.446(3) 1 d D U P A 2
H35A H 0.808132 0.333929 0.045858 0.255 Uiso 0.446(3) 1 calc R U P A 2
H35B H 0.820219 0.403137 0.023184 0.255 Uiso 0.446(3) 1 calc R U P A 2
H35C H 0.890844 0.325905 0.019858 0.255 Uiso 0.446(3) 1 calc R U P A 2
O15 O 0.6301(8) 0.5820(10) 0.1248(7) 0.062(3) Uani 0.446(3) 1 d D U P A 2
O16 O 0.6073(10) 0.4885(9) 0.1203(9) 0.058(3) Uani 0.446(3) 1 d D U P A 2
C36 C 0.6001(17) 0.5507(12) 0.1057(10) 0.063(4) Uani 0.446(3) 1 d D U P A 2
C37 C 0.5674(12) 0.5838(11) 0.0540(8) 0.077(4) Uani 0.446(3) 1 d D U P A 2
C38 C 0.604(2) 0.6303(19) 0.0241(13) 0.087(7) Uani 0.446(3) 1 d D U P A 2
H38A H 0.582858 0.651773 -0.009460 0.131 Uiso 0.446(3) 1 calc R U P A 2
H38B H 0.594253 0.668157 0.048299 0.131 Uiso 0.446(3) 1 calc R U P A 2
H38C H 0.658431 0.601066 0.014053 0.131 Uiso 0.446(3) 1 calc R U P A 2
C39 C 0.5800(12) 0.5245(12) 0.0168(10) 0.099(6) Uani 0.446(3) 1 d D U P A 2
H39A H 0.558789 0.546105 -0.016708 0.149 Uiso 0.446(3) 1 calc R U P A 2
H39B H 0.634149 0.493907 0.006551 0.149 Uiso 0.446(3) 1 calc R U P A 2
H39C H 0.555162 0.495799 0.036721 0.149 Uiso 0.446(3) 1 calc R U P A 2
C40 C 0.4830(12) 0.6301(12) 0.0708(11) 0.100(6) Uani 0.446(3) 1 d D U P A 2
H40A H 0.460902 0.651927 0.037753 0.150 Uiso 0.446(3) 1 calc R U P A 2
H40B H 0.459228 0.600422 0.090729 0.150 Uiso 0.446(3) 1 calc R U P A 2
H40C H 0.474657 0.667588 0.094862 0.150 Uiso 0.446(3) 1 calc R U P A 2
O17 O 0.6982(12) 0.7076(11) 0.1991(8) 0.058(3) Uani 0.446(3) 1 d D U P A 2
O18 O 0.7378(10) 0.6106(8) 0.1507(10) 0.065(3) Uani 0.446(3) 1 d D U P A 2
C41 C 0.7286(13) 0.6735(10) 0.1551(7) 0.059(4) Uani 0.446(3) 1 d D U P A 2
C42 C 0.7630(8) 0.7087(7) 0.1076(6) 0.071(3) Uani 0.446(3) 1 d D U P A 2
C43 C 0.8140(8) 0.7292(9) 0.1311(6) 0.092(4) Uani 0.446(3) 1 d D U P A 2
H43A H 0.784120 0.762003 0.161374 0.138 Uiso 0.446(3) 1 calc R U P A 2
H43B H 0.853504 0.686177 0.145093 0.138 Uiso 0.446(3) 1 calc R U P A 2
H43C H 0.837147 0.752616 0.102051 0.138 Uiso 0.446(3) 1 calc R U P A 2
C44 C 0.8066(9) 0.6579(8) 0.0606(5) 0.093(4) Uani 0.446(3) 1 d D U P A 2
H44A H 0.847229 0.615042 0.073689 0.140 Uiso 0.446(3) 1 calc R U P A 2
H44B H 0.772702 0.644430 0.047314 0.140 Uiso 0.446(3) 1 calc R U P A 2
H44C H 0.828222 0.681369 0.030428 0.140 Uiso 0.446(3) 1 calc R U P A 2
C45 C 0.6993(7) 0.7762(6) 0.0896(5) 0.087(3) Uani 0.446(3) 1 d D U P A 2
H45A H 0.672312 0.807709 0.120929 0.131 Uiso 0.446(3) 1 calc R U P A 2
H45B H 0.719895 0.800686 0.059641 0.131 Uiso 0.446(3) 1 calc R U P A 2
H45C H 0.664375 0.763746 0.076527 0.131 Uiso 0.446(3) 1 calc R U P A 2
O19 O 0.7297(14) 0.6151(9) 0.2803(8) 0.055(3) Uani 0.446(3) 1 d D U P A 2
O20 O 0.7582(11) 0.5228(11) 0.2292(6) 0.062(3) Uani 0.446(3) 1 d D U P A 2
C46 C 0.7665(12) 0.5502(11) 0.2689(12) 0.060(4) Uani 0.446(3) 1 d D U P A 2
C47 C 0.8418(10) 0.5109(9) 0.2882(8) 0.074(4) Uani 0.446(3) 1 d D U P A 2
C48 C 0.8389(15) 0.5351(15) 0.3433(8) 0.090(6) Uani 0.446(3) 1 d D U P A 2
H48A H 0.888421 0.508589 0.354299 0.136 Uiso 0.446(3) 1 calc R U P A 2
H48B H 0.825344 0.586282 0.340842 0.136 Uiso 0.446(3) 1 calc R U P A 2
H48C H 0.801169 0.526302 0.370824 0.136 Uiso 0.446(3) 1 calc R U P A 2
C49 C 0.8683(13) 0.4306(9) 0.2886(9) 0.091(5) Uani 0.446(3) 1 d D U P A 2
H49A H 0.869548 0.416601 0.252053 0.137 Uiso 0.446(3) 1 calc R U P A 2
H49B H 0.918957 0.405835 0.297890 0.137 Uiso 0.446(3) 1 calc R U P A 2
H49C H 0.833590 0.417661 0.316213 0.137 Uiso 0.446(3) 1 calc R U P A 2
C50 C 0.8969(12) 0.5304(11) 0.2438(9) 0.106(6) Uani 0.446(3) 1 d D U P A 2
H50A H 0.898782 0.514605 0.207709 0.159 Uiso 0.446(3) 1 calc R U P A 2
H50B H 0.879356 0.582235 0.242149 0.159 Uiso 0.446(3) 1 calc R U P A 2
H50C H 0.947282 0.506693 0.253459 0.159 Uiso 0.446(3) 1 calc R U P A 2
O21 O 0.5263(10) 0.8195(15) 0.3505(9) 0.062(4) Uani 0.446(3) 1 d D U P A 2
O22 O 0.6445(13) 0.7552(11) 0.3140(8) 0.054(3) Uani 0.446(3) 1 d D U P A 2
C51 C 0.5949(11) 0.7893(16) 0.3547(8) 0.066(4) Uani 0.446(3) 1 d D U P A 2
C52 C 0.6183(10) 0.7928(10) 0.4077(7) 0.099(5) Uani 0.446(3) 1 d D U P A 2
C53 C 0.5790(13) 0.7628(12) 0.4565(8) 0.133(7) Uani 0.446(3) 1 d D U P A 2
H53A H 0.594805 0.765485 0.490564 0.200 Uiso 0.446(3) 1 calc R U P A 2
H53B H 0.524299 0.790926 0.460115 0.200 Uiso 0.446(3) 1 calc R U P A 2
H53C H 0.592844 0.712963 0.450179 0.200 Uiso 0.446(3) 1 calc R U P A 2
C54 C 0.7034(9) 0.7537(12) 0.4040(10) 0.130(7) Uani 0.446(3) 1 d D U P A 2
H54A H 0.716357 0.757151 0.439029 0.195 Uiso 0.446(3) 1 calc R U P A 2
H54B H 0.721155 0.703412 0.396411 0.195 Uiso 0.446(3) 1 calc R U P A 2
H54C H 0.727407 0.775498 0.374097 0.195 Uiso 0.446(3) 1 calc R U P A 2
C55 C 0.5868(13) 0.8718(9) 0.4219(9) 0.145(7) Uani 0.446(3) 1 d D U P A 2
H55A H 0.601712 0.874611 0.456271 0.218 Uiso 0.446(3) 1 calc R U P A 2
H55B H 0.606983 0.896580 0.391896 0.218 Uiso 0.446(3) 1 calc R U P A 2
H55C H 0.531716 0.894383 0.426542 0.218 Uiso 0.446(3) 1 calc R U P A 2
O23 O 0.4948(4) 0.9737(5) 0.1884(4) 0.0653(19) Uani 0.446(3) 1 d D U P A 2
O24 O 0.5365(14) 0.9046(12) 0.2614(9) 0.060(3) Uani 0.446(3) 1 d D U P A 2
C56 C 0.5403(9) 0.9472(10) 0.2217(6) 0.063(3) Uani 0.446(3) 1 d D U P A 2
C57 C 0.6037(10) 0.9694(11) 0.2133(8) 0.065(4) Uani 0.446(3) 1 d D U P A 2
C58 C 0.5771(17) 1.0362(13) 0.2452(10) 0.091(5) Uani 0.446(3) 1 d D U P A 2
H58A H 0.617757 1.050690 0.239922 0.137 Uiso 0.446(3) 1 calc R U P A 2
H58B H 0.533250 1.074746 0.231813 0.137 Uiso 0.446(3) 1 calc R U P A 2
H58C H 0.563189 1.026442 0.284616 0.137 Uiso 0.446(3) 1 calc R U P A 2
C59 C 0.6740(10) 0.9054(13) 0.2281(8) 0.083(5) Uani 0.446(3) 1 d D U P A 2
H59A H 0.686690 0.865099 0.205466 0.125 Uiso 0.446(3) 1 calc R U P A 2
H59B H 0.716106 0.918046 0.221104 0.125 Uiso 0.446(3) 1 calc R U P A 2
H59C H 0.664400 0.892042 0.267254 0.125 Uiso 0.446(3) 1 calc R U P A 2
C60 C 0.6198(18) 0.9876(18) 0.1515(8) 0.102(6) Uani 0.446(3) 1 d D U P A 2
H60A H 0.636988 0.944956 0.130194 0.152 Uiso 0.446(3) 1 calc R U P A 2
H60B H 0.573640 1.025303 0.140258 0.152 Uiso 0.446(3) 1 calc R U P A 2
H60C H 0.658924 1.004182 0.144482 0.152 Uiso 0.446(3) 1 calc R U P A 2
O25 O 0.3677(5) 1.0200(4) 0.2716(3) 0.0621(19) Uani 0.446(3) 1 d D U P A 2
O26 O 0.3906(5) 0.9267(4) 0.3325(4) 0.0578(19) Uani 0.446(3) 1 d D U P A 2
C61 C 0.3621(8) 0.9929(6) 0.3195(4) 0.066(3) Uani 0.446(3) 1 d D U P A 2
C62 C 0.3191(9) 1.0441(7) 0.3673(5) 0.093(4) Uani 0.446(3) 1 d D U P A 2
C63 C 0.2688(13) 1.1177(8) 0.3467(8) 0.144(7) Uani 0.446(3) 1 d D U P A 2
H63A H 0.298592 1.134413 0.317392 0.215 Uiso 0.446(3) 1 calc R U P A 2
H63B H 0.228534 1.115597 0.332185 0.215 Uiso 0.446(3) 1 calc R U P A 2
H63C H 0.246680 1.150660 0.377294 0.215 Uiso 0.446(3) 1 calc R U P A 2
C64 C 0.2787(13) 1.0127(11) 0.4131(7) 0.125(6) Uani 0.446(3) 1 d D U P A 2
H64A H 0.314657 0.965179 0.424313 0.187 Uiso 0.446(3) 1 calc R U P A 2
H64B H 0.256742 1.043792 0.444862 0.187 Uiso 0.446(3) 1 calc R U P A 2
H64C H 0.238596 1.008729 0.399753 0.187 Uiso 0.446(3) 1 calc R U P A 2
C65 C 0.3790(13) 1.0521(15) 0.3908(9) 0.127(7) Uani 0.446(3) 1 d D U P A 2
H65A H 0.413211 1.005520 0.404738 0.191 Uiso 0.446(3) 1 calc R U P A 2
H65B H 0.407631 1.070247 0.361598 0.191 Uiso 0.446(3) 1 calc R U P A 2
H65C H 0.354339 1.085634 0.420996 0.191 Uiso 0.446(3) 1 calc R U P A 2
O27 O 0.2675(6) 1.1182(6) 0.1316(7) 0.058(3) Uani 0.446(3) 1 d D U P A 2
O28 O 0.3676(5) 1.0825(5) 0.1697(4) 0.069(2) Uani 0.446(3) 1 d D U P A 2
C66 C 0.3189(13) 1.1277(10) 0.1449(13) 0.053(4) Uani 0.446(3) 1 d D U P A 2
C67 C 0.3169(10) 1.2006(8) 0.1300(8) 0.062(4) Uani 0.446(3) 1 d D U P A 2
C68 C 0.3048(13) 1.2173(16) 0.0709(7) 0.089(5) Uani 0.446(3) 1 d D U P A 2
H68A H 0.303152 1.264194 0.059320 0.133 Uiso 0.446(3) 1 calc R U P A 2
H68B H 0.346351 1.180781 0.047073 0.133 Uiso 0.446(3) 1 calc R U P A 2
H68C H 0.257137 1.217818 0.067987 0.133 Uiso 0.446(3) 1 calc R U P A 2
C69 C 0.2566(9) 1.2505(10) 0.1742(8) 0.089(4) Uani 0.446(3) 1 d D U P A 2
H69A H 0.271039 1.233952 0.210508 0.133 Uiso 0.446(3) 1 calc R U P A 2
H69B H 0.251791 1.299045 0.166120 0.133 Uiso 0.446(3) 1 calc R U P A 2
H69C H 0.208236 1.250476 0.174172 0.133 Uiso 0.446(3) 1 calc R U P A 2
C70 C 0.3912(9) 1.1993(10) 0.1344(8) 0.088(4) Uani 0.446(3) 1 d D U P A 2
H70A H 0.399079 1.188501 0.172761 0.132 Uiso 0.446(3) 1 calc R U P A 2
H70B H 0.432441 1.162597 0.110571 0.132 Uiso 0.446(3) 1 calc R U P A 2
H70C H 0.389829 1.246048 0.122690 0.132 Uiso 0.446(3) 1 calc R U P A 2
O29 O 0.3123(4) 0.9805(5) 0.0928(4) 0.063(2) Uani 0.446(3) 1 d D U P A 2
O30 O 0.4186(5) 0.9510(6) 0.1219(4) 0.061(2) Uani 0.446(3) 1 d D U P A 2
C71 C 0.3821(5) 0.9476(5) 0.0891(4) 0.055(2) Uani 0.446(3) 1 d D U P A 2
C72 C 0.4243(7) 0.8974(7) 0.0423(5) 0.111(4) Uani 0.446(3) 1 d D U P A 2
C73 C 0.4030(10) 0.9348(9) -0.0110(5) 0.143(6) Uani 0.446(3) 1 d D U P A 2
H73A H 0.348198 0.962952 -0.006079 0.215 Uiso 0.446(3) 1 calc R U P A 2
H73B H 0.427209 0.966596 -0.022488 0.215 Uiso 0.446(3) 1 calc R U P A 2
H73C H 0.419660 0.899563 -0.039327 0.215 Uiso 0.446(3) 1 calc R U P A 2
C74 C 0.5063(7) 0.8511(9) 0.0438(7) 0.129(6) Uani 0.446(3) 1 d D U P A 2
H74A H 0.512098 0.829904 0.081047 0.194 Uiso 0.446(3) 1 calc R U P A 2
H74B H 0.526346 0.813004 0.017292 0.194 Uiso 0.446(3) 1 calc R U P A 2
H74C H 0.533895 0.880037 0.034131 0.194 Uiso 0.446(3) 1 calc R U P A 2
C75 C 0.3900(13) 0.8422(10) 0.0518(9) 0.163(7) Uani 0.446(3) 1 d D U P A 2
H75A H 0.401432 0.814822 0.086341 0.244 Uiso 0.446(3) 1 calc R U P A 2
H75B H 0.335302 0.867931 0.053953 0.244 Uiso 0.446(3) 1 calc R U P A 2
H75C H 0.412019 0.809635 0.020953 0.244 Uiso 0.446(3) 1 calc R U P A 2
O31 O 0.0949(7) 1.0466(6) 0.0881(4) 0.062(2) Uani 0.446(3) 1 d D U P A 2
O32 O 0.1765(5) 1.0908(5) 0.0869(4) 0.061(2) Uani 0.446(3) 1 d D U P A 2
C76 C 0.1294(10) 1.0828(12) 0.0667(7) 0.053(3) Uani 0.446(3) 1 d D U P A 2
C77 C 0.1140(9) 1.1226(9) 0.0117(6) 0.056(3) Uani 0.446(3) 1 d D U P A 2
C78 C 0.0475(9) 1.1188(8) -0.0024(9) 0.067(4) Uani 0.446(3) 1 d D U P A 2
H78A H 0.036796 1.144244 -0.037788 0.101 Uiso 0.446(3) 1 calc R U P A 2
H78B H 0.058831 1.068734 -0.005338 0.101 Uiso 0.446(3) 1 calc R U P A 2
H78C H 0.003494 1.140926 0.026559 0.101 Uiso 0.446(3) 1 calc R U P A 2
C79 C 0.0992(14) 1.2001(9) 0.0188(10) 0.079(4) Uani 0.446(3) 1 d D U P A 2
H79A H 0.143938 1.199974 0.027995 0.118 Uiso 0.446(3) 1 calc R U P A 2
H79B H 0.088074 1.227687 -0.015712 0.118 Uiso 0.446(3) 1 calc R U P A 2
H79C H 0.056199 1.221678 0.048614 0.118 Uiso 0.446(3) 1 calc R U P A 2
C80 C 0.1837(10) 1.0882(11) -0.0324(9) 0.067(4) Uani 0.446(3) 1 d D U P A 2
H80A H 0.226312 1.091264 -0.022312 0.101 Uiso 0.446(3) 1 calc R U P A 2
H80B H 0.195588 1.037941 -0.035163 0.101 Uiso 0.446(3) 1 calc R U P A 2
H80C H 0.173909 1.113173 -0.067997 0.101 Uiso 0.446(3) 1 calc R U P A 2
O33 O 0.0517(7) 1.0881(7) 0.1969(4) 0.064(3) Uani 0.446(3) 1 d D U P A 2
O34 O 0.1501(7) 1.1062(7) 0.2012(5) 0.058(3) Uani 0.446(3) 1 d D U P A 2
C81 C 0.0803(7) 1.1241(9) 0.2118(9) 0.061(3) Uani 0.446(3) 1 d D U P A 2
C82 C 0.0310(8) 1.1978(8) 0.2368(7) 0.089(4) Uani 0.446(3) 1 d D U P A 2
C83 C -0.0477(8) 1.2079(13) 0.2566(10) 0.115(6) Uani 0.446(3) 1 d D U P A 2
H83A H -0.067083 1.200265 0.226227 0.173 Uiso 0.446(3) 1 calc R U P A 2
H83B H -0.048646 1.173620 0.286966 0.173 Uiso 0.446(3) 1 calc R U P A 2
H83C H -0.079363 1.256609 0.269596 0.173 Uiso 0.446(3) 1 calc R U P A 2
C84 C 0.0642(9) 1.2091(9) 0.2821(7) 0.102(5) Uani 0.446(3) 1 d D U P A 2
H84A H 0.115876 1.201962 0.267501 0.154 Uiso 0.446(3) 1 calc R U P A 2
H84B H 0.033649 1.257746 0.295395 0.154 Uiso 0.446(3) 1 calc R U P A 2
H84C H 0.064366 1.174756 0.312766 0.154 Uiso 0.446(3) 1 calc R U P A 2
C85 C 0.0297(13) 1.2550(9) 0.1911(7) 0.105(5) Uani 0.446(3) 1 d D U P A 2
H85A H 0.081066 1.249419 0.177368 0.158 Uiso 0.446(3) 1 calc R U P A 2
H85B H 0.009011 1.249460 0.160670 0.158 Uiso 0.446(3) 1 calc R U P A 2
H85C H -0.001863 1.302633 0.206198 0.158 Uiso 0.446(3) 1 calc R U P A 2
O35 O -0.0546(11) 0.9606(9) 0.2178(5) 0.075(3) Uani 0.446(3) 1 d D U P A 2
O36 O -0.0134(6) 1.0239(6) 0.1540(4) 0.074(3) Uani 0.446(3) 1 d D U P A 2
C86 C -0.0660(7) 1.0110(10) 0.1820(10) 0.067(4) Uani 0.446(3) 1 d D U P A 2
C87 C -0.1434(7) 1.0569(8) 0.1676(6) 0.074(4) Uani 0.446(3) 1 d D U P A 2
C88 C -0.1883(7) 1.0139(8) 0.1773(7) 0.098(4) Uani 0.446(3) 1 d D U P A 2
H88A H -0.238345 1.043697 0.167952 0.148 Uiso 0.446(3) 1 calc R U P A 2
H88B H -0.161983 0.972137 0.153962 0.148 Uiso 0.446(3) 1 calc R U P A 2
H88C H -0.193478 0.998164 0.216202 0.148 Uiso 0.446(3) 1 calc R U P A 2
C89 C -0.1827(8) 1.1210(9) 0.2056(7) 0.098(4) Uani 0.446(3) 1 d D U P A 2
H89A H -0.233133 1.151824 0.197289 0.147 Uiso 0.446(3) 1 calc R U P A 2
H89B H -0.186959 1.103886 0.244244 0.147 Uiso 0.446(3) 1 calc R U P A 2
H89C H -0.153145 1.148123 0.199628 0.147 Uiso 0.446(3) 1 calc R U P A 2
C90 C -0.1363(8) 1.0832(9) 0.1073(5) 0.093(4) Uani 0.446(3) 1 d D U P A 2
H90A H -0.186708 1.112856 0.098381 0.140 Uiso 0.446(3) 1 calc R U P A 2
H90B H -0.108028 1.111534 0.101502 0.140 Uiso 0.446(3) 1 calc R U P A 2
H90C H -0.109799 1.042157 0.083207 0.140 Uiso 0.446(3) 1 calc R U P A 2
O37 O 0.0751(8) 0.8451(9) 0.1701(5) 0.072(3) Uani 0.446(3) 1 d D U P A 2
O38 O 0.1310(7) 0.9086(6) 0.1190(6) 0.071(3) Uani 0.446(3) 1 d D U P A 2
C91 C 0.1165(11) 0.8560(9) 0.1286(7) 0.063(3) Uani 0.446(3) 1 d D U P A 2
C92 C 0.1533(9) 0.8002(8) 0.0840(7) 0.080(4) Uani 0.446(3) 1 d D U P A 2
C93 C 0.1108(11) 0.7542(11) 0.0925(10) 0.096(5) Uani 0.446(3) 1 d D U P A 2
H93A H 0.113753 0.730583 0.129206 0.144 Uiso 0.446(3) 1 calc R U P A 2
H93B H 0.057874 0.784589 0.089624 0.144 Uiso 0.446(3) 1 calc R U P A 2
H93C H 0.133553 0.718042 0.064216 0.144 Uiso 0.446(3) 1 calc R U P A 2
C94 C 0.1493(16) 0.8369(12) 0.0278(8) 0.087(5) Uani 0.446(3) 1 d D U P A 2
H94A H 0.096413 0.865868 0.024166 0.130 Uiso 0.446(3) 1 calc R U P A 2
H94B H 0.174696 0.867656 0.023462 0.130 Uiso 0.446(3) 1 calc R U P A 2
H94C H 0.174091 0.800938 -0.000690 0.130 Uiso 0.446(3) 1 calc R U P A 2
C95 C 0.2339(9) 0.7539(9) 0.0929(10) 0.102(5) Uani 0.446(3) 1 d D U P A 2
H95A H 0.233540 0.731306 0.129962 0.153 Uiso 0.446(3) 1 calc R U P A 2
H95B H 0.259802 0.716964 0.065221 0.153 Uiso 0.446(3) 1 calc R U P A 2
H95C H 0.260407 0.783681 0.089372 0.153 Uiso 0.446(3) 1 calc R U P A 2
O39 O 0.0053(8) 0.7558(10) 0.3278(6) 0.084(3) Uani 0.446(3) 1 d D U P A 2
O40 O -0.0302(7) 0.8336(7) 0.2578(6) 0.064(3) Uani 0.446(3) 1 d D U P A 2
C96 C -0.0280(16) 0.7801(12) 0.2873(8) 0.078(4) Uani 0.446(3) 1 d D U P A 2
C97 C -0.0677(9) 0.7398(8) 0.2729(7) 0.109(4) Uani 0.446(3) 1 d D U P A 2
C98 C -0.1383(9) 0.7924(9) 0.2524(9) 0.132(5) Uani 0.446(3) 1 d D U P A 2
H98A H -0.164225 0.766821 0.243055 0.199 Uiso 0.446(3) 1 calc R U P A 2
H98B H -0.171494 0.826306 0.281346 0.199 Uiso 0.446(3) 1 calc R U P A 2
H98C H -0.125305 0.818291 0.219537 0.199 Uiso 0.446(3) 1 calc R U P A 2
C99 C -0.0893(12) 0.6986(12) 0.3237(7) 0.140(6) Uani 0.446(3) 1 d D U P A 2
H99A H -0.043706 0.664076 0.337561 0.210 Uiso 0.446(3) 1 calc R U P A 2
H99B H -0.123150 0.732189 0.352685 0.210 Uiso 0.446(3) 1 calc R U P A 2
H99C H -0.114778 0.673283 0.313295 0.210 Uiso 0.446(3) 1 calc R U P A 2
C100 C -0.0174(10) 0.6932(11) 0.2238(8) 0.129(6) Uani 0.446(3) 1 d D U P A 2
H10D H 0.029979 0.657522 0.234592 0.193 Uiso 0.446(3) 1 calc R U P A 2
H10E H -0.043268 0.668993 0.212226 0.193 Uiso 0.446(3) 1 calc R U P A 2
H10F H -0.006734 0.723202 0.193042 0.193 Uiso 0.446(3) 1 calc R U P A 2
O41 O -0.0144(10) 0.8846(6) 0.3884(5) 0.131(5) Uani 0.446(3) 1 d D U P A 2
O42 O -0.033(2) 0.9497(13) 0.3107(8) 0.073(4) Uani 0.446(3) 1 d D U P A 2
C111 C -0.0191(10) 0.9406(6) 0.3592(6) 0.078(3) Uani 0.446(3) 1 d D U P A 2
C112 C -0.0472(9) 1.0113(7) 0.3876(6) 0.093(4) Uani 0.446(3) 1 d D U P A 2
C1A C 0.0136(10) 1.0368(9) 0.3653(7) 0.107(5) Uani 0.446(3) 1 d D U P A 2
H1AA H 0.062506 0.999554 0.372523 0.160 Uiso 0.446(3) 1 calc R U P A 2
H1AB H 0.016061 1.046733 0.325476 0.160 Uiso 0.446(3) 1 calc R U P A 2
H1AC H 0.001188 1.080373 0.383826 0.160 Uiso 0.446(3) 1 calc R U P A 2
C1B C -0.1272(10) 1.0628(14) 0.3799(10) 0.146(8) Uani 0.446(3) 1 d D U P A 2
H1BA H -0.128854 1.072547 0.340420 0.219 Uiso 0.446(3) 1 calc R U P A 2
H1BB H -0.161232 1.041471 0.396411 0.219 Uiso 0.446(3) 1 calc R U P A 2
H1BC H -0.143029 1.107545 0.398033 0.219 Uiso 0.446(3) 1 calc R U P A 2
C1C C -0.0490(13) 0.9988(9) 0.4497(5) 0.125(5) Uani 0.446(3) 1 d D U P A 2
H1CA H 0.001559 0.965735 0.456674 0.187 Uiso 0.446(3) 1 calc R U P A 2
H1CB H -0.065785 1.044268 0.466940 0.187 Uiso 0.446(3) 1 calc R U P A 2
H1CC H -0.083987 0.978194 0.465318 0.187 Uiso 0.446(3) 1 calc R U P A 2
O43 O 0.1568(8) 0.7064(9) 0.4627(5) 0.063(3) Uani 0.446(3) 1 d D U P A 2
O44 O 0.0423(10) 0.7531(9) 0.4427(7) 0.065(3) Uani 0.446(3) 1 d D U P A 2
C1D C 0.0868(10) 0.7431(18) 0.4743(8) 0.083(5) Uani 0.446(3) 1 d D U P A 2
C1E C 0.0525(10) 0.7563(11) 0.5354(7) 0.110(5) Uani 0.446(3) 1 d D U P A 2
C1F C 0.1117(12) 0.7559(11) 0.5636(8) 0.126(6) Uani 0.446(3) 1 d D U P A 2
H1FA H 0.155495 0.708956 0.560017 0.188 Uiso 0.446(3) 1 calc R U P A 2
H1FB H 0.127030 0.792652 0.546300 0.188 Uiso 0.446(3) 1 calc R U P A 2
H1FC H 0.090977 0.765666 0.602796 0.188 Uiso 0.446(3) 1 calc R U P A 2
C1G C -0.0164(11) 0.8282(9) 0.5401(9) 0.123(6) Uani 0.446(3) 1 d D U P A 2
H1GA H -0.053897 0.827094 0.521441 0.185 Uiso 0.446(3) 1 calc R U P A 2
H1GB H -0.037904 0.838471 0.579100 0.185 Uiso 0.446(3) 1 calc R U P A 2
H1GC H -0.001852 0.865457 0.522604 0.185 Uiso 0.446(3) 1 calc R U P A 2
C1H C 0.0313(13) 0.6956(11) 0.5555(9) 0.138(7) Uani 0.446(3) 1 d D U P A 2
H1HA H -0.007218 0.698632 0.535784 0.207 Uiso 0.446(3) 1 calc R U P A 2
H1HB H 0.075968 0.649763 0.548349 0.207 Uiso 0.446(3) 1 calc R U P A 2
H1HC H 0.011351 0.699311 0.595219 0.207 Uiso 0.446(3) 1 calc R U P A 2
O45 O 0.7448(11) 0.9588(10) 0.4169(8) 0.402(10) Uiso 1 1 d D U . . .
C101 C 0.8299(10) 0.8372(9) 0.4483(8) 0.281(9) Uiso 1 1 d D U . . .
H10O H 0.874605 0.793948 0.434483 0.421 Uiso 1 1 calc R U . . .
H10P H 0.840517 0.856215 0.477841 0.421 Uiso 1 1 calc R U . . .
H10Q H 0.787662 0.825573 0.462873 0.421 Uiso 1 1 calc R U . . .
C102 C 0.6985(14) 1.0162(13) 0.3857(9) 0.386(14) Uiso 1 1 d D U . . .
H10R H 0.676591 0.999396 0.361904 0.463 Uiso 1 1 calc R U . . .
H10S H 0.727849 1.039423 0.362011 0.463 Uiso 1 1 calc R U . . .
C103 C 0.6330(12) 1.0714(12) 0.4301(10) 0.375(13) Uiso 1 1 d D U . . .
H10T H 0.598810 1.112702 0.410499 0.563 Uiso 1 1 calc R U . . .
H10U H 0.604678 1.047531 0.453225 0.563 Uiso 1 1 calc R U . . .
H10V H 0.655659 1.087341 0.453332 0.563 Uiso 1 1 calc R U . . .
C104 C 0.8078(13) 0.8983(12) 0.3969(9) 0.397(14) Uiso 1 1 d D U . . .
H10W H 0.850406 0.909984 0.381792 0.476 Uiso 1 1 calc R U . . .
H10X H 0.797396 0.879252 0.366780 0.476 Uiso 1 1 calc R U . . .
N1A N 0.3401(6) 0.7700(6) 0.2571(5) 0.101(3) Uani 0.446(3) 1 d D U P A 2
H1A H 0.377555 0.788810 0.240578 0.121 Uiso 0.446(3) 1 calc R U P A 2
N2A N 0.2413(7) 0.8525(7) 0.3481(6) 0.103(3) Uani 0.446(3) 1 d D U P A 2
H2A H 0.197418 0.840902 0.358600 0.124 Uiso 0.446(3) 1 calc R U P A 2
N3A N 0.3435(7) 0.7406(6) 0.4268(5) 0.105(3) Uani 0.446(3) 1 d D U P A 2
H3AA H 0.311771 0.715337 0.442579 0.126 Uiso 0.446(3) 1 calc R U P A 2
N4A N 0.4425(6) 0.6602(6) 0.3350(4) 0.089(2) Uani 0.446(3) 1 d D U P A 2
H4AA H 0.484058 0.674525 0.321101 0.107 Uiso 0.446(3) 1 calc R U P A 2
C105 C 0.2694(8) 0.8247(8) 0.2523(8) 0.097(4) Uani 0.446(3) 1 d D U P A 2
H10G H 0.233102 0.804061 0.258239 0.117 Uiso 0.446(3) 1 calc R U P A 2
H10H H 0.271385 0.844856 0.214020 0.117 Uiso 0.446(3) 1 calc R U P A 2
C1I C 0.2402(10) 0.8845(9) 0.2916(6) 0.090(4) Uani 0.446(3) 1 d D U P A 2
H1IA H 0.272483 0.909610 0.283744 0.108 Uiso 0.446(3) 1 calc R U P A 2
H1IB H 0.188208 0.919423 0.287564 0.108 Uiso 0.446(3) 1 calc R U P A 2
C1J C 0.2373(11) 0.8937(10) 0.3885(7) 0.114(4) Uani 0.446(3) 1 d D U P A 2
H1JA H 0.189901 0.938497 0.389964 0.136 Uiso 0.446(3) 1 calc R U P A 2
H1JB H 0.279586 0.906807 0.378029 0.136 Uiso 0.446(3) 1 calc R U P A 2
C1K C 0.2400(11) 0.8587(10) 0.4462(7) 0.124(5) Uani 0.446(3) 1 d D U P A 2
H1KA H 0.218518 0.897061 0.473118 0.149 Uiso 0.446(3) 1 calc R U P A 2
H1KB H 0.206042 0.835341 0.452470 0.149 Uiso 0.446(3) 1 calc R U P A 2
C1L C 0.3131(12) 0.8056(10) 0.4593(8) 0.103(5) Uani 0.446(3) 1 d D U P A 2
H1LA H 0.307249 0.792508 0.499191 0.124 Uiso 0.446(3) 1 calc R U P A 2
H1LB H 0.349199 0.826583 0.451139 0.124 Uiso 0.446(3) 1 calc R U P A 2
C1M C 0.4209(9) 0.6898(9) 0.4305(8) 0.098(4) Uani 0.446(3) 1 d D U P A 2
H1MA H 0.453151 0.714938 0.422603 0.118 Uiso 0.446(3) 1 calc R U P A 2
H1MB H 0.423306 0.668836 0.468494 0.118 Uiso 0.446(3) 1 calc R U P A 2
C1N C 0.4492(10) 0.6330(9) 0.3914(6) 0.092(4) Uani 0.446(3) 1 d D U P A 2
H1NA H 0.420724 0.604296 0.402332 0.111 Uiso 0.446(3) 1 calc R U P A 2
H1NB H 0.502764 0.601104 0.393104 0.111 Uiso 0.446(3) 1 calc R U P A 2
C1O C 0.4483(10) 0.6133(9) 0.2966(6) 0.082(4) Uani 0.446(3) 1 d D U P A 2
H1OA H 0.410833 0.594715 0.311294 0.099 Uiso 0.446(3) 1 calc R U P A 2
H1OB H 0.498898 0.572189 0.293780 0.099 Uiso 0.446(3) 1 calc R U P A 2
C1P C 0.4364(9) 0.6456(8) 0.2377(6) 0.089(4) Uani 0.446(3) 1 d D U P A 2
H1PA H 0.474327 0.663822 0.223920 0.107 Uiso 0.446(3) 1 calc R U P A 2
H1PB H 0.449193 0.605521 0.214065 0.107 Uiso 0.446(3) 1 calc R U P A 2
C1Q C 0.3625(10) 0.7033(8) 0.2271(7) 0.093(4) Uani 0.446(3) 1 d D U P A 2
H1QA H 0.323293 0.686273 0.239214 0.111 Uiso 0.446(3) 1 calc R U P A 2
H1QB H 0.365507 0.714586 0.186972 0.111 Uiso 0.446(3) 1 calc R U P A 2
O41A O 0.0253(5) 0.8861(4) 0.3831(3) 0.081(2) Uani 0.554(3) 1 d D U P A 1
O42A O -0.0356(19) 0.9396(12) 0.3135(7) 0.081(4) Uani 0.554(3) 1 d D U P A 1
C106 C -0.0278(12) 0.9393(7) 0.3622(7) 0.133(6) Uani 0.554(3) 1 d D U P A 1
C1R C -0.0642(9) 1.0100(8) 0.3923(7) 0.148(5) Uani 0.554(3) 1 d D U P A 1
C1S C 0.0037(11) 1.0189(12) 0.4012(9) 0.185(7) Uani 0.554(3) 1 d D U P A 1
H1SA H 0.032740 1.024113 0.365363 0.277 Uiso 0.554(3) 1 calc R U P A 1
H1SB H -0.014015 1.061510 0.422670 0.277 Uiso 0.554(3) 1 calc R U P A 1
H1SC H 0.035718 0.976775 0.421375 0.277 Uiso 0.554(3) 1 calc R U P A 1
C1T C -0.1139(10) 1.0716(9) 0.3572(8) 0.133(6) Uani 0.554(3) 1 d D U P A 1
H1TA H -0.083076 1.076689 0.322246 0.199 Uiso 0.554(3) 1 calc R U P A 1
H1TB H -0.153728 1.061534 0.349712 0.199 Uiso 0.554(3) 1 calc R U P A 1
H1TC H -0.136760 1.116053 0.377314 0.199 Uiso 0.554(3) 1 calc R U P A 1
C1U C -0.1117(12) 1.0016(10) 0.4469(6) 0.179(7) Uani 0.554(3) 1 d D U P A 1
H1UA H -0.079600 0.962151 0.469032 0.269 Uiso 0.554(3) 1 calc R U P A 1
H1UB H -0.134514 1.045868 0.467152 0.269 Uiso 0.554(3) 1 calc R U P A 1
H1UC H -0.151481 0.991349 0.439550 0.269 Uiso 0.554(3) 1 calc R U P A 1
Zn29 Zn 0.0564(2) 0.7854(2) 0.35881(16) 0.0770(11) Uani 0.359(5) 1 d . U P A 1
O39A O -0.0187(7) 0.7688(8) 0.3306(6) 0.094(3) Uani 0.554(3) 1 d D U P A 1
O40A O -0.0086(7) 0.8208(7) 0.2477(6) 0.090(4) Uani 0.554(3) 1 d D U P A 1
C96A C -0.0277(12) 0.7805(10) 0.2810(6) 0.082(3) Uani 0.554(3) 1 d D U P A 1
C97A C -0.0612(8) 0.7408(8) 0.2567(6) 0.119(4) Uani 0.554(3) 1 d D U P A 1
C98A C -0.0846(11) 0.7763(10) 0.2027(7) 0.155(5) Uani 0.554(3) 1 d D U P A 1
H98D H -0.040600 0.775888 0.176669 0.233 Uiso 0.554(3) 1 calc R U P A 1
H98E H -0.105692 0.750343 0.187398 0.233 Uiso 0.554(3) 1 calc R U P A 1
H98F H -0.122693 0.825739 0.209013 0.233 Uiso 0.554(3) 1 calc R U P A 1
C99A C -0.1297(8) 0.7415(9) 0.2972(8) 0.143(5) Uani 0.554(3) 1 d D U P A 1
H99D H -0.114579 0.718481 0.332286 0.215 Uiso 0.554(3) 1 calc R U P A 1
H99E H -0.167776 0.790976 0.303423 0.215 Uiso 0.554(3) 1 calc R U P A 1
H99F H -0.150775 0.715580 0.281807 0.215 Uiso 0.554(3) 1 calc R U P A 1
C107 C -0.0001(10) 0.6629(8) 0.2519(9) 0.169(7) Uani 0.554(3) 1 d D U P A 1
H10I H 0.012090 0.643552 0.288453 0.253 Uiso 0.554(3) 1 calc R U P A 1
H10J H -0.018729 0.634275 0.237128 0.253 Uiso 0.554(3) 1 calc R U P A 1
H10K H 0.045281 0.661168 0.226984 0.253 Uiso 0.554(3) 1 calc R U P A 1
F13A F 0.1648(5) 0.7147(5) 0.3456(4) 0.082(2) Uani 0.554(3) 1 d . U P A 1
O43A O 0.1597(9) 0.7174(9) 0.4495(5) 0.082(3) Uani 0.554(3) 1 d . U P A 1
O44A O 0.0376(12) 0.7685(10) 0.4391(8) 0.096(4) Uani 0.554(3) 1 d . U P A 1
C108 C 0.0904(12) 0.7382(15) 0.4703(8) 0.087(4) Uani 0.554(3) 1 d . U P A 1
C1V C 0.0645(13) 0.7500(11) 0.5325(8) 0.121(5) Uani 0.554(3) 1 d . U P A 1
C1W C 0.1016(14) 0.7915(12) 0.5493(8) 0.157(6) Uani 0.554(3) 1 d . U P A 1
H1WA H 0.085826 0.799641 0.589072 0.236 Uiso 0.554(3) 1 calc R U P A 1
H1WB H 0.156486 0.763961 0.540761 0.236 Uiso 0.554(3) 1 calc R U P A 1
H1WC H 0.086345 0.837473 0.528951 0.236 Uiso 0.554(3) 1 calc R U P A 1
C1X C -0.0225(12) 0.7968(12) 0.5466(8) 0.162(7) Uani 0.554(3) 1 d . U P A 1
H1XA H -0.048500 0.771890 0.536369 0.242 Uiso 0.554(3) 1 calc R U P A 1
H1XB H -0.037422 0.805371 0.586294 0.242 Uiso 0.554(3) 1 calc R U P A 1
H1XC H -0.036048 0.842538 0.525955 0.242 Uiso 0.554(3) 1 calc R U P A 1
C1Y C 0.0802(14) 0.6765(10) 0.5602(8) 0.156(7) Uani 0.554(3) 1 d . U P A 1
H1YA H 0.053050 0.655910 0.545660 0.234 Uiso 0.554(3) 1 calc R U P A 1
H1YB H 0.134417 0.645006 0.552323 0.234 Uiso 0.554(3) 1 calc R U P A 1
H1YC H 0.063308 0.681409 0.600162 0.234 Uiso 0.554(3) 1 calc R U P A 1
F0 F 0.2721(3) 0.7049(3) 0.3604(3) 0.0825(15) Uani 0.554(3) 1 d . U P A 1
F01D F 0.4082(3) 0.8131(3) 0.3329(3) 0.0806(17) Uani 0.554(3) 1 d . U P A 1
Cr1A Cr 0.2170(4) 0.6552(3) 0.38751(18) 0.0615(10) Uani 0.554(3) 1 d . U P A 1
O1A O 0.1622(9) 0.5968(6) 0.4182(6) 0.063(3) Uani 0.554(3) 1 d D U P A 1
O2A O 0.2017(4) 0.5111(5) 0.3576(3) 0.071(2) Uani 0.554(3) 1 d D U P A 1
C109 C 0.1565(8) 0.5481(8) 0.3968(8) 0.079(3) Uani 0.554(3) 1 d D U P A 1
C2A C 0.0889(7) 0.5336(7) 0.4241(6) 0.111(4) Uani 0.554(3) 1 d D U P A 1
C3A C 0.0174(10) 0.6017(9) 0.4255(9) 0.135(7) Uani 0.554(3) 1 d D U P A 1
H3AB H 0.019434 0.636764 0.446799 0.203 Uiso 0.554(3) 1 calc R U P A 1
H3AC H 0.011494 0.620558 0.387761 0.203 Uiso 0.554(3) 1 calc R U P A 1
H3AD H -0.025584 0.592198 0.442986 0.203 Uiso 0.554(3) 1 calc R U P A 1
C4A C 0.1100(9) 0.4940(10) 0.4784(6) 0.150(5) Uani 0.554(3) 1 d D U P A 1
H4AB H 0.157738 0.450937 0.470814 0.225 Uiso 0.554(3) 1 calc R U P A 1
H4AC H 0.115270 0.525152 0.501719 0.225 Uiso 0.554(3) 1 calc R U P A 1
H4AD H 0.070333 0.480619 0.497594 0.225 Uiso 0.554(3) 1 calc R U P A 1
C5A C 0.0821(9) 0.4817(9) 0.3906(8) 0.143(5) Uani 0.554(3) 1 d D U P A 1
H5AA H 0.127850 0.436342 0.388602 0.214 Uiso 0.554(3) 1 calc R U P A 1
H5AB H 0.038425 0.473528 0.408430 0.214 Uiso 0.554(3) 1 calc R U P A 1
H5AC H 0.075502 0.501887 0.353206 0.214 Uiso 0.554(3) 1 calc R U P A 1
F1A F 0.2822(8) 0.5831(7) 0.3287(5) 0.064(2) Uani 0.554(3) 1 d . U P A 1
Cr2A Cr 0.3071(3) 0.4929(3) 0.3336(2) 0.0579(8) Uani 0.554(3) 1 d . U P A 1
F2A F 0.4108(10) 0.4693(12) 0.3109(9) 0.060(3) Uani 0.554(3) 1 d . U P A 1
O5A O 0.4378(7) 0.3337(8) 0.2856(5) 0.069(3) Uani 0.554(3) 1 d D U P A 1
O6A O 0.3284(5) 0.3918(5) 0.3381(4) 0.075(2) Uani 0.554(3) 1 d D U P A 1
C11A C 0.3884(9) 0.3356(6) 0.3264(7) 0.068(3) Uani 0.554(3) 1 d D U P A 1
C12A C 0.3834(8) 0.2656(6) 0.3440(6) 0.077(3) Uani 0.554(3) 1 d D U P A 1
C13A C 0.3782(9) 0.2330(7) 0.2955(6) 0.095(4) Uani 0.554(3) 1 d D U P A 1
H13D H 0.421202 0.226787 0.265929 0.142 Uiso 0.554(3) 1 calc R U P A 1
H13E H 0.378778 0.186524 0.306772 0.142 Uiso 0.554(3) 1 calc R U P A 1
H13F H 0.331269 0.264587 0.282084 0.142 Uiso 0.554(3) 1 calc R U P A 1
C14A C 0.3187(11) 0.2774(11) 0.3922(9) 0.115(6) Uani 0.554(3) 1 d D U P A 1
H14D H 0.325119 0.298623 0.422444 0.173 Uiso 0.554(3) 1 calc R U P A 1
H14E H 0.270875 0.309561 0.380183 0.173 Uiso 0.554(3) 1 calc R U P A 1
H14F H 0.318383 0.231497 0.404871 0.173 Uiso 0.554(3) 1 calc R U P A 1
C15A C 0.4576(9) 0.2128(8) 0.3632(8) 0.106(4) Uani 0.554(3) 1 d D U P A 1
H15D H 0.463534 0.231881 0.394965 0.159 Uiso 0.554(3) 1 calc R U P A 1
H15E H 0.456621 0.166808 0.373722 0.159 Uiso 0.554(3) 1 calc R U P A 1
H15F H 0.500026 0.206240 0.332942 0.159 Uiso 0.554(3) 1 calc R U P A 1
O3A O 0.3215(5) 0.4811(6) 0.4114(4) 0.062(2) Uani 0.554(3) 1 d . U P A 1
O4A O 0.2935(5) 0.5900(5) 0.4372(4) 0.073(2) Uani 0.554(3) 1 d . U P A 1
C6A C 0.3230(14) 0.5198(9) 0.4438(8) 0.084(4) Uani 0.554(3) 1 d . U P A 1
C7A C 0.3499(13) 0.4915(11) 0.4989(9) 0.120(4) Uani 0.554(3) 1 d . U P A 1
C8A C 0.2953(14) 0.5324(14) 0.5585(8) 0.183(7) Uani 0.554(3) 1 d . U P A 1
H8AA H 0.282785 0.583334 0.554733 0.274 Uiso 0.554(3) 1 calc R U P A 1
H8AB H 0.248836 0.526612 0.565901 0.274 Uiso 0.554(3) 1 calc R U P A 1
H8AC H 0.322867 0.510793 0.589165 0.274 Uiso 0.554(3) 1 calc R U P A 1
C9A C 0.4126(12) 0.5075(12) 0.5050(7) 0.146(5) Uani 0.554(3) 1 d . U P A 1
H9AA H 0.402955 0.555593 0.489944 0.219 Uiso 0.554(3) 1 calc R U P A 1
H9AB H 0.415745 0.504684 0.544194 0.219 Uiso 0.554(3) 1 calc R U P A 1
H9AC H 0.460274 0.472595 0.484854 0.219 Uiso 0.554(3) 1 calc R U P A 1
C10A C 0.3560(17) 0.4228(12) 0.5191(9) 0.174(6) Uani 0.554(3) 1 d . U P A 1
H10L H 0.312339 0.417843 0.513193 0.261 Uiso 0.554(3) 1 calc R U P A 1
H10M H 0.402225 0.385687 0.499374 0.261 Uiso 0.554(3) 1 calc R U P A 1
H10N H 0.357696 0.417775 0.558715 0.261 Uiso 0.554(3) 1 calc R U P A 1
O7A O 0.4020(6) 0.4335(6) 0.2088(7) 0.055(2) Uani 0.554(3) 1 d D U P A 1
O8A O 0.2915(5) 0.5070(5) 0.2581(4) 0.078(2) Uani 0.554(3) 1 d D U P A 1
C16A C 0.3350(7) 0.4813(10) 0.2130(4) 0.064(3) Uani 0.554(3) 1 d D U P A 1
C17A C 0.3034(6) 0.5120(7) 0.1603(4) 0.076(3) Uani 0.554(3) 1 d D U P A 1
C18A C 0.3128(9) 0.4521(8) 0.1268(5) 0.089(3) Uani 0.554(3) 1 d D U P A 1
H18D H 0.366023 0.417520 0.119558 0.134 Uiso 0.554(3) 1 calc R U P A 1
H18E H 0.282926 0.428290 0.147564 0.134 Uiso 0.554(3) 1 calc R U P A 1
H18F H 0.295441 0.471704 0.091738 0.134 Uiso 0.554(3) 1 calc R U P A 1
C19A C 0.2223(7) 0.5672(9) 0.1730(6) 0.108(4) Uani 0.554(3) 1 d D U P A 1
H19D H 0.218710 0.604933 0.194603 0.162 Uiso 0.554(3) 1 calc R U P A 1
H19E H 0.204013 0.588038 0.138325 0.162 Uiso 0.554(3) 1 calc R U P A 1
H19F H 0.191497 0.544624 0.194151 0.162 Uiso 0.554(3) 1 calc R U P A 1
C20A C 0.3528(8) 0.5470(9) 0.1278(6) 0.102(4) Uani 0.554(3) 1 d D U P A 1
H20D H 0.405302 0.510736 0.119821 0.153 Uiso 0.554(3) 1 calc R U P A 1
H20E H 0.335155 0.568317 0.093087 0.153 Uiso 0.554(3) 1 calc R U P A 1
H20F H 0.349462 0.584194 0.149900 0.153 Uiso 0.554(3) 1 calc R U P A 1
Cr3A Cr 0.4788(5) 0.3997(4) 0.2521(4) 0.0562(16) Uani 0.554(3) 1 d . U P A 1
O9A O 0.6569(8) 0.3551(8) 0.2395(4) 0.0459(19) Uani 0.554(3) 1 d D U P A 1
O10A O 0.5589(7) 0.3517(7) 0.2979(6) 0.059(3) Uani 0.554(3) 1 d D U P A 1
C21A C 0.6252(7) 0.3464(12) 0.2879(6) 0.058(3) Uani 0.554(3) 1 d D U P A 1
C22A C 0.6729(8) 0.3066(8) 0.3316(5) 0.097(4) Uani 0.554(3) 1 d D U P A 1
C23A C 0.7386(9) 0.3228(11) 0.3267(8) 0.149(6) Uani 0.554(3) 1 d D U P A 1
H23D H 0.767816 0.296064 0.355636 0.224 Uiso 0.554(3) 1 calc R U P A 1
H23E H 0.770617 0.308781 0.290360 0.224 Uiso 0.554(3) 1 calc R U P A 1
H23F H 0.720427 0.374046 0.330766 0.224 Uiso 0.554(3) 1 calc R U P A 1
C24A C 0.6251(9) 0.3208(10) 0.3887(5) 0.122(5) Uani 0.554(3) 1 d D U P A 1
H24D H 0.582789 0.309600 0.390296 0.183 Uiso 0.554(3) 1 calc R U P A 1
H24E H 0.655843 0.290707 0.416033 0.183 Uiso 0.554(3) 1 calc R U P A 1
H24F H 0.605849 0.371143 0.396864 0.183 Uiso 0.554(3) 1 calc R U P A 1
C25A C 0.7033(13) 0.2258(8) 0.3216(9) 0.175(7) Uani 0.554(3) 1 d D U P A 1
H25D H 0.660834 0.214355 0.324691 0.262 Uiso 0.554(3) 1 calc R U P A 1
H25E H 0.733898 0.214756 0.284595 0.262 Uiso 0.554(3) 1 calc R U P A 1
H25F H 0.734206 0.197498 0.349277 0.262 Uiso 0.554(3) 1 calc R U P A 1
Cr4A Cr 0.6229(3) 0.4312(3) 0.1780(2) 0.0413(6) Uani 0.554(3) 1 d . U P A 1
O11A O 0.6111(7) 0.3619(7) 0.1379(5) 0.049(2) Uani 0.554(3) 1 d D U P A 1
O47A O 0.5337(10) 0.3288(10) 0.1965(5) 0.065(4) Uani 0.554(3) 1 d D U P A 1
C26A C 0.5826(12) 0.3200(11) 0.1539(7) 0.049(3) Uani 0.554(3) 1 d D U P A 1
C27A C 0.5939(8) 0.2648(8) 0.1145(6) 0.057(3) Uani 0.554(3) 1 d D U P A 1
C28A C 0.6524(9) 0.2610(11) 0.0644(6) 0.089(5) Uani 0.554(3) 1 d D U P A 1
H28D H 0.658649 0.225084 0.039680 0.133 Uiso 0.554(3) 1 calc R U P A 1
H28E H 0.636238 0.307708 0.044975 0.133 Uiso 0.554(3) 1 calc R U P A 1
H28F H 0.700488 0.247882 0.075914 0.133 Uiso 0.554(3) 1 calc R U P A 1
C29A C 0.6161(12) 0.1924(9) 0.1445(9) 0.086(5) Uani 0.554(3) 1 d D U P A 1
H29D H 0.577360 0.195995 0.176892 0.129 Uiso 0.554(3) 1 calc R U P A 1
H29E H 0.620911 0.157306 0.119564 0.129 Uiso 0.554(3) 1 calc R U P A 1
H29F H 0.664421 0.177306 0.156278 0.129 Uiso 0.554(3) 1 calc R U P A 1
C30A C 0.5171(8) 0.2887(11) 0.0986(8) 0.074(4) Uani 0.554(3) 1 d D U P A 1
H30D H 0.480135 0.290720 0.131917 0.111 Uiso 0.554(3) 1 calc R U P A 1
H30E H 0.501214 0.336180 0.080459 0.111 Uiso 0.554(3) 1 calc R U P A 1
H30F H 0.520608 0.254699 0.073277 0.111 Uiso 0.554(3) 1 calc R U P A 1
O15A O 0.6066(6) 0.5917(7) 0.1339(5) 0.056(2) Uani 0.554(3) 1 d D U P A 1
O16A O 0.5872(7) 0.4990(6) 0.1218(7) 0.050(2) Uani 0.554(3) 1 d D U P A 1
C36A C 0.5896(12) 0.5573(8) 0.1059(8) 0.052(3) Uani 0.554(3) 1 d D U P A 1
C37A C 0.5557(9) 0.5947(7) 0.0556(6) 0.063(3) Uani 0.554(3) 1 d D U P A 1
C38A C 0.6040(17) 0.6272(16) 0.0197(12) 0.091(6) Uani 0.554(3) 1 d D U P A 1
H38D H 0.581408 0.651308 -0.012831 0.137 Uiso 0.554(3) 1 calc R U P A 1
H38E H 0.606947 0.661798 0.040855 0.137 Uiso 0.554(3) 1 calc R U P A 1
H38F H 0.654684 0.589369 0.007821 0.137 Uiso 0.554(3) 1 calc R U P A 1
C39A C 0.5490(8) 0.5415(8) 0.0224(7) 0.078(3) Uani 0.554(3) 1 d D U P A 1
H39D H 0.526903 0.566173 -0.010158 0.117 Uiso 0.554(3) 1 calc R U P A 1
H39E H 0.599091 0.502744 0.010698 0.117 Uiso 0.554(3) 1 calc R U P A 1
H39F H 0.516627 0.521783 0.045622 0.117 Uiso 0.554(3) 1 calc R U P A 1
C40A C 0.4776(9) 0.6534(8) 0.0760(8) 0.077(3) Uani 0.554(3) 1 d D U P A 1
H40D H 0.453783 0.678883 0.044245 0.115 Uiso 0.554(3) 1 calc R U P A 1
H40E H 0.446746 0.632106 0.099273 0.115 Uiso 0.554(3) 1 calc R U P A 1
H40F H 0.481928 0.686839 0.097493 0.115 Uiso 0.554(3) 1 calc R U P A 1
O46A O 0.7528(8) 0.4856(6) 0.1297(5) 0.062(3) Uani 0.554(3) 1 d D U P A 1
O12A O 0.7265(7) 0.3920(8) 0.1403(6) 0.057(2) Uani 0.554(3) 1 d D U P A 1
C31A C 0.7711(8) 0.4202(7) 0.1238(7) 0.059(3) Uani 0.554(3) 1 d D U P A 1
C32A C 0.8384(6) 0.3822(5) 0.0787(4) 0.073(3) Uani 0.554(3) 1 d D U P A 1
C33A C 0.9052(11) 0.3950(12) 0.0805(10) 0.108(5) Uani 0.554(3) 1 d D U P A 1
H33D H 0.889789 0.446442 0.079428 0.162 Uiso 0.554(3) 1 calc R U P A 1
H33E H 0.924566 0.373501 0.114696 0.162 Uiso 0.554(3) 1 calc R U P A 1
H33F H 0.944752 0.373287 0.048678 0.162 Uiso 0.554(3) 1 calc R U P A 1
C34A C 0.8605(6) 0.3026(5) 0.0803(6) 0.089(3) Uani 0.554(3) 1 d D U P A 1
H34D H 0.816332 0.295441 0.079090 0.134 Uiso 0.554(3) 1 calc R U P A 1
H34E H 0.899792 0.280447 0.048476 0.134 Uiso 0.554(3) 1 calc R U P A 1
H34F H 0.879607 0.280661 0.114494 0.134 Uiso 0.554(3) 1 calc R U P A 1
C35A C 0.8121(8) 0.4134(7) 0.0240(4) 0.111(4) Uani 0.554(3) 1 d D U P A 1
H35D H 0.768597 0.405797 0.021775 0.166 Uiso 0.554(3) 1 calc R U P A 1
H35E H 0.797839 0.464742 0.021722 0.166 Uiso 0.554(3) 1 calc R U P A 1
H35F H 0.853105 0.389908 -0.006575 0.166 Uiso 0.554(3) 1 calc R U P A 1
Cr5A Cr 0.6783(4) 0.5526(4) 0.1830(3) 0.0487(7) Uani 0.554(3) 1 d . U P A 1
F4A F 0.6339(13) 0.4927(13) 0.2189(10) 0.050(2) Uani 0.554(3) 1 d . U P A 1
F3A F 0.5163(7) 0.4630(9) 0.2199(7) 0.0445(18) Uani 0.554(3) 1 d . U P A 1
F12A F 0.1022(8) 0.8248(7) 0.2805(4) 0.066(2) Uani 0.554(3) 1 d . U P A 1
Cr Cr 0.0368(3) 0.8835(3) 0.2429(2) 0.0860(13) Uani 0.554(3) 1 d . U P A 1
O37A O 0.0964(6) 0.8426(6) 0.1787(3) 0.066(2) Uani 0.554(3) 1 d D U P A 1
O38A O 0.1072(5) 0.9315(4) 0.1241(4) 0.0559(17) Uani 0.554(3) 1 d D U P A 1
C91A C 0.1189(10) 0.8679(7) 0.1334(5) 0.068(3) Uani 0.554(3) 1 d D U P A 1
C92A C 0.1618(8) 0.8170(7) 0.0860(5) 0.082(3) Uani 0.554(3) 1 d D U P A 1
C93A C 0.1362(11) 0.7579(10) 0.0903(9) 0.126(6) Uani 0.554(3) 1 d D U P A 1
H93D H 0.083141 0.779185 0.086508 0.189 Uiso 0.554(3) 1 calc R U P A 1
H93E H 0.166920 0.724103 0.060813 0.189 Uiso 0.554(3) 1 calc R U P A 1
H93F H 0.142322 0.732798 0.126261 0.189 Uiso 0.554(3) 1 calc R U P A 1
C94A C 0.1517(14) 0.8575(10) 0.0307(6) 0.100(5) Uani 0.554(3) 1 d D U P A 1
H94D H 0.098426 0.879529 0.027359 0.150 Uiso 0.554(3) 1 calc R U P A 1
H94E H 0.168614 0.894748 0.028465 0.150 Uiso 0.554(3) 1 calc R U P A 1
H94F H 0.181655 0.824366 0.000673 0.150 Uiso 0.554(3) 1 calc R U P A 1
C95A C 0.2439(8) 0.7825(10) 0.0920(8) 0.121(6) Uani 0.554(3) 1 d D U P A 1
H95D H 0.274086 0.748961 0.062290 0.182 Uiso 0.554(3) 1 calc R U P A 1
H95E H 0.261114 0.819449 0.089884 0.182 Uiso 0.554(3) 1 calc R U P A 1
H95F H 0.249495 0.756748 0.127813 0.182 Uiso 0.554(3) 1 calc R U P A 1
O35A O -0.0503(7) 0.9564(6) 0.2020(4) 0.061(2) Uani 0.554(3) 1 d D U P A 1
O36A O -0.0254(4) 1.0491(4) 0.1714(3) 0.0567(16) Uani 0.554(3) 1 d D U P A 1
C86A C -0.0676(7) 1.0185(8) 0.1823(8) 0.065(3) Uani 0.554(3) 1 d D U P A 1
C87A C -0.1487(7) 1.0622(7) 0.1748(6) 0.084(4) Uani 0.554(3) 1 d D U P A 1
C88A C -0.2013(7) 1.0457(9) 0.2222(7) 0.138(5) Uani 0.554(3) 1 d D U P A 1
H88D H -0.196231 1.058627 0.257209 0.208 Uiso 0.554(3) 1 calc R U P A 1
H88E H -0.253453 1.073392 0.216379 0.208 Uiso 0.554(3) 1 calc R U P A 1
H88F H -0.187908 0.994673 0.223358 0.208 Uiso 0.554(3) 1 calc R U P A 1
C89A C -0.1658(9) 1.1402(7) 0.1752(8) 0.129(5) Uani 0.554(3) 1 d D U P A 1
H89D H -0.161953 1.151001 0.211361 0.193 Uiso 0.554(3) 1 calc R U P A 1
H89E H -0.129489 1.149661 0.146519 0.193 Uiso 0.554(3) 1 calc R U P A 1
H89F H -0.216869 1.170214 0.167836 0.193 Uiso 0.554(3) 1 calc R U P A 1
C90A C -0.1540(9) 1.0435(10) 0.1200(6) 0.143(5) Uani 0.554(3) 1 d D U P A 1
H90D H -0.205864 1.070689 0.113457 0.215 Uiso 0.554(3) 1 calc R U P A 1
H90E H -0.120044 1.055357 0.090759 0.215 Uiso 0.554(3) 1 calc R U P A 1
H90F H -0.139557 0.992307 0.120062 0.215 Uiso 0.554(3) 1 calc R U P A 1
F11A F 0.0728(7) 0.9572(6) 0.2366(5) 0.0494(17) Uani 0.554(3) 1 d . U P A 1
Cr12 Cr 0.0827(3) 1.0120(2) 0.17058(19) 0.0495(7) Uani 0.554(3) 1 d . U P A 1
O31A O 0.0867(5) 1.0687(5) 0.1029(3) 0.0605(19) Uani 0.554(3) 1 d D U P A 1
O32A O 0.2034(4) 1.0615(4) 0.0801(3) 0.0609(17) Uani 0.554(3) 1 d D U P A 1
C76A C 0.1399(8) 1.0755(11) 0.0693(6) 0.063(3) Uani 0.554(3) 1 d D U P A 1
C77A C 0.1249(9) 1.1044(8) 0.0113(5) 0.071(4) Uani 0.554(3) 1 d D U P A 1
C78A C 0.0644(10) 1.0911(8) -0.0043(8) 0.093(5) Uani 0.554(3) 1 d D U P A 1
H78D H 0.056767 1.110526 -0.041689 0.139 Uiso 0.554(3) 1 calc R U P A 1
H78E H 0.079889 1.039576 -0.003143 0.139 Uiso 0.554(3) 1 calc R U P A 1
H78F H 0.017256 1.114399 0.021815 0.139 Uiso 0.554(3) 1 calc R U P A 1
C79A C 0.1040(15) 1.1846(9) 0.0099(10) 0.108(6) Uani 0.554(3) 1 d D U P A 1
H79D H 0.144575 1.191016 0.020292 0.162 Uiso 0.554(3) 1 calc R U P A 1
H79E H 0.097013 1.204683 -0.027418 0.162 Uiso 0.554(3) 1 calc R U P A 1
H79F H 0.057183 1.209099 0.036034 0.162 Uiso 0.554(3) 1 calc R U P A 1
C80A C 0.1976(10) 1.0663(10) -0.0297(7) 0.085(5) Uani 0.554(3) 1 d D U P A 1
H80D H 0.237855 1.074234 -0.020429 0.127 Uiso 0.554(3) 1 calc R U P A 1
H80E H 0.211874 1.015044 -0.027857 0.127 Uiso 0.554(3) 1 calc R U P A 1
H80F H 0.189640 1.085304 -0.067164 0.127 Uiso 0.554(3) 1 calc R U P A 1
O33A O 0.0585(5) 1.0908(5) 0.2164(3) 0.0562(17) Uani 0.554(3) 1 d D U P A 1
O34A O 0.1557(5) 1.1180(5) 0.1865(4) 0.0490(18) Uani 0.554(3) 1 d D U P A 1
C81A C 0.0914(7) 1.1301(7) 0.2134(7) 0.058(3) Uani 0.554(3) 1 d D U P A 1
C82A C 0.0507(7) 1.1980(7) 0.2474(6) 0.090(3) Uani 0.554(3) 1 d D U P A 1
C83A C -0.0272(7) 1.2101(9) 0.2749(6) 0.101(4) Uani 0.554(3) 1 d D U P A 1
H83D H -0.024768 1.168568 0.298671 0.152 Uiso 0.554(3) 1 calc R U P A 1
H83E H -0.050459 1.252692 0.297254 0.152 Uiso 0.554(3) 1 calc R U P A 1
H83F H -0.057398 1.217063 0.246691 0.152 Uiso 0.554(3) 1 calc R U P A 1
C84A C 0.0984(9) 1.1840(10) 0.2918(7) 0.129(5) Uani 0.554(3) 1 d D U P A 1
H84D H 0.149566 1.176072 0.274064 0.194 Uiso 0.554(3) 1 calc R U P A 1
H84E H 0.075811 1.225412 0.315430 0.194 Uiso 0.554(3) 1 calc R U P A 1
H84F H 0.100511 1.141677 0.314338 0.194 Uiso 0.554(3) 1 calc R U P A 1
C85A C 0.0526(11) 1.2599(8) 0.2095(7) 0.126(6) Uani 0.554(3) 1 d D U P A 1
H85D H 0.104947 1.248854 0.192870 0.190 Uiso 0.554(3) 1 calc R U P A 1
H85E H 0.023660 1.267595 0.180361 0.190 Uiso 0.554(3) 1 calc R U P A 1
H85F H 0.030598 1.303224 0.230924 0.190 Uiso 0.554(3) 1 calc R U P A 1
Cr9A Cr 0.2435(3) 1.0324(3) 0.1453(3) 0.0474(8) Uani 0.554(3) 1 d . U P A 1
F9A F 0.2827(8) 1.0057(9) 0.2161(5) 0.054(2) Uani 0.554(3) 1 d . U P A 1
F10A F 0.1884(10) 0.9768(11) 0.1719(6) 0.051(2) Uani 0.554(3) 1 d . U P A 1
O27A O 0.2891(5) 1.0987(5) 0.1250(5) 0.054(2) Uani 0.554(3) 1 d . U P A 1
O28A O 0.3468(4) 1.0966(4) 0.1939(3) 0.0590(17) Uani 0.554(3) 1 d . U P A 1
C66A C 0.3191(11) 1.1234(9) 0.1506(11) 0.053(3) Uani 0.554(3) 1 d . U P A 1
C67A C 0.3249(11) 1.1915(9) 0.1281(7) 0.070(3) Uani 0.554(3) 1 d . U P A 1
C68A C 0.2804(13) 1.2286(14) 0.0814(7) 0.106(6) Uani 0.554(3) 1 d . U P A 1
H68D H 0.300003 1.196650 0.050293 0.159 Uiso 0.554(3) 1 calc R U P A 1
H68E H 0.227090 1.240345 0.094705 0.159 Uiso 0.554(3) 1 calc R U P A 1
H68F H 0.285520 1.272485 0.069356 0.159 Uiso 0.554(3) 1 calc R U P A 1
C69A C 0.2917(12) 1.2431(10) 0.1727(8) 0.124(6) Uani 0.554(3) 1 d . U P A 1
H69D H 0.237888 1.255673 0.183728 0.186 Uiso 0.554(3) 1 calc R U P A 1
H69E H 0.316999 1.221727 0.204447 0.186 Uiso 0.554(3) 1 calc R U P A 1
H69F H 0.298006 1.286159 0.159481 0.186 Uiso 0.554(3) 1 calc R U P A 1
C70A C 0.4070(10) 1.1752(11) 0.1138(9) 0.119(5) Uani 0.554(3) 1 d . U P A 1
H70D H 0.432207 1.140903 0.084180 0.179 Uiso 0.554(3) 1 calc R U P A 1
H70E H 0.411619 1.219364 0.101543 0.179 Uiso 0.554(3) 1 calc R U P A 1
H70F H 0.430612 1.154932 0.146509 0.179 Uiso 0.554(3) 1 calc R U P A 1
Cr8A Cr 0.37978(14) 0.99666(13) 0.22017(11) 0.0583(5) Uani 0.554(3) 1 d . U P A 1
O29A O 0.3307(4) 0.9530(4) 0.1120(3) 0.0654(17) Uani 0.554(3) 1 d D U P A 1
O30A O 0.4211(4) 0.9623(4) 0.1453(3) 0.0644(17) Uani 0.554(3) 1 d D U P A 1
C71A C 0.3996(5) 0.9361(6) 0.1142(5) 0.070(3) Uani 0.554(3) 1 d D U P A 1
C72A C 0.4612(6) 0.8764(7) 0.0784(5) 0.123(4) Uani 0.554(3) 1 d D U P A 1
C73A C 0.4315(8) 0.8569(10) 0.0358(6) 0.132(5) Uani 0.554(3) 1 d D U P A 1
H73D H 0.473006 0.818213 0.013667 0.198 Uiso 0.554(3) 1 calc R U P A 1
H73E H 0.393445 0.841037 0.054158 0.198 Uiso 0.554(3) 1 calc R U P A 1
H73F H 0.408761 0.898617 0.011643 0.198 Uiso 0.554(3) 1 calc R U P A 1
C74A C 0.4984(10) 0.8122(8) 0.1189(7) 0.168(6) Uani 0.554(3) 1 d D U P A 1
H74D H 0.516811 0.827620 0.145835 0.252 Uiso 0.554(3) 1 calc R U P A 1
H74E H 0.461074 0.796004 0.138285 0.252 Uiso 0.554(3) 1 calc R U P A 1
H74F H 0.540702 0.772988 0.097856 0.252 Uiso 0.554(3) 1 calc R U P A 1
C75A C 0.5218(7) 0.8994(9) 0.0500(7) 0.144(5) Uani 0.554(3) 1 d D U P A 1
H75D H 0.541035 0.912099 0.077971 0.217 Uiso 0.554(3) 1 calc R U P A 1
H75E H 0.563113 0.860031 0.028503 0.217 Uiso 0.554(3) 1 calc R U P A 1
H75F H 0.500130 0.940870 0.025389 0.217 Uiso 0.554(3) 1 calc R U P A 1
O25A O 0.3422(4) 1.0286(4) 0.2963(3) 0.0641(16) Uani 0.554(3) 1 d D U P A 1
O26A O 0.4076(4) 0.9365(4) 0.3478(3) 0.0728(19) Uani 0.554(3) 1 d D U P A 1
C61A C 0.3588(5) 0.9994(5) 0.3416(4) 0.062(2) Uani 0.554(3) 1 d D U P A 1
C62A C 0.3219(6) 1.0449(5) 0.3928(4) 0.081(3) Uani 0.554(3) 1 d D U P A 1
C63A C 0.2592(8) 1.1154(6) 0.3798(6) 0.119(5) Uani 0.554(3) 1 d D U P A 1
H63D H 0.278881 1.139867 0.349219 0.179 Uiso 0.554(3) 1 calc R U P A 1
H63E H 0.219791 1.107258 0.369126 0.179 Uiso 0.554(3) 1 calc R U P A 1
H63F H 0.237894 1.144913 0.412407 0.179 Uiso 0.554(3) 1 calc R U P A 1
C64A C 0.2965(10) 1.0028(8) 0.4400(5) 0.116(5) Uani 0.554(3) 1 d D U P A 1
H64D H 0.339725 0.957590 0.446538 0.174 Uiso 0.554(3) 1 calc R U P A 1
H64E H 0.275854 1.030628 0.473543 0.174 Uiso 0.554(3) 1 calc R U P A 1
H64F H 0.257751 0.992972 0.430263 0.174 Uiso 0.554(3) 1 calc R U P A 1
C65A C 0.3839(9) 1.0567(10) 0.4090(7) 0.113(4) Uani 0.554(3) 1 d D U P A 1
H65D H 0.424547 1.010508 0.417449 0.169 Uiso 0.554(3) 1 calc R U P A 1
H65E H 0.403846 1.080875 0.378306 0.169 Uiso 0.554(3) 1 calc R U P A 1
H65F H 0.363245 1.086271 0.441608 0.169 Uiso 0.554(3) 1 calc R U P A 1
F8A F 0.4129(5) 0.8974(5) 0.2441(3) 0.0603(17) Uani 0.554(3) 1 d . U P A 1
O23A O 0.4763(4) 0.9944(4) 0.2207(4) 0.0738(18) Uani 0.554(3) 1 d . U P A 1
O24A O 0.5385(11) 0.8965(10) 0.2708(7) 0.060(2) Uani 0.554(3) 1 d . U P A 1
C56A C 0.5334(7) 0.9515(9) 0.2417(5) 0.061(3) Uani 0.554(3) 1 d . U P A 1
C57A C 0.5999(10) 0.9689(12) 0.2293(8) 0.075(4) Uani 0.554(3) 1 d . U P A 1
C58A C 0.5722(17) 1.0349(14) 0.2646(9) 0.108(6) Uani 0.554(3) 1 d . U P A 1
H58D H 0.527559 1.073864 0.252495 0.162 Uiso 0.554(3) 1 calc R U P A 1
H58E H 0.559393 1.022481 0.303568 0.162 Uiso 0.554(3) 1 calc R U P A 1
H58F H 0.612181 1.050128 0.260149 0.162 Uiso 0.554(3) 1 calc R U P A 1
C59A C 0.6672(10) 0.9138(12) 0.2513(7) 0.090(5) Uani 0.554(3) 1 d . U P A 1
H59D H 0.708110 0.928169 0.241944 0.136 Uiso 0.554(3) 1 calc R U P A 1
H59E H 0.654304 0.909162 0.291497 0.136 Uiso 0.554(3) 1 calc R U P A 1
H59F H 0.683500 0.867892 0.234825 0.136 Uiso 0.554(3) 1 calc R U P A 1
C60A C 0.6209(14) 0.9851(16) 0.1669(8) 0.102(5) Uani 0.554(3) 1 d . U P A 1
H60D H 0.575859 1.021442 0.153395 0.152 Uiso 0.554(3) 1 calc R U P A 1
H60E H 0.659025 1.002847 0.161618 0.152 Uiso 0.554(3) 1 calc R U P A 1
H60F H 0.641029 0.941395 0.146378 0.152 Uiso 0.554(3) 1 calc R U P A 1
Cr7A Cr 0.4727(3) 0.8540(3) 0.30153(14) 0.0521(7) Uani 0.554(3) 1 d . U P A 1
F7A F 0.5355(5) 0.7688(5) 0.2590(4) 0.0602(18) Uani 0.554(3) 1 d . U P A 1
O21A O 0.5286(8) 0.8149(12) 0.3606(7) 0.065(3) Uani 0.554(3) 1 d D U P A 1
O22A O 0.6485(11) 0.7456(10) 0.3194(7) 0.066(4) Uani 0.554(3) 1 d D U P A 1
C51A C 0.5987(9) 0.7834(12) 0.3579(7) 0.066(3) Uani 0.554(3) 1 d D U P A 1
C52A C 0.6262(7) 0.7901(6) 0.4083(5) 0.079(3) Uani 0.554(3) 1 d D U P A 1
C53A C 0.5616(8) 0.8029(8) 0.4574(6) 0.110(4) Uani 0.554(3) 1 d D U P A 1
H53D H 0.517519 0.847092 0.450605 0.165 Uiso 0.554(3) 1 calc R U P A 1
H53E H 0.548693 0.762746 0.462030 0.165 Uiso 0.554(3) 1 calc R U P A 1
H53F H 0.577308 0.807019 0.491036 0.165 Uiso 0.554(3) 1 calc R U P A 1
C54A C 0.6971(8) 0.7226(7) 0.4151(7) 0.102(4) Uani 0.554(3) 1 d D U P A 1
H54D H 0.715555 0.726105 0.447548 0.153 Uiso 0.554(3) 1 calc R U P A 1
H54E H 0.685840 0.681415 0.420141 0.153 Uiso 0.554(3) 1 calc R U P A 1
H54F H 0.735699 0.716651 0.382132 0.153 Uiso 0.554(3) 1 calc R U P A 1
C55A C 0.6408(9) 0.8556(7) 0.3972(6) 0.114(4) Uani 0.554(3) 1 d D U P A 1
H55D H 0.593622 0.897927 0.393083 0.171 Uiso 0.554(3) 1 calc R U P A 1
H55E H 0.660206 0.861544 0.428235 0.171 Uiso 0.554(3) 1 calc R U P A 1
H55F H 0.677842 0.849614 0.363244 0.171 Uiso 0.554(3) 1 calc R U P A 1
Cr6A Cr 0.6297(4) 0.6890(4) 0.2742(3) 0.0422(6) Uani 0.554(3) 1 d D U P A 1
F6A F 0.5784(13) 0.6644(12) 0.3395(6) 0.069(3) Uani 0.554(3) 1 d D U P A 1
O17A O 0.6830(10) 0.7137(10) 0.2023(7) 0.062(3) Uani 0.554(3) 1 d D U P A 1
O18A O 0.7181(8) 0.6226(7) 0.1471(8) 0.070(3) Uani 0.554(3) 1 d D U P A 1
C41A C 0.7185(10) 0.6796(8) 0.1596(6) 0.060(3) Uani 0.554(3) 1 d D U P A 1
C42A C 0.7628(7) 0.7085(7) 0.1147(5) 0.080(3) Uani 0.554(3) 1 d D U P A 1
C43A C 0.8456(6) 0.6651(8) 0.1176(6) 0.121(4) Uani 0.554(3) 1 d D U P A 1
H43D H 0.854435 0.670978 0.153624 0.182 Uiso 0.554(3) 1 calc R U P A 1
H43E H 0.860464 0.614572 0.112877 0.182 Uiso 0.554(3) 1 calc R U P A 1
H43F H 0.875549 0.681685 0.088260 0.182 Uiso 0.554(3) 1 calc R U P A 1
C44A C 0.7525(10) 0.6977(9) 0.0594(4) 0.119(4) Uani 0.554(3) 1 d D U P A 1
H44D H 0.768946 0.646802 0.054948 0.178 Uiso 0.554(3) 1 calc R U P A 1
H44E H 0.699250 0.724535 0.056271 0.178 Uiso 0.554(3) 1 calc R U P A 1
H44F H 0.782681 0.714696 0.030567 0.178 Uiso 0.554(3) 1 calc R U P A 1
C45A C 0.7381(9) 0.7865(6) 0.1231(6) 0.126(4) Uani 0.554(3) 1 d D U P A 1
H45D H 0.745388 0.792207 0.159684 0.189 Uiso 0.554(3) 1 calc R U P A 1
H45E H 0.768123 0.804091 0.094663 0.189 Uiso 0.554(3) 1 calc R U P A 1
H45F H 0.684692 0.813929 0.120367 0.189 Uiso 0.554(3) 1 calc R U P A 1
O19A O 0.7257(10) 0.6086(7) 0.2918(6) 0.053(3) Uani 0.554(3) 1 d D U P A 1
O20A O 0.7483(8) 0.5169(8) 0.2421(4) 0.056(2) Uani 0.554(3) 1 d D U P A 1
C46A C 0.7687(9) 0.5491(9) 0.2711(9) 0.054(3) Uani 0.554(3) 1 d D U P A 1
C47A C 0.8437(8) 0.5043(7) 0.2897(6) 0.070(3) Uani 0.554(3) 1 d D U P A 1
C48A C 0.8564(12) 0.5399(12) 0.3325(7) 0.087(4) Uani 0.554(3) 1 d D U P A 1
H48D H 0.905383 0.508987 0.343116 0.130 Uiso 0.554(3) 1 calc R U P A 1
H48E H 0.855505 0.585480 0.317276 0.130 Uiso 0.554(3) 1 calc R U P A 1
H48F H 0.816478 0.548513 0.364968 0.130 Uiso 0.554(3) 1 calc R U P A 1
C49A C 0.8508(12) 0.4305(8) 0.3095(7) 0.093(5) Uani 0.554(3) 1 d D U P A 1
H49D H 0.842214 0.408783 0.280600 0.140 Uiso 0.554(3) 1 calc R U P A 1
H49E H 0.901453 0.400519 0.317726 0.140 Uiso 0.554(3) 1 calc R U P A 1
H49F H 0.813345 0.434621 0.342937 0.140 Uiso 0.554(3) 1 calc R U P A 1
C50A C 0.9053(10) 0.4977(9) 0.2377(7) 0.111(5) Uani 0.554(3) 1 d D U P A 1
H50D H 0.899160 0.474561 0.208452 0.166 Uiso 0.554(3) 1 calc R U P A 1
H50E H 0.900038 0.545373 0.224642 0.166 Uiso 0.554(3) 1 calc R U P A 1
H50F H 0.955306 0.468983 0.247403 0.166 Uiso 0.554(3) 1 calc R U P A 1
F5A F 0.6111(11) 0.6325(10) 0.2345(8) 0.056(3) Uani 0.554(3) 1 d . U P A 1
C125 C 0.102(3) 1.4390(18) 0.2232(14) 0.54(3) Uiso 0.699(14) 1 d D U P . .
H12G H 0.048660 1.473023 0.236353 0.644 Uiso 0.699(14) 1 calc R U P . .
H12H H 0.131657 1.466089 0.219332 0.644 Uiso 0.699(14) 1 calc R U P . .
C110 C 0.086(3) 1.4714(19) 0.1264(15) 0.48(3) Uiso 0.699(14) 1 d D U P . .
H11O H 0.127573 1.484655 0.112391 0.571 Uiso 0.699(14) 1 calc R U P . .
H11P H 0.040600 1.515192 0.140091 0.571 Uiso 0.699(14) 1 calc R U P . .
C124 C 0.071(2) 1.445(2) 0.0800(13) 0.39(2) Uiso 0.699(14) 1 d D U P . .
H12I H 0.057863 1.482582 0.050823 0.591 Uiso 0.699(14) 1 calc R U P . .
H12J H 0.115473 1.402681 0.065360 0.591 Uiso 0.699(14) 1 calc R U P . .
H12K H 0.028342 1.433273 0.093110 0.591 Uiso 0.699(14) 1 calc R U P . .
O123 O 0.105(3) 1.4219(16) 0.1713(13) 0.55(2) Uiso 0.699(14) 1 d D U P . .
C126 C 0.1257(17) 1.3846(16) 0.2694(11) 0.316(16) Uiso 0.699(14) 1 d D U P . .
H12L H 0.118517 1.408822 0.302928 0.474 Uiso 0.699(14) 1 calc R U P . .
H12M H 0.095280 1.358248 0.276214 0.474 Uiso 0.699(14) 1 calc R U P . .
H12N H 0.179005 1.351253 0.259043 0.474 Uiso 0.699(14) 1 calc R U P . .
F14 F 0.1185(12) 0.8311(12) 0.3961(7) 0.157(8) Uani 0.283(11) 1 d . U P A 3
Zn Zn 0.0564(2) 0.7854(2) 0.35881(16) 0.0770(11) Uani 0.359(5) 1 d . U P A 2

loop_
_atom_site_aniso_label
_atom_site_aniso_U_11
_atom_site_aniso_U_22
_atom_site_aniso_U_33
_atom_site_aniso_U_23
_atom_site_aniso_U_13
_atom_site_aniso_U_12
Cr1 0.0458(19) 0.053(2) 0.041(2) 0.0081(17) -0.0032(13) -0.0259(18)
Zn2 0.0618(3) 0.0630(3) 0.0672(4) -0.0053(3) -0.0032(3) -0.0358(3)
Cr13 0.0537(12) 0.0447(14) 0.0403(18) 0.0091(13) 0.0053(13) -0.0247(10)
Cr2 0.084(3) 0.0606(18) 0.053(3) -0.0038(16) 0.0218(18) -0.032(2)
Cr3 0.052(2) 0.046(2) 0.046(3) 0.0011(17) -0.0027(17) -0.0293(16)
Cr4 0.074(2) 0.050(2) 0.029(2) 0.0071(14) -0.0051(14) -0.0351(18)
Cr5 0.063(2) 0.0605(16) 0.0460(13) -0.0049(10) -0.0142(12) -0.0494(12)
Cr6 0.067(3) 0.0531(15) 0.060(4) 0.0075(19) -0.016(2) -0.0296(16)
Cr7 0.0588(13) 0.0459(13) 0.064(2) 0.0051(17) -0.0218(18) -0.0288(11)
Cr8 0.0502(13) 0.0521(12) 0.0706(17) 0.0084(12) -0.0198(12) -0.0278(10)
Cr9 0.0321(19) 0.0361(18) 0.0443(17) -0.0166(13) 0.0090(14) -0.0119(14)
Cr10 0.064(2) 0.064(3) 0.063(3) -0.0014(15) -0.0093(17) -0.042(2)
Cr11 0.0400(9) 0.0451(9) 0.0378(12) -0.0028(8) 0.0009(7) -0.0161(7)
F1 0.062(4) 0.057(4) 0.048(5) -0.014(3) 0.016(3) -0.041(3)
F2 0.067(6) 0.058(5) 0.052(5) -0.011(3) 0.010(5) -0.036(5)
F3 0.050(6) 0.061(4) 0.050(4) -0.006(3) 0.007(4) -0.029(5)
F4 0.068(6) 0.059(5) 0.044(4) -0.007(3) -0.006(4) -0.040(4)
F5 0.065(5) 0.053(4) 0.055(6) -0.004(4) -0.015(4) -0.040(3)
F6 0.074(6) 0.054(5) 0.056(6) 0.005(4) -0.013(5) -0.041(4)
F7 0.054(4) 0.052(3) 0.061(4) 0.009(3) -0.011(3) -0.035(3)
F8 0.053(4) 0.053(3) 0.062(4) 0.003(3) -0.015(4) -0.025(3)
F9 0.055(5) 0.045(4) 0.057(5) -0.007(4) -0.012(4) -0.021(3)
F10 0.060(5) 0.054(4) 0.051(7) -0.005(5) -0.005(4) -0.032(3)
F11 0.079(7) 0.085(7) 0.058(6) -0.001(4) -0.007(4) -0.053(6)
F12 0.105(7) 0.104(7) 0.089(8) 0.016(6) -0.028(6) -0.058(5)
F13 0.083(5) 0.084(5) 0.086(5) -0.005(4) -0.004(4) -0.043(4)
F01C 0.057(3) 0.052(3) 0.051(3) 0.001(2) -0.010(2) -0.031(3)
F020 0.073(3) 0.061(3) 0.055(3) -0.009(3) 0.009(3) -0.041(3)
N1 0.070(4) 0.081(4) 0.085(4) -0.010(3) -0.019(3) -0.034(3)
N2 0.070(4) 0.061(4) 0.089(4) -0.024(3) -0.007(3) -0.030(3)
N3 0.079(4) 0.049(3) 0.050(3) -0.003(2) -0.002(3) -0.034(3)
N4 0.057(3) 0.062(3) 0.062(3) -0.007(3) -0.001(3) -0.036(3)
C113 0.066(6) 0.087(6) 0.106(6) -0.016(5) -0.021(5) -0.031(5)
C114 0.073(5) 0.101(7) 0.110(6) -0.047(5) -0.013(5) -0.028(5)
C115 0.092(7) 0.093(7) 0.090(6) -0.021(5) -0.008(5) -0.047(5)
C116 0.104(6) 0.089(5) 0.064(5) -0.017(4) -0.003(4) -0.051(5)
C117 0.093(7) 0.082(5) 0.045(4) -0.005(4) -0.001(4) -0.037(5)
C118 0.081(5) 0.048(4) 0.062(4) 0.004(3) -0.001(4) -0.036(4)
C119 0.058(5) 0.051(4) 0.061(4) -0.005(3) 0.001(3) -0.030(4)
C120 0.060(6) 0.070(6) 0.069(4) -0.006(4) -0.009(4) -0.028(5)
C121 0.076(6) 0.090(6) 0.081(6) -0.010(5) -0.028(5) -0.021(5)
C122 0.067(6) 0.093(6) 0.079(5) -0.003(4) -0.033(4) -0.024(5)
O04J 0.152(9) 0.105(6) 0.125(8) 0.002(5) -0.020(6) -0.043(6)
O1 0.071(6) 0.068(5) 0.064(7) -0.012(5) 0.020(5) -0.038(4)
O2 0.097(5) 0.071(5) 0.082(6) -0.007(4) 0.028(4) -0.047(4)
C1 0.095(7) 0.077(6) 0.092(9) -0.019(6) 0.039(6) -0.053(5)
C2 0.114(8) 0.109(8) 0.166(11) -0.030(7) 0.046(7) -0.078(7)
C3 0.105(10) 0.128(11) 0.187(16) -0.028(11) 0.072(10) -0.084(8)
C4 0.159(12) 0.133(10) 0.184(15) -0.008(9) 0.057(11) -0.106(9)
C5 0.180(16) 0.205(19) 0.200(13) -0.023(11) 0.008(10) -0.127(15)
O3 0.096(8) 0.067(5) 0.061(4) -0.012(3) 0.022(5) -0.033(5)
O4 0.087(6) 0.070(4) 0.057(5) -0.012(3) 0.007(4) -0.036(4)
C6 0.073(6) 0.072(5) 0.066(6) -0.009(4) 0.013(4) -0.039(4)
C7 0.108(8) 0.114(8) 0.085(7) 0.010(5) -0.014(6) -0.043(6)
C8 0.121(9) 0.136(10) 0.134(12) -0.001(9) -0.033(9) -0.010(8)
C9 0.125(12) 0.137(10) 0.098(10) -0.004(8) -0.028(9) -0.048(9)
C10 0.115(9) 0.140(12) 0.090(9) 0.033(8) -0.012(7) -0.048(9)
O5 0.067(5) 0.059(4) 0.052(5) 0.011(4) -0.012(4) -0.035(4)
O6 0.101(7) 0.062(4) 0.058(5) -0.008(3) 0.014(4) -0.040(4)
C11 0.086(7) 0.065(5) 0.073(7) -0.013(5) 0.018(6) -0.045(5)
C12 0.127(11) 0.064(6) 0.111(9) -0.008(5) 0.028(7) -0.046(6)
C13 0.186(19) 0.085(10) 0.132(11) -0.026(8) 0.025(11) -0.064(11)
C14 0.149(14) 0.082(12) 0.099(10) -0.008(8) 0.023(9) -0.067(10)
C15 0.163(12) 0.097(11) 0.177(15) 0.052(10) -0.017(10) -0.074(9)
O7 0.057(4) 0.083(8) 0.050(4) -0.005(5) -0.001(3) -0.039(4)
O8 0.064(4) 0.073(6) 0.072(5) -0.003(4) 0.013(3) -0.035(4)
C16 0.060(5) 0.087(8) 0.069(6) -0.002(5) 0.000(4) -0.037(5)
C17 0.072(7) 0.119(8) 0.085(7) 0.009(6) -0.021(6) -0.048(6)
C18 0.114(13) 0.148(11) 0.135(14) -0.009(10) -0.043(11) -0.064(9)
C19 0.088(8) 0.153(12) 0.120(14) 0.029(10) -0.015(8) -0.036(7)
C20 0.099(11) 0.156(12) 0.100(9) 0.026(8) -0.029(8) -0.063(10)
O9 0.067(5) 0.056(5) 0.057(5) -0.010(4) -0.007(4) -0.035(4)
O10 0.061(4) 0.053(6) 0.047(4) -0.009(4) -0.002(3) -0.028(3)
C21 0.061(5) 0.054(8) 0.055(6) -0.006(5) -0.005(4) -0.023(4)
C22 0.085(7) 0.082(7) 0.071(6) 0.003(5) -0.023(5) -0.027(5)
C23 0.078(6) 0.108(10) 0.095(9) 0.007(8) -0.028(5) -0.024(6)
C24 0.134(13) 0.133(12) 0.083(8) -0.020(8) -0.039(7) -0.037(9)
C25 0.107(10) 0.092(7) 0.086(9) 0.017(6) -0.022(7) -0.040(7)
O11 0.069(7) 0.068(6) 0.047(6) -0.004(4) -0.001(4) -0.041(5)
O47 0.057(5) 0.051(4) 0.049(4) 0.005(3) -0.009(3) -0.031(3)
C26 0.062(7) 0.045(6) 0.049(5) -0.001(4) -0.007(5) -0.028(5)
C27 0.073(7) 0.056(6) 0.059(6) -0.011(5) -0.010(5) -0.031(5)
C28 0.093(8) 0.075(8) 0.066(8) -0.020(7) 0.002(6) -0.039(7)
C29 0.076(10) 0.050(6) 0.086(9) -0.013(6) 0.005(7) -0.026(6)
C30 0.099(10) 0.088(10) 0.082(10) -0.016(7) -0.025(9) -0.043(8)
O46 0.068(6) 0.076(5) 0.054(6) -0.001(4) -0.004(4) -0.044(4)
O12 0.073(6) 0.071(6) 0.065(8) -0.003(5) 0.008(5) -0.043(5)
C31 0.079(7) 0.084(6) 0.077(9) -0.016(6) 0.015(6) -0.052(5)
C32 0.088(7) 0.122(8) 0.129(10) -0.043(7) 0.039(7) -0.053(6)
C33 0.076(9) 0.138(14) 0.168(19) -0.048(12) 0.035(10) -0.046(9)
C34 0.121(12) 0.132(10) 0.193(15) -0.025(10) 0.035(11) -0.035(9)
C35 0.134(13) 0.208(18) 0.144(11) -0.071(10) 0.032(9) -0.062(13)
O15 0.080(7) 0.070(6) 0.048(5) 0.006(4) -0.014(5) -0.043(6)
O16 0.060(8) 0.075(6) 0.047(4) -0.009(4) 0.004(5) -0.042(5)
C36 0.076(9) 0.079(6) 0.042(6) -0.004(5) -0.004(5) -0.044(6)
C37 0.095(8) 0.094(8) 0.050(6) -0.001(5) -0.014(5) -0.048(7)
C38 0.110(13) 0.114(12) 0.045(8) 0.010(8) -0.013(8) -0.060(11)
C39 0.122(15) 0.115(11) 0.070(8) -0.010(7) -0.033(10) -0.053(10)
C40 0.100(9) 0.118(13) 0.077(10) 0.006(9) -0.013(6) -0.047(8)
O17 0.064(7) 0.063(6) 0.059(4) 0.009(4) -0.007(4) -0.043(5)
O18 0.067(7) 0.070(5) 0.071(6) -0.002(4) -0.003(5) -0.045(5)
C41 0.066(7) 0.067(6) 0.062(5) 0.011(4) -0.011(5) -0.048(5)
C42 0.088(7) 0.084(6) 0.066(6) 0.018(4) -0.010(5) -0.065(5)
C43 0.100(8) 0.117(9) 0.097(8) 0.012(7) -0.016(6) -0.084(8)
C44 0.101(8) 0.110(8) 0.081(7) 0.005(6) -0.001(6) -0.067(7)
C45 0.122(8) 0.088(6) 0.067(6) 0.026(5) -0.028(6) -0.061(6)
O19 0.065(5) 0.057(4) 0.050(7) 0.008(4) -0.015(5) -0.033(3)
O20 0.064(6) 0.069(5) 0.061(6) 0.000(5) -0.006(5) -0.038(4)
C46 0.061(6) 0.059(6) 0.063(7) 0.005(5) -0.013(5) -0.030(5)
C47 0.063(6) 0.074(7) 0.081(7) 0.002(5) -0.018(5) -0.027(5)
C48 0.071(11) 0.103(11) 0.088(8) 0.001(7) -0.035(7) -0.023(8)
C49 0.081(10) 0.071(7) 0.109(13) 0.005(6) -0.029(9) -0.019(6)
C50 0.071(8) 0.125(14) 0.121(10) 0.010(9) -0.014(7) -0.048(9)
O21 0.062(5) 0.051(6) 0.071(7) 0.008(5) -0.020(4) -0.023(4)
O22 0.066(5) 0.044(4) 0.067(5) 0.013(3) -0.020(4) -0.036(4)
C51 0.074(6) 0.059(8) 0.074(6) 0.004(5) -0.018(4) -0.037(5)
C52 0.105(8) 0.114(9) 0.085(7) -0.013(6) -0.030(6) -0.047(7)
C53 0.164(15) 0.176(16) 0.087(8) 0.000(9) -0.036(8) -0.094(13)
C54 0.120(9) 0.166(15) 0.108(13) -0.030(11) -0.041(7) -0.052(8)
C55 0.172(15) 0.135(10) 0.142(14) -0.036(8) -0.043(11) -0.064(9)
O23 0.058(4) 0.070(5) 0.079(5) 0.022(4) -0.025(3) -0.038(3)
O24 0.064(5) 0.052(5) 0.080(7) 0.021(4) -0.027(5) -0.040(4)
C56 0.063(5) 0.058(6) 0.084(7) 0.025(6) -0.025(5) -0.042(5)
C57 0.057(5) 0.063(6) 0.092(10) 0.032(7) -0.031(6) -0.043(5)
C58 0.091(10) 0.090(7) 0.113(13) 0.014(8) -0.018(9) -0.061(7)
C59 0.060(6) 0.092(8) 0.111(14) 0.034(9) -0.031(8) -0.048(6)
C60 0.101(11) 0.115(12) 0.104(11) 0.036(8) -0.030(8) -0.065(9)
O25 0.077(5) 0.053(4) 0.065(4) -0.006(3) -0.024(3) -0.031(4)
O26 0.058(4) 0.059(3) 0.067(4) -0.003(3) -0.025(3) -0.028(3)
C61 0.077(6) 0.061(5) 0.067(5) -0.006(4) -0.023(5) -0.031(4)
C62 0.110(8) 0.083(6) 0.081(7) -0.027(6) -0.011(6) -0.035(5)
C63 0.173(14) 0.098(8) 0.118(12) -0.039(8) -0.025(11) -0.016(8)
C64 0.157(13) 0.118(11) 0.105(9) -0.044(8) 0.003(9) -0.067(11)
C65 0.151(11) 0.119(12) 0.122(13) -0.044(10) -0.031(10) -0.056(9)
O27 0.053(5) 0.056(6) 0.070(6) 0.007(4) -0.015(5) -0.029(5)
O28 0.064(5) 0.062(4) 0.097(6) 0.015(4) -0.030(5) -0.039(4)
C66 0.052(6) 0.054(5) 0.059(8) -0.004(4) -0.010(5) -0.027(4)
C67 0.065(6) 0.054(6) 0.077(7) 0.003(5) -0.016(5) -0.033(5)
C68 0.098(12) 0.101(11) 0.082(7) 0.010(6) -0.024(7) -0.055(9)
C69 0.091(8) 0.067(7) 0.119(9) -0.019(6) -0.001(7) -0.047(6)
C70 0.089(7) 0.092(10) 0.109(11) 0.009(8) -0.026(7) -0.063(7)
O29 0.046(3) 0.081(5) 0.059(4) -0.017(4) -0.006(3) -0.025(3)
O30 0.047(4) 0.074(5) 0.057(4) -0.002(3) -0.009(3) -0.022(3)
C71 0.044(4) 0.061(5) 0.052(4) -0.004(4) -0.002(3) -0.019(3)
C72 0.101(7) 0.102(7) 0.068(6) -0.032(5) 0.001(5) 0.008(6)
C73 0.125(11) 0.153(12) 0.073(6) -0.025(7) 0.007(6) 0.001(9)
C74 0.103(7) 0.106(10) 0.106(10) -0.036(8) 0.014(6) 0.010(7)
C75 0.187(15) 0.150(11) 0.127(13) -0.058(10) 0.015(11) -0.058(11)
O31 0.070(5) 0.072(6) 0.060(5) 0.006(4) -0.012(4) -0.046(5)
O32 0.060(5) 0.065(5) 0.068(5) 0.009(4) -0.018(4) -0.036(4)
C76 0.049(5) 0.055(6) 0.056(5) 0.002(4) -0.006(4) -0.026(5)
C77 0.051(5) 0.057(7) 0.057(5) 0.008(4) -0.005(4) -0.026(5)
C78 0.058(6) 0.066(8) 0.077(7) 0.019(7) -0.019(5) -0.029(6)
C79 0.099(10) 0.059(6) 0.074(9) 0.008(5) -0.004(7) -0.038(6)
C80 0.063(7) 0.072(9) 0.062(7) 0.008(6) -0.005(5) -0.031(6)
O33 0.056(4) 0.076(4) 0.067(6) -0.007(4) -0.002(4) -0.037(3)
O34 0.053(4) 0.061(5) 0.064(6) -0.007(5) -0.006(4) -0.029(3)
C81 0.050(5) 0.070(6) 0.058(6) -0.011(5) 0.003(4) -0.025(4)
C82 0.082(7) 0.082(6) 0.085(7) -0.028(5) -0.001(6) -0.019(5)
C83 0.078(7) 0.101(10) 0.142(14) -0.050(10) 0.014(7) -0.021(7)
C84 0.098(10) 0.087(9) 0.095(8) -0.041(7) -0.006(7) -0.013(7)
C85 0.108(12) 0.076(7) 0.100(9) -0.019(6) -0.006(7) -0.016(7)
O35 0.082(5) 0.090(5) 0.063(6) -0.013(4) 0.007(5) -0.052(4)
O36 0.069(4) 0.107(7) 0.059(5) 0.000(4) -0.002(3) -0.055(5)
C86 0.062(5) 0.087(7) 0.065(7) -0.013(5) 0.002(4) -0.048(4)
C87 0.061(6) 0.098(7) 0.075(6) -0.008(5) -0.005(4) -0.047(5)
C88 0.065(6) 0.120(9) 0.129(10) 0.002(8) -0.025(7) -0.055(7)
C89 0.065(7) 0.120(9) 0.106(9) -0.028(7) -0.012(6) -0.034(6)
C90 0.070(7) 0.122(10) 0.088(6) 0.005(6) -0.016(5) -0.044(7)
O37 0.071(6) 0.074(5) 0.084(5) -0.007(4) -0.010(4) -0.045(5)
O38 0.080(7) 0.077(5) 0.069(5) -0.011(4) -0.005(5) -0.048(5)
C91 0.057(5) 0.066(6) 0.080(6) -0.007(4) -0.020(4) -0.034(5)
C92 0.078(6) 0.076(7) 0.090(6) -0.022(5) -0.012(5) -0.034(5)
C93 0.100(10) 0.088(8) 0.115(11) -0.035(7) -0.009(8) -0.052(8)
C94 0.085(9) 0.092(10) 0.086(7) -0.022(6) -0.014(6) -0.037(8)
C95 0.086(7) 0.092(9) 0.126(12) -0.020(8) -0.029(7) -0.030(6)
O39 0.076(7) 0.086(7) 0.096(5) 0.023(5) -0.010(5) -0.051(6)
O40 0.057(5) 0.073(5) 0.069(5) -0.001(4) -0.003(4) -0.040(4)
C96 0.076(8) 0.079(6) 0.096(7) 0.008(5) -0.014(6) -0.052(6)
C97 0.105(8) 0.106(8) 0.149(9) -0.014(6) -0.015(6) -0.075(6)
C98 0.109(8) 0.138(10) 0.182(14) -0.035(9) -0.042(9) -0.067(8)
C99 0.148(13) 0.159(14) 0.174(11) 0.011(9) -0.030(9) -0.124(12)
C100 0.119(10) 0.134(12) 0.162(11) -0.033(10) -0.030(9) -0.072(9)
O41 0.182(11) 0.084(5) 0.087(6) 0.009(4) 0.013(7) -0.045(6)
O42 0.084(7) 0.079(6) 0.062(5) -0.004(4) 0.002(4) -0.046(6)
C111 0.111(8) 0.073(5) 0.055(5) -0.003(4) -0.005(5) -0.050(5)
C112 0.135(8) 0.077(6) 0.076(6) -0.010(5) -0.011(6) -0.054(6)
C1A 0.141(10) 0.086(8) 0.105(10) -0.026(8) -0.006(8) -0.062(8)
C1B 0.150(10) 0.127(12) 0.126(15) -0.035(10) -0.016(9) -0.027(8)
C1C 0.194(15) 0.099(9) 0.075(6) -0.028(6) -0.004(7) -0.062(11)
O43 0.079(4) 0.059(5) 0.041(4) -0.001(4) 0.010(3) -0.032(3)
O44 0.071(5) 0.049(5) 0.052(4) 0.006(3) 0.016(3) -0.019(4)
C1D 0.086(6) 0.079(9) 0.064(6) -0.009(5) 0.008(4) -0.027(5)
C1E 0.127(9) 0.111(9) 0.060(6) -0.017(6) 0.014(5) -0.036(7)
C1F 0.170(11) 0.118(13) 0.075(9) -0.007(9) -0.018(8) -0.052(11)
C1G 0.142(10) 0.118(10) 0.085(11) -0.037(8) 0.000(8) -0.037(8)
C1H 0.178(16) 0.135(11) 0.076(9) -0.028(8) 0.040(10) -0.069(11)
N1A 0.086(5) 0.099(6) 0.121(7) -0.003(4) -0.003(5) -0.050(4)
N2A 0.088(6) 0.104(6) 0.123(7) 0.003(5) -0.001(5) -0.057(5)
N3A 0.110(6) 0.109(6) 0.103(6) -0.013(5) -0.003(5) -0.057(5)
N4A 0.085(5) 0.087(5) 0.103(5) -0.002(4) -0.010(4) -0.048(5)
C105 0.075(7) 0.091(7) 0.127(9) 0.006(6) 0.003(6) -0.048(5)
C1I 0.057(7) 0.084(7) 0.122(8) 0.009(5) -0.006(6) -0.034(5)
C1J 0.102(9) 0.107(8) 0.131(7) -0.014(6) -0.004(6) -0.050(7)
C1K 0.118(9) 0.111(9) 0.133(8) -0.006(6) -0.004(7) -0.049(7)
C1L 0.110(10) 0.107(8) 0.090(8) -0.024(6) -0.002(7) -0.048(7)
C1M 0.105(8) 0.089(7) 0.106(9) -0.005(7) -0.001(7) -0.055(6)
C1N 0.092(8) 0.092(8) 0.091(6) 0.001(5) -0.017(6) -0.040(7)
C1O 0.072(8) 0.086(7) 0.093(7) -0.013(5) 0.003(5) -0.043(6)
C1P 0.084(8) 0.089(8) 0.097(7) -0.017(6) -0.007(6) -0.040(6)
C1Q 0.082(8) 0.093(7) 0.102(8) -0.008(6) -0.006(6) -0.042(6)
O41A 0.104(5) 0.080(4) 0.058(4) -0.003(3) -0.003(3) -0.046(4)
O42A 0.084(6) 0.100(8) 0.067(4) -0.003(4) 0.003(4) -0.055(6)
C106 0.170(9) 0.105(7) 0.079(6) -0.014(5) -0.030(6) -0.017(6)
C1R 0.170(10) 0.113(7) 0.114(8) -0.034(6) -0.047(7) -0.005(7)
C1S 0.189(12) 0.164(14) 0.176(16) -0.059(12) -0.055(11) -0.034(10)
C1T 0.147(12) 0.089(8) 0.142(12) -0.032(7) -0.046(10) -0.020(7)
C1U 0.206(14) 0.141(11) 0.126(9) -0.060(8) -0.015(9) -0.014(11)
Zn29 0.0825(18) 0.0678(10) 0.0727(12) -0.0024(7) 0.0082(10) -0.0359(9)
O39A 0.094(7) 0.082(6) 0.101(5) -0.001(4) 0.004(5) -0.045(6)
O40A 0.097(8) 0.107(6) 0.093(6) -0.001(5) -0.007(5) -0.073(6)
C96A 0.064(6) 0.079(6) 0.107(6) -0.007(5) 0.005(5) -0.043(5)
C97A 0.114(7) 0.116(7) 0.156(8) -0.025(6) -0.004(6) -0.080(6)
C98A 0.162(12) 0.187(13) 0.182(10) -0.009(9) -0.039(9) -0.128(11)
C99A 0.119(9) 0.132(11) 0.208(13) -0.036(9) 0.009(8) -0.089(9)
C107 0.163(12) 0.134(9) 0.217(17) -0.049(9) -0.014(11) -0.071(8)
F13A 0.097(5) 0.077(4) 0.063(3) -0.003(3) -0.002(3) -0.035(3)
O43A 0.107(5) 0.072(6) 0.073(6) -0.009(5) -0.002(4) -0.050(4)
O44A 0.103(6) 0.098(9) 0.073(5) 0.001(5) 0.012(4) -0.046(6)
C108 0.111(6) 0.073(7) 0.071(5) -0.004(5) 0.005(4) -0.045(5)
C1V 0.159(9) 0.097(7) 0.065(6) -0.012(5) 0.006(5) -0.031(7)
C1W 0.219(14) 0.144(14) 0.091(11) -0.031(9) 0.000(9) -0.069(12)
C1X 0.164(9) 0.162(14) 0.077(8) -0.003(10) 0.037(7) -0.027(9)
C1Y 0.231(18) 0.119(9) 0.074(8) 0.008(6) 0.004(11) -0.055(10)
F0 0.082(3) 0.079(3) 0.100(4) 0.008(3) -0.011(3) -0.053(3)
F01D 0.065(3) 0.063(3) 0.120(5) 0.016(3) -0.013(3) -0.040(3)
Cr1A 0.0777(15) 0.0578(15) 0.055(2) 0.0117(13) -0.0022(14) -0.0426(13)
O1A 0.071(5) 0.061(4) 0.057(5) -0.009(3) 0.017(4) -0.041(4)
O2A 0.065(4) 0.081(5) 0.074(5) -0.025(4) 0.015(3) -0.043(3)
C109 0.085(5) 0.081(6) 0.082(6) -0.025(5) 0.031(5) -0.059(5)
C2A 0.101(6) 0.099(7) 0.144(8) -0.027(6) 0.046(5) -0.078(5)
C3A 0.096(7) 0.128(9) 0.175(15) -0.017(9) 0.039(8) -0.068(6)
C4A 0.139(10) 0.171(12) 0.161(9) 0.021(8) 0.025(8) -0.116(10)
C5A 0.124(10) 0.131(10) 0.204(13) -0.034(9) 0.009(9) -0.092(9)
F1A 0.070(4) 0.068(4) 0.058(5) -0.011(3) 0.011(3) -0.041(3)
Cr2A 0.0601(14) 0.066(2) 0.0498(19) -0.0100(13) 0.0108(11) -0.0366(14)
F2A 0.060(5) 0.072(4) 0.049(4) -0.012(3) 0.015(3) -0.038(4)
O5A 0.071(5) 0.073(5) 0.063(5) -0.012(4) 0.007(4) -0.038(4)
O6A 0.075(4) 0.075(4) 0.085(6) -0.024(3) 0.013(3) -0.048(3)
C11A 0.081(5) 0.071(5) 0.060(5) -0.017(4) 0.009(4) -0.047(4)
C12A 0.091(6) 0.077(5) 0.080(5) -0.010(4) 0.000(4) -0.055(5)
C13A 0.123(10) 0.086(8) 0.099(7) -0.016(6) -0.013(7) -0.066(8)
C14A 0.133(10) 0.098(12) 0.119(9) -0.001(8) 0.029(8) -0.077(9)
C15A 0.123(8) 0.087(7) 0.139(10) 0.025(6) -0.035(7) -0.075(6)
O3A 0.063(4) 0.065(4) 0.059(3) -0.006(3) 0.016(3) -0.039(3)
O4A 0.079(5) 0.076(4) 0.064(5) -0.016(3) -0.002(4) -0.035(3)
C6A 0.091(8) 0.077(5) 0.087(6) -0.002(4) -0.011(6) -0.041(5)
C7A 0.145(9) 0.128(8) 0.100(7) 0.019(6) -0.041(6) -0.070(7)
C8A 0.211(14) 0.214(15) 0.132(10) -0.017(9) -0.011(9) -0.107(12)
C9A 0.179(11) 0.180(14) 0.110(10) 0.038(9) -0.062(9) -0.101(11)
C10A 0.249(18) 0.155(9) 0.141(12) 0.048(8) -0.067(12) -0.107(10)
O7A 0.060(3) 0.052(4) 0.058(4) -0.010(3) 0.003(3) -0.033(3)
O8A 0.064(4) 0.091(6) 0.068(4) -0.019(3) 0.004(3) -0.027(4)
C16A 0.062(5) 0.069(5) 0.060(4) -0.012(4) 0.003(3) -0.031(4)
C17A 0.071(6) 0.083(5) 0.072(5) -0.003(4) -0.009(4) -0.033(4)
C18A 0.087(8) 0.106(7) 0.075(7) -0.009(6) -0.019(6) -0.039(6)
C19A 0.086(7) 0.116(8) 0.094(9) -0.004(7) -0.014(6) -0.020(6)
C20A 0.106(9) 0.129(9) 0.082(7) 0.023(6) -0.026(6) -0.065(8)
Cr3A 0.062(2) 0.069(2) 0.0379(15) -0.0139(14) 0.0051(13) -0.0320(17)
O9A 0.054(3) 0.049(4) 0.045(3) -0.011(3) -0.005(3) -0.030(3)
O10A 0.066(4) 0.060(6) 0.052(5) 0.001(4) -0.005(3) -0.032(3)
C21A 0.064(5) 0.056(7) 0.047(4) -0.007(4) -0.005(3) -0.023(4)
C22A 0.089(6) 0.106(8) 0.065(5) 0.001(5) -0.025(5) -0.013(5)
C23A 0.120(9) 0.205(16) 0.124(12) 0.000(11) -0.044(8) -0.064(10)
C24A 0.134(10) 0.164(13) 0.062(5) 0.012(6) -0.035(5) -0.056(9)
C25A 0.200(16) 0.115(8) 0.158(14) -0.001(7) -0.061(12) -0.014(8)
Cr4A 0.0540(11) 0.0441(14) 0.0281(16) 0.0054(11) -0.0038(11) -0.0269(10)
O11A 0.062(5) 0.055(4) 0.037(4) -0.006(3) -0.005(3) -0.032(4)
O47A 0.067(6) 0.079(6) 0.060(5) -0.024(4) 0.009(4) -0.045(5)
C26A 0.052(5) 0.052(5) 0.045(4) -0.008(4) -0.005(4) -0.025(4)
C27A 0.055(5) 0.060(5) 0.055(5) -0.020(4) -0.005(4) -0.023(4)
C28A 0.094(8) 0.116(12) 0.068(7) -0.040(7) 0.012(6) -0.058(8)
C29A 0.086(11) 0.065(6) 0.089(8) -0.020(5) -0.003(8) -0.020(6)
C30A 0.073(6) 0.085(8) 0.074(7) -0.021(6) -0.011(5) -0.039(5)
O15A 0.071(5) 0.060(4) 0.048(4) 0.001(3) -0.013(4) -0.039(4)
O16A 0.052(6) 0.059(4) 0.048(4) -0.002(3) -0.006(4) -0.032(4)
C36A 0.062(6) 0.057(4) 0.046(5) -0.002(3) -0.011(4) -0.034(4)
C37A 0.077(6) 0.066(5) 0.053(5) -0.001(4) -0.022(4) -0.032(4)
C38A 0.104(10) 0.119(11) 0.068(10) 0.022(8) -0.025(7) -0.066(9)
C39A 0.091(9) 0.085(7) 0.068(6) -0.006(5) -0.031(6) -0.039(7)
C40A 0.082(6) 0.074(7) 0.070(6) -0.004(5) -0.024(5) -0.026(5)
O46A 0.075(6) 0.071(4) 0.047(5) -0.005(3) 0.001(4) -0.044(4)
O12A 0.064(4) 0.056(4) 0.050(5) -0.007(3) 0.004(3) -0.030(3)
C31A 0.062(5) 0.069(4) 0.051(5) -0.011(4) 0.004(4) -0.036(4)
C32A 0.074(5) 0.080(5) 0.065(5) -0.025(4) 0.023(4) -0.044(4)
C33A 0.086(7) 0.114(10) 0.131(11) -0.045(8) 0.025(7) -0.060(7)
C34A 0.070(5) 0.073(5) 0.113(8) -0.038(5) 0.029(5) -0.032(4)
C35A 0.124(8) 0.117(8) 0.060(5) -0.027(5) 0.028(5) -0.039(7)
Cr5A 0.0621(17) 0.0585(12) 0.0522(14) -0.0058(9) -0.0131(11) -0.0471(10)
F4A 0.058(4) 0.055(4) 0.046(4) -0.004(3) -0.005(3) -0.035(3)
F3A 0.039(4) 0.052(3) 0.043(3) -0.006(2) 0.004(3) -0.025(3)
F12A 0.074(4) 0.068(4) 0.058(4) 0.012(3) -0.010(3) -0.039(3)
Cr 0.122(3) 0.112(3) 0.065(2) 0.0082(19) -0.016(2) -0.090(2)
O37A 0.078(6) 0.065(4) 0.057(3) -0.007(3) -0.009(3) -0.034(4)
O38A 0.049(4) 0.070(4) 0.046(3) -0.011(3) 0.003(3) -0.026(3)
C91A 0.073(6) 0.071(5) 0.054(4) -0.014(3) -0.004(4) -0.028(4)
C92A 0.083(6) 0.085(7) 0.070(5) -0.025(4) 0.000(4) -0.030(5)
C93A 0.149(14) 0.122(9) 0.112(10) -0.046(7) 0.006(9) -0.066(9)
C94A 0.111(10) 0.117(11) 0.060(5) -0.031(6) 0.000(5) -0.040(8)
C95A 0.086(6) 0.151(13) 0.099(9) -0.058(9) -0.006(5) -0.019(7)
O35A 0.066(4) 0.080(4) 0.051(5) -0.004(4) -0.014(4) -0.042(3)
O36A 0.052(3) 0.064(4) 0.054(4) -0.001(3) -0.001(2) -0.030(3)
C86A 0.069(5) 0.077(5) 0.058(6) -0.004(4) -0.006(4) -0.040(4)
C87A 0.063(5) 0.094(6) 0.102(7) 0.003(5) -0.017(5) -0.042(5)
C88A 0.078(7) 0.155(12) 0.163(10) 0.011(9) 0.008(7) -0.052(7)
C89A 0.099(9) 0.113(7) 0.178(14) 0.003(7) -0.031(9) -0.049(6)
C90A 0.109(10) 0.165(13) 0.147(9) -0.026(8) -0.048(8) -0.037(9)
F11A 0.046(3) 0.055(3) 0.047(4) -0.005(3) -0.001(2) -0.025(3)
Cr12 0.0489(10) 0.0546(17) 0.0489(14) -0.0005(10) -0.0023(9) -0.0291(12)
O31A 0.060(3) 0.071(5) 0.054(4) 0.001(3) -0.004(3) -0.036(3)
O32A 0.067(4) 0.071(5) 0.050(3) -0.007(3) 0.002(3) -0.039(3)
C76A 0.067(5) 0.072(7) 0.052(4) 0.002(4) 0.000(4) -0.039(5)
C77A 0.081(7) 0.078(8) 0.057(5) 0.005(4) -0.008(4) -0.040(6)
C78A 0.103(10) 0.105(11) 0.078(7) 0.018(8) -0.024(7) -0.054(9)
C79A 0.139(12) 0.090(9) 0.092(10) 0.009(7) -0.011(9) -0.054(8)
C80A 0.094(8) 0.101(12) 0.048(5) 0.007(6) -0.009(5) -0.037(7)
O33A 0.052(3) 0.064(3) 0.049(4) -0.002(3) 0.004(3) -0.028(3)
O34A 0.052(3) 0.047(3) 0.045(4) 0.003(3) 0.001(2) -0.025(2)
C81A 0.059(5) 0.064(4) 0.051(5) -0.002(4) 0.001(4) -0.032(4)
C82A 0.088(7) 0.086(5) 0.089(7) -0.033(5) 0.016(5) -0.039(5)
C83A 0.093(7) 0.093(8) 0.102(9) -0.038(7) 0.022(6) -0.036(6)
C84A 0.118(10) 0.145(12) 0.109(8) -0.069(8) 0.004(7) -0.040(9)
C85A 0.132(13) 0.082(7) 0.137(11) -0.025(7) 0.031(9) -0.041(7)
Cr9A 0.0396(19) 0.0470(19) 0.0491(13) -0.0227(12) 0.0129(12) -0.0174(14)
F9A 0.047(3) 0.053(4) 0.063(5) -0.008(3) -0.005(3) -0.025(3)
F10A 0.049(3) 0.054(3) 0.049(5) -0.004(4) -0.001(3) -0.026(3)
O27A 0.050(4) 0.056(5) 0.051(3) -0.007(3) 0.004(3) -0.025(4)
O28A 0.061(4) 0.050(3) 0.067(4) -0.002(3) -0.013(3) -0.025(3)
C66A 0.054(5) 0.055(5) 0.054(5) -0.002(4) -0.003(4) -0.029(4)
C67A 0.091(7) 0.066(5) 0.071(6) 0.009(4) -0.016(5) -0.051(5)
C68A 0.137(13) 0.111(11) 0.099(8) 0.039(8) -0.044(9) -0.080(10)
C69A 0.186(14) 0.083(7) 0.107(8) 0.002(6) -0.032(9) -0.061(9)
C70A 0.117(8) 0.126(12) 0.144(14) 0.029(9) -0.017(7) -0.089(8)
Cr8A 0.0504(10) 0.0503(9) 0.0786(15) 0.0047(10) -0.0136(10) -0.0268(8)
O29A 0.059(3) 0.068(4) 0.071(4) -0.019(3) 0.002(3) -0.031(3)
O30A 0.054(3) 0.061(3) 0.079(4) -0.007(3) -0.002(3) -0.029(3)
C71A 0.058(4) 0.076(5) 0.078(6) -0.024(4) 0.011(4) -0.035(4)
C72A 0.089(6) 0.126(7) 0.139(8) -0.065(6) 0.022(5) -0.038(5)
C73A 0.109(9) 0.158(12) 0.127(8) -0.085(8) 0.050(6) -0.068(8)
C74A 0.157(12) 0.127(9) 0.175(11) -0.055(7) -0.005(9) -0.022(8)
C75A 0.101(8) 0.180(12) 0.141(10) -0.075(9) 0.043(7) -0.064(8)
O25A 0.070(4) 0.057(3) 0.070(4) -0.001(3) -0.014(3) -0.031(3)
O26A 0.075(4) 0.059(3) 0.071(4) 0.000(3) -0.003(3) -0.023(3)
C61A 0.060(4) 0.061(4) 0.064(4) 0.005(3) -0.001(4) -0.033(3)
C62A 0.098(6) 0.061(4) 0.068(5) -0.004(4) 0.006(5) -0.029(4)
C63A 0.119(8) 0.089(6) 0.099(9) -0.004(6) 0.004(7) -0.012(6)
C64A 0.145(11) 0.095(8) 0.088(7) 0.008(7) 0.010(7) -0.053(8)
C65A 0.127(8) 0.093(9) 0.109(10) -0.017(8) -0.017(7) -0.039(7)
F8A 0.052(3) 0.055(3) 0.079(4) 0.002(3) -0.012(4) -0.029(2)
O23A 0.065(3) 0.059(3) 0.109(5) 0.017(3) -0.025(3) -0.038(3)
O24A 0.070(5) 0.060(5) 0.061(5) 0.011(3) -0.012(4) -0.041(4)
C56A 0.058(4) 0.060(5) 0.072(6) 0.012(5) -0.012(4) -0.035(3)
C57A 0.062(5) 0.079(6) 0.093(8) 0.030(6) -0.022(5) -0.045(4)
C58A 0.105(9) 0.115(8) 0.130(13) -0.003(9) -0.020(9) -0.070(7)
C59A 0.067(6) 0.103(8) 0.111(11) 0.038(9) -0.029(7) -0.051(5)
C60A 0.094(9) 0.133(11) 0.096(8) 0.036(7) -0.023(7) -0.073(8)
Cr7A 0.0528(9) 0.0473(10) 0.0631(18) 0.0031(14) -0.0055(14) -0.0313(7)
F7A 0.055(4) 0.057(3) 0.077(5) -0.001(3) -0.015(3) -0.030(3)
O21A 0.070(4) 0.057(5) 0.069(6) 0.008(4) -0.002(3) -0.035(4)
O22A 0.063(5) 0.069(7) 0.076(5) -0.013(5) -0.013(4) -0.033(5)
C51A 0.079(5) 0.056(6) 0.075(5) -0.006(4) -0.002(4) -0.045(4)
C52A 0.091(6) 0.080(6) 0.080(5) -0.015(4) -0.009(4) -0.051(5)
C53A 0.120(8) 0.121(10) 0.091(7) -0.031(7) 0.007(6) -0.058(8)
C54A 0.119(7) 0.103(7) 0.078(7) -0.002(6) -0.025(6) -0.042(6)
C55A 0.163(11) 0.113(7) 0.118(9) 0.007(6) -0.057(8) -0.095(8)
Cr6A 0.0462(10) 0.0477(13) 0.0394(14) 0.0002(11) -0.0092(10) -0.0264(9)
F6A 0.079(5) 0.081(7) 0.054(5) -0.003(4) -0.001(4) -0.045(5)
O17A 0.059(6) 0.066(5) 0.068(4) -0.007(3) -0.015(3) -0.032(4)
O18A 0.075(7) 0.075(5) 0.071(5) -0.006(4) -0.005(5) -0.046(5)
C41A 0.064(6) 0.064(5) 0.059(5) 0.006(4) -0.018(4) -0.035(4)
C42A 0.097(6) 0.094(6) 0.064(5) 0.007(4) -0.008(4) -0.059(5)
C43A 0.108(6) 0.143(10) 0.120(9) 0.022(8) -0.007(6) -0.074(6)
C44A 0.164(11) 0.165(12) 0.068(5) 0.025(6) -0.016(6) -0.116(10)
C45A 0.155(11) 0.108(7) 0.126(9) 0.015(6) 0.003(8) -0.085(7)
O19A 0.054(4) 0.058(4) 0.046(6) 0.004(3) -0.014(4) -0.023(3)
O20A 0.059(4) 0.058(4) 0.055(5) -0.003(4) -0.006(4) -0.029(3)
C46A 0.057(5) 0.057(5) 0.052(5) 0.002(4) -0.010(4) -0.030(4)
C47A 0.061(5) 0.067(6) 0.082(6) -0.001(4) -0.021(4) -0.026(4)
C48A 0.076(9) 0.094(8) 0.100(8) -0.003(6) -0.033(7) -0.039(7)
C49A 0.103(11) 0.066(5) 0.106(10) 0.007(6) -0.035(8) -0.028(6)
C50A 0.080(7) 0.123(12) 0.118(8) -0.011(7) 0.003(6) -0.042(8)
F5A 0.058(4) 0.059(4) 0.058(5) -0.005(3) -0.020(3) -0.027(3)
F14 0.172(16) 0.196(18) 0.119(12) -0.006(11) -0.017(11) -0.100(14)
Zn 0.0825(18) 0.0678(10) 0.0727(12) -0.0024(7) 0.0082(10) -0.0359(9)

loop_
_atom_type_symbol
_atom_type_description
_atom_type_scat_dispersion_real
_atom_type_scat_dispersion_imag
_atom_type_scat_source
C C 0.0181 0.0091 'International Tables Vol C Tables 4.2.6.8 and 6.1.1.4'
H H 0.0000 0.0000 'International Tables Vol C Tables 4.2.6.8 and 6.1.1.4'
Cr Cr -0.1635 2.4439 'International Tables Vol C Tables 4.2.6.8 and 6.1.1.4'
F F 0.0727 0.0534 'International Tables Vol C Tables 4.2.6.8 and 6.1.1.4'
N N 0.0311 0.0180 'International Tables Vol C Tables 4.2.6.8 and 6.1.1.4'
O O 0.0492 0.0322 'International Tables Vol C Tables 4.2.6.8 and 6.1.1.4'
Zn Zn -1.5491 0.6778 'International Tables Vol C Tables 4.2.6.8 and 6.1.1.4'

loop_
_geom_angle_atom_site_label_1
_geom_angle_atom_site_label_2
_geom_angle_atom_site_label_3
_geom_angle
_geom_angle_site_symmetry_1
_geom_angle_site_symmetry_3
_geom_angle_publ_flag
F01C Zn2 F020 168.4(3) . . ?
F01C Zn2 N2A 95.7(4) . . ?
F020 Zn2 N2A 89.3(4) . . ?
N1 Zn2 N2 85.8(3) . . ?
N1 Zn2 N3 175.1(3) . . ?
N1 Zn2 N4 93.4(3) . . ?
N1 Zn2 F0 75.6(3) . . ?
N1 Zn2 F01D 102.5(3) . . ?
N2 Zn2 N3 97.9(3) . . ?
N2 Zn2 N4 174.8(3) . . ?
N2 Zn2 F01D 70.2(3) . . ?
N3 Zn2 N4 82.7(3) . . ?
N3 Zn2 F01D 81.9(3) . . ?
N4 Zn2 F01D 115.0(3) . . ?
N1A Zn2 F01C 71.1(4) . . ?
N1A Zn2 F020 120.1(4) . . ?
N1A Zn2 N2A 81.6(5) . . ?
N3A Zn2 F01C 108.5(4) . . ?
N3A Zn2 F020 60.7(4) . . ?
N3A Zn2 N1A 174.3(4) . . ?
N3A Zn2 N2A 92.8(5) . . ?
N4A Zn2 F01C 82.1(4) . . ?
N4A Zn2 F020 92.8(3) . . ?
N4A Zn2 N1A 98.2(4) . . ?
N4A Zn2 N2A 177.7(4) . . ?
N4A Zn2 N3A 87.4(4) . . ?
F0 Zn2 N2 98.7(3) . . ?
F0 Zn2 N3 100.5(3) . . ?
F0 Zn2 N4 76.1(3) . . ?
F0 Zn2 F01D 168.9(3) . . ?
F1 Cr13 F13 83.4(6) . . ?
F1 Cr13 F020 89.5(5) . . ?
F1 Cr13 O1 94.1(7) . . ?
F1 Cr13 O43 177.1(8) . . ?
F020 Cr13 F13 104.4(4) . . ?
F020 Cr13 O1 173.3(7) . . ?
F020 Cr13 O43 87.6(6) . . ?
O1 Cr13 F13 70.4(7) . . ?
O4 Cr13 F1 96.1(7) . . ?
O4 Cr13 F13 164.6(6) . . ?
O4 Cr13 F020 90.9(5) . . ?
O4 Cr13 O1 94.3(7) . . ?
O4 Cr13 O43 84.5(6) . . ?
O43 Cr13 F13 96.7(6) . . ?
O43 Cr13 O1 88.8(8) . . ?
F2 Cr2 F1 87.2(9) . . ?
F2 Cr2 O8 89.4(10) . . ?
O2 Cr2 F1 93.6(6) . . ?
O2 Cr2 F2 176.0(10) . . ?
O2 Cr2 O8 86.6(6) . . ?
O3 Cr2 F1 88.4(6) . . ?
O3 Cr2 F2 90.3(10) . . ?
O3 Cr2 O2 93.7(6) . . ?
O3 Cr2 O6 87.1(6) . . ?
O3 Cr2 O8 178.3(7) . . ?
O6 Cr2 F1 175.3(6) . . ?
O6 Cr2 F2 94.1(9) . . ?
O6 Cr2 O2 85.4(6) . . ?
O6 Cr2 O8 91.3(5) . . ?
O8 Cr2 F1 93.2(5) . . ?
F2 Cr3 F3 91.7(10) . . ?
F2 Cr3 O5 95.6(11) . . ?
F2 Cr3 O7 88.8(11) . . ?
F2 Cr3 O10 86.1(11) . . ?
F2 Cr3 O47 178.9(14) . . ?
O5 Cr3 F3 169.5(9) . . ?
O5 Cr3 O7 102.2(8) . . ?
O5 Cr3 O47 84.1(8) . . ?
O7 Cr3 F3 85.5(9) . . ?
O10 Cr3 F3 84.6(9) . . ?
O10 Cr3 O5 88.3(8) . . ?
O10 Cr3 O7 168.7(8) . . ?
O10 Cr3 O47 92.9(8) . . ?
O47 Cr3 F3 88.5(9) . . ?
O47 Cr3 O7 92.2(9) . . ?
F3 Cr4 F4 90.8(12) . . ?
F3 Cr4 O9 97.9(10) . . ?
F3 Cr4 O11 94.2(10) . . ?
F3 Cr4 O12 174.3(10) . . ?
F3 Cr4 O16 88.1(9) . . ?
F4 Cr4 O16 87.3(11) . . ?
O9 Cr4 F4 87.9(11) . . ?
O9 Cr4 O11 97.5(8) . . ?
O9 Cr4 O12 87.8(8) . . ?
O9 Cr4 O16 172.4(8) . . ?
O11 Cr4 F4 172.1(11) . . ?
O11 Cr4 O12 84.9(8) . . ?
O11 Cr4 O16 86.8(8) . . ?
O12 Cr4 F4 89.5(11) . . ?
O12 Cr4 O16 86.2(8) . . ?
F4 Cr5 O46 87.3(11) . . ?
F4 Cr5 O15 89.4(10) . . ?
F5 Cr5 F4 85.2(12) . . ?
F5 Cr5 O46 171.1(9) . . ?
F5 Cr5 O15 89.5(9) . . ?
F5 Cr5 O18 99.1(10) . . ?
O46 Cr5 O15 85.6(6) . . ?
O18 Cr5 F4 175.4(12) . . ?
O18 Cr5 O46 88.2(8) . . ?
O18 Cr5 O15 89.3(9) . . ?
O20 Cr5 F4 93.2(11) . . ?
O20 Cr5 F5 105.1(10) . . ?
O20 Cr5 O46 80.1(8) . . ?
O20 Cr5 O15 165.4(9) . . ?
O20 Cr5 O18 87.0(9) . . ?
F6 Cr6 F5 83.3(9) . . ?
F6 Cr6 O17 175.2(11) . . ?
F6 Cr6 O19 91.3(11) . . ?
F6 Cr6 O22 84.7(9) . . ?
F7 Cr6 F5 89.0(9) . . ?
F7 Cr6 F6 94.8(9) . . ?
F7 Cr6 O17 89.4(9) . . ?
F7 Cr6 O19 173.4(9) . . ?
F7 Cr6 O22 88.2(9) . . ?
O17 Cr6 F5 94.5(10) . . ?
O17 Cr6 O19 84.6(10) . . ?
O17 Cr6 O22 97.6(10) . . ?
O19 Cr6 F5 94.1(11) . . ?
O19 Cr6 O22 90.0(10) . . ?
O22 Cr6 F5 167.5(10) . . ?
F7 Cr7 F8 92.2(5) . . ?
F7 Cr7 O21 92.5(8) . . ?
F7 Cr7 O24 88.3(9) . . ?
F7 Cr7 O26 177.0(5) . . ?
F8 Cr7 O21 172.3(9) . . ?
F8 Cr7 O24 91.0(6) . . ?
F8 Cr7 O26 90.1(5) . . ?
F01C Cr7 F7 89.8(4) . . ?
F01C Cr7 F8 89.2(4) . . ?
F01C Cr7 O21 96.9(8) . . ?
F01C Cr7 O24 178.1(9) . . ?
F01C Cr7 O26 88.3(4) . . ?
O21 Cr7 O24 83.0(9) . . ?
O26 Cr7 O21 85.4(7) . . ?
O26 Cr7 O24 93.6(8) . . ?
F8 Cr8 F9 89.6(7) . . ?
F8 Cr8 O23 91.5(4) . . ?
F8 Cr8 O25 92.3(4) . . ?
F8 Cr8 O28 177.4(5) . . ?
F8 Cr8 O30 88.5(4) . . ?
F9 Cr8 O25 88.9(5) . . ?
F9 Cr8 O28 93.0(7) . . ?
O23 Cr8 F9 178.8(7) . . ?
O23 Cr8 O25 91.3(4) . . ?
O23 Cr8 O28 85.9(4) . . ?
O23 Cr8 O30 88.5(4) . . ?
O28 Cr8 O25 87.1(4) . . ?
O30 Cr8 F9 91.3(5) . . ?
O30 Cr8 O25 179.3(4) . . ?
O30 Cr8 O28 92.1(5) . . ?
F9 Cr9 F10 90.2(10) . . ?
F9 Cr9 O27 95.7(9) . . ?
F9 Cr9 O29 88.1(6) . . ?
F9 Cr9 O32 171.0(6) . . ?
F10 Cr9 O27 171.4(8) . . ?
F10 Cr9 O29 83.6(7) . . ?
F10 Cr9 O32 89.7(8) . . ?
O27 Cr9 O29 90.2(5) . . ?
O27 Cr9 O32 83.6(6) . . ?
O32 Cr9 O29 82.9(4) . . ?
O34 Cr9 F9 95.4(7) . . ?
O34 Cr9 F10 94.0(8) . . ?
O34 Cr9 O27 91.7(6) . . ?
O34 Cr9 O29 175.8(7) . . ?
O34 Cr9 O32 93.6(6) . . ?
F10 Cr10 O31 89.4(8) . . ?
F10 Cr10 O33 92.1(8) . . ?
F10 Cr10 O36 174.0(9) . . ?
F10 Cr10 O38 86.6(8) . . ?
F11 Cr10 F10 91.4(9) . . ?
F11 Cr10 O31 178.0(7) . . ?
F11 Cr10 O33 93.0(7) . . ?
F11 Cr10 O36 94.5(8) . . ?
F11 Cr10 O38 91.1(7) . . ?
O31 Cr10 O33 88.8(5) . . ?
O36 Cr10 O31 84.7(5) . . ?
O36 Cr10 O33 86.6(5) . . ?
O36 Cr10 O38 94.4(6) . . ?
O38 Cr10 O31 87.1(5) . . ?
O38 Cr10 O33 175.7(6) . . ?
F11 Cr11 F12 86.4(10) . . ?
F11 Cr11 O37 87.2(6) . . ?
F11 Cr11 O40 171.7(7) . . ?
F12 Cr11 O37 101.6(7) . . ?
F12 Cr11 O40 94.0(9) . . ?
O35 Cr11 F11 95.7(8) . . ?
O35 Cr11 F12 168.0(8) . . ?
O35 Cr11 O37 90.3(7) . . ?
O35 Cr11 O40 85.6(7) . . ?
O35 Cr11 O42 80.5(9) . . ?
O40 Cr11 O37 84.7(6) . . ?
O42 Cr11 F11 92.9(13) . . ?
O42 Cr11 F12 87.7(10) . . ?
O42 Cr11 O37 170.7(9) . . ?
O42 Cr11 O40 95.4(12) . . ?
Cr13 F1 Cr2 117.1(8) . . ?
Cr3 F2 Cr2 121.6(15) . . ?
Cr4 F3 Cr3 121.6(13) . . ?
Cr5 F4 Cr4 129.3(17) . . ?
Cr5 F5 Cr6 114.2(12) . . ?
Cr7 F7 Cr6 130.9(7) . . ?
Cr8 F8 Cr7 124.0(6) . . ?
Cr9 F9 Cr8 123.9(10) . . ?
Cr10 F10 Cr9 123.9(14) . . ?
Cr10 F11 Cr11 122.9(12) . . ?
Cr11 F12 Zn 115.2(12) . . ?
Zn F13 Cr13 119.3(6) . . ?
Cr7 F01C Zn2 167.6(4) . . ?
Cr13 F020 Zn2 149.4(4) . . ?
Zn2 N1 H1 107.2 . . ?
C113 N1 Zn2 106.4(7) . . ?
C113 N1 H1 107.2 . . ?
C113 N1 C122 114.2(9) . . ?
C122 N1 Zn2 114.2(6) . . ?
C122 N1 H1 107.2 . . ?
Zn2 N2 H2 104.7 . . ?
C114 N2 Zn2 106.0(6) . . ?
C114 N2 H2 104.7 . . ?
C115 N2 Zn2 117.8(8) . . ?
C115 N2 H2 104.7 . . ?
C115 N2 C114 117.3(9) . . ?
Zn2 N3 H3 106.3 . . ?
C117 N3 Zn2 113.6(6) . . ?
C117 N3 H3 106.3 . . ?
C118 N3 Zn2 107.1(5) . . ?
C118 N3 H3 106.3 . . ?
C118 N3 C117 116.5(8) . . ?
Zn2 N4 H4 107.8 . . ?
C119 N4 Zn2 106.2(5) . . ?
C119 N4 H4 107.8 . . ?
C120 N4 Zn2 112.5(6) . . ?
C120 N4 H4 107.8 . . ?
C120 N4 C119 114.4(7) . . ?
N1 C113 H11A 109.3 . . ?
N1 C113 H11B 109.3 . . ?
N1 C113 C114 111.6(12) . . ?
H11A C113 H11B 108.0 . . ?
C114 C113 H11A 109.3 . . ?
C114 C113 H11B 109.3 . . ?
N2 C114 C113 109.7(10) . . ?
N2 C114 H11C 109.7 . . ?
N2 C114 H11D 109.7 . . ?
C113 C114 H11C 109.7 . . ?
C113 C114 H11D 109.7 . . ?
H11C C114 H11D 108.2 . . ?
N2 C115 H11E 108.9 . . ?
N2 C115 H11F 108.9 . . ?
N2 C115 C116 113.3(11) . . ?
H11E C115 H11F 107.7 . . ?
C116 C115 H11E 108.9 . . ?
C116 C115 H11F 108.9 . . ?
C115 C116 H11G 107.8 . . ?
C115 C116 H11H 107.8 . . ?
H11G C116 H11H 107.1 . . ?
C117 C116 C115 118.1(10) . . ?
C117 C116 H11G 107.8 . . ?
C117 C116 H11H 107.8 . . ?
N3 C117 H11I 108.7 . . ?
N3 C117 H11J 108.7 . . ?
C116 C117 N3 114.1(9) . . ?
C116 C117 H11I 108.7 . . ?
C116 C117 H11J 108.7 . . ?
H11I C117 H11J 107.6 . . ?
N3 C118 H11K 109.6 . . ?
N3 C118 H11L 109.6 . . ?
H11K C118 H11L 108.1 . . ?
C119 C118 N3 110.5(7) . . ?
C119 C118 H11K 109.6 . . ?
C119 C118 H11L 109.6 . . ?
N4 C119 H11M 109.9 . . ?
N4 C119 H11N 109.9 . . ?
C118 C119 N4 109.1(8) . . ?
C118 C119 H11M 109.9 . . ?
C118 C119 H11N 109.9 . . ?
H11M C119 H11N 108.3 . . ?
N4 C120 H12A 108.9 . . ?
N4 C120 H12B 108.9 . . ?
N4 C120 C121 113.5(9) . . ?
H12A C120 H12B 107.7 . . ?
C121 C120 H12A 108.9 . . ?
C121 C120 H12B 108.9 . . ?
C120 C121 H12C 107.4 . . ?
C120 C121 H12D 107.4 . . ?
H12C C121 H12D 106.9 . . ?
C122 C121 C120 119.7(9) . . ?
C122 C121 H12C 107.4 . . ?
C122 C121 H12D 107.4 . . ?
N1 C122 H12E 108.7 . . ?
N1 C122 H12F 108.7 . . ?
C121 C122 N1 114.2(10) . . ?
C121 C122 H12E 108.7 . . ?
C121 C122 H12F 108.7 . . ?
H12E C122 H12F 107.6 . . ?
H04A O04J H04B 104.5 . . ?
C1 O1 Cr13 133.7(15) . . ?
C1 O2 Cr2 135.5(11) . . ?
O1 C1 C2 117.9(13) . . ?
O2 C1 O1 124.9(15) . . ?
O2 C1 C2 117.2(12) . . ?
C1 C2 C4 106.4(13) . . ?
C3 C2 C1 110.8(13) . . ?
C3 C2 C4 114.7(14) . . ?
C3 C2 C5 110.5(15) . . ?
C5 C2 C1 107.3(14) . . ?
C5 C2 C4 106.8(15) . . ?
C2 C3 H3A 109.5 . . ?
C2 C3 H3B 109.5 . . ?
C2 C3 H3C 109.5 . . ?
H3A C3 H3B 109.5 . . ?
H3A C3 H3C 109.5 . . ?
H3B C3 H3C 109.5 . . ?
C2 C4 H4A 109.5 . . ?
C2 C4 H4B 109.5 . . ?
C2 C4 H4C 109.5 . . ?
H4A C4 H4B 109.5 . . ?
H4A C4 H4C 109.5 . . ?
H4B C4 H4C 109.5 . . ?
C2 C5 H5A 109.5 . . ?
C2 C5 H5B 109.5 . . ?
C2 C5 H5C 109.5 . . ?
H5A C5 H5B 109.5 . . ?
H5A C5 H5C 109.5 . . ?
H5B C5 H5C 109.5 . . ?
C6 O3 Cr2 134.7(13) . . ?
C6 O4 Cr13 130.7(10) . . ?
O3 C6 C7 112.2(12) . . ?
O4 C6 O3 130.0(14) . . ?
O4 C6 C7 117.7(12) . . ?
C8 C7 C6 105.4(12) . . ?
C8 C7 C10 113.6(14) . . ?
C9 C7 C6 103.7(13) . . ?
C9 C7 C8 121.7(15) . . ?
C9 C7 C10 109.6(14) . . ?
C10 C7 C6 99.8(13) . . ?
C7 C8 H8A 109.5 . . ?
C7 C8 H8B 109.5 . . ?
C7 C8 H8C 109.5 . . ?
H8A C8 H8B 109.5 . . ?
H8A C8 H8C 109.5 . . ?
H8B C8 H8C 109.5 . . ?
C7 C9 H9A 109.5 . . ?
C7 C9 H9B 109.5 . . ?
C7 C9 H9C 109.5 . . ?
H9A C9 H9B 109.5 . . ?
H9A C9 H9C 109.5 . . ?
H9B C9 H9C 109.5 . . ?
C7 C10 H10A 109.5 . . ?
C7 C10 H10B 109.5 . . ?
C7 C10 H10C 109.5 . . ?
H10A C10 H10B 109.5 . . ?
H10A C10 H10C 109.5 . . ?
H10B C10 H10C 109.5 . . ?
C11 O5 Cr3 135.9(13) . . ?
C11 O6 Cr2 131.4(10) . . ?
O5 C11 C12 113.3(13) . . ?
O6 C11 O5 119.4(16) . . ?
O6 C11 C12 117.0(13) . . ?
C11 C12 C15 105.7(13) . . ?
C13 C12 C11 107.5(13) . . ?
C13 C12 C15 106.8(14) . . ?
C14 C12 C11 113.3(13) . . ?
C14 C12 C13 117.7(15) . . ?
C14 C12 C15 105.0(14) . . ?
C12 C13 H13A 109.5 . . ?
C12 C13 H13B 109.5 . . ?
C12 C13 H13C 109.5 . . ?
H13A C13 H13B 109.5 . . ?
H13A C13 H13C 109.5 . . ?
H13B C13 H13C 109.5 . . ?
C12 C14 H14A 109.5 . . ?
C12 C14 H14B 109.5 . . ?
C12 C14 H14C 109.5 . . ?
H14A C14 H14B 109.5 . . ?
H14A C14 H14C 109.5 . . ?
H14B C14 H14C 109.5 . . ?
C12 C15 H15A 109.5 . . ?
C12 C15 H15B 109.5 . . ?
C12 C15 H15C 109.5 . . ?
H15A C15 H15B 109.5 . . ?
H15A C15 H15C 109.5 . . ?
H15B C15 H15C 109.5 . . ?
C16 O7 Cr3 127.9(14) . . ?
C16 O8 Cr2 130.9(12) . . ?
O7 C16 O8 125.9(14) . . ?
O7 C16 C17 116.6(12) . . ?
O8 C16 C17 116.9(12) . . ?
C16 C17 C18 107.2(13) . . ?
C16 C17 C19 112.0(12) . . ?
C16 C17 C20 109.0(12) . . ?
C19 C17 C18 113.6(14) . . ?
C19 C17 C20 108.1(12) . . ?
C20 C17 C18 106.7(13) . . ?
C17 C18 H18A 109.5 . . ?
C17 C18 H18B 109.5 . . ?
C17 C18 H18C 109.5 . . ?
H18A C18 H18B 109.5 . . ?
H18A C18 H18C 109.5 . . ?
H18B C18 H18C 109.5 . . ?
C17 C19 H19A 109.5 . . ?
C17 C19 H19B 109.5 . . ?
C17 C19 H19C 109.5 . . ?
H19A C19 H19B 109.5 . . ?
H19A C19 H19C 109.5 . . ?
H19B C19 H19C 109.5 . . ?
C17 C20 H20A 109.5 . . ?
C17 C20 H20B 109.5 . . ?
C17 C20 H20C 109.5 . . ?
H20A C20 H20B 109.5 . . ?
H20A C20 H20C 109.5 . . ?
H20B C20 H20C 109.5 . . ?
C21 O9 Cr4 131.4(13) . . ?
C21 O10 Cr3 130.5(15) . . ?
O9 C21 O10 124.9(16) . . ?
O9 C21 C22 114.0(12) . . ?
O10 C21 C22 117.7(13) . . ?
C21 C22 C25 106.3(12) . . ?
C23 C22 C21 108.6(11) . . ?
C23 C22 C25 107.2(12) . . ?
C24 C22 C21 108.0(13) . . ?
C24 C22 C23 114.5(13) . . ?
C24 C22 C25 111.9(13) . . ?
C22 C23 H23A 109.5 . . ?
C22 C23 H23B 109.5 . . ?
C22 C23 H23C 109.5 . . ?
H23A C23 H23B 109.5 . . ?
H23A C23 H23C 109.5 . . ?
H23B C23 H23C 109.5 . . ?
C22 C24 H24A 109.5 . . ?
C22 C24 H24B 109.5 . . ?
C22 C24 H24C 109.5 . . ?
H24A C24 H24B 109.5 . . ?
H24A C24 H24C 109.5 . . ?
H24B C24 H24C 109.5 . . ?
C22 C25 H25A 109.5 . . ?
C22 C25 H25B 109.5 . . ?
C22 C25 H25C 109.5 . . ?
H25A C25 H25B 109.5 . . ?
H25A C25 H25C 109.5 . . ?
H25B C25 H25C 109.5 . . ?
C26 O11 Cr4 129.1(13) . . ?
C26 O47 Cr3 134.1(15) . . ?
O11 C26 O47 122.4(15) . . ?
O11 C26 C27 117.8(13) . . ?
O47 C26 C27 117.8(13) . . ?
C26 C27 C29 109.9(13) . . ?
C26 C27 C30 106.6(14) . . ?
C28 C27 C26 111.9(13) . . ?
C28 C27 C29 111.2(13) . . ?
C28 C27 C30 108.9(13) . . ?
C30 C27 C29 108.1(14) . . ?
C27 C28 H28A 109.5 . . ?
C27 C28 H28B 109.5 . . ?
C27 C28 H28C 109.5 . . ?
H28A C28 H28B 109.5 . . ?
H28A C28 H28C 109.5 . . ?
H28B C28 H28C 109.5 . . ?
C27 C29 H29A 109.5 . . ?
C27 C29 H29B 109.5 . . ?
C27 C29 H29C 109.5 . . ?
H29A C29 H29B 109.5 . . ?
H29A C29 H29C 109.5 . . ?
H29B C29 H29C 109.5 . . ?
C27 C30 H30A 109.5 . . ?
C27 C30 H30B 109.5 . . ?
C27 C30 H30C 109.5 . . ?
H30A C30 H30B 109.5 . . ?
H30A C30 H30C 109.5 . . ?
H30B C30 H30C 109.5 . . ?
C31 O46 Cr5 138.7(13) . . ?
C31 O12 Cr4 131.2(15) . . ?
O46 C31 C32 116.5(14) . . ?
O12 C31 O46 124.2(16) . . ?
O12 C31 C32 114.0(13) . . ?
C33 C32 C31 108.4(13) . . ?
C33 C32 C34 111.9(15) . . ?
C33 C32 C35 112.6(15) . . ?
C34 C32 C31 107.5(13) . . ?
C35 C32 C31 105.5(14) . . ?
C35 C32 C34 110.6(15) . . ?
C32 C33 H33A 109.5 . . ?
C32 C33 H33B 109.5 . . ?
C32 C33 H33C 109.5 . . ?
H33A C33 H33B 109.5 . . ?
H33A C33 H33C 109.5 . . ?
H33B C33 H33C 109.5 . . ?
C32 C34 H34A 109.5 . . ?
C32 C34 H34B 109.5 . . ?
C32 C34 H34C 109.5 . . ?
H34A C34 H34B 109.5 . . ?
H34A C34 H34C 109.5 . . ?
H34B C34 H34C 109.5 . . ?
C32 C35 H35A 109.5 . . ?
C32 C35 H35B 109.5 . . ?
C32 C35 H35C 109.5 . . ?
H35A C35 H35B 109.5 . . ?
H35A C35 H35C 109.5 . . ?
H35B C35 H35C 109.5 . . ?
C36 O15 Cr5 133.5(13) . . ?
C36 O16 Cr4 137.2(16) . . ?
O15 C36 O16 124.6(15) . . ?
O15 C36 C37 116.6(14) . . ?
O16 C36 C37 117.4(13) . . ?
C36 C37 C38 109.4(14) . . ?
C36 C37 C39 109.7(13) . . ?
C36 C37 C40 108.4(14) . . ?
C38 C37 C39 111.0(15) . . ?
C38 C37 C40 109.1(15) . . ?
C40 C37 C39 109.2(13) . . ?
C37 C38 H38A 109.5 . . ?
C37 C38 H38B 109.5 . . ?
C37 C38 H38C 109.5 . . ?
H38A C38 H38B 109.5 . . ?
H38A C38 H38C 109.5 . . ?
H38B C38 H38C 109.5 . . ?
C37 C39 H39A 109.5 . . ?
C37 C39 H39B 109.5 . . ?
C37 C39 H39C 109.5 . . ?
H39A C39 H39B 109.5 . . ?
H39A C39 H39C 109.5 . . ?
H39B C39 H39C 109.5 . . ?
C37 C40 H40A 109.5 . . ?
C37 C40 H40B 109.5 . . ?
C37 C40 H40C 109.5 . . ?
H40A C40 H40B 109.5 . . ?
H40A C40 H40C 109.5 . . ?
H40B C40 H40C 109.5 . . ?
C41 O17 Cr6 130.8(14) . . ?
C41 O18 Cr5 133.6(14) . . ?
O17 C41 O18 123.7(14) . . ?
O17 C41 C42 116.2(11) . . ?
O18 C41 C42 119.8(13) . . ?
C43 C42 C41 106.4(11) . . ?
C44 C42 C41 110.5(10) . . ?
C44 C42 C43 111.5(11) . . ?
C44 C42 C45 111.7(11) . . ?
C45 C42 C41 107.6(12) . . ?
C45 C42 C43 108.8(11) . . ?
C42 C43 H43A 109.5 . . ?
C42 C43 H43B 109.5 . . ?
C42 C43 H43C 109.5 . . ?
H43A C43 H43B 109.5 . . ?
H43A C43 H43C 109.5 . . ?
H43B C43 H43C 109.5 . . ?
C42 C44 H44A 109.5 . . ?
C42 C44 H44B 109.5 . . ?
C42 C44 H44C 109.5 . . ?
H44A C44 H44B 109.5 . . ?
H44A C44 H44C 109.5 . . ?
H44B C44 H44C 109.5 . . ?
C42 C45 H45A 109.5 . . ?
C42 C45 H45B 109.5 . . ?
C42 C45 H45C 109.5 . . ?
H45A C45 H45B 109.5 . . ?
H45A C45 H45C 109.5 . . ?
H45B C45 H45C 109.5 . . ?
C46 O19 Cr6 135.1(17) . . ?
C46 O20 Cr5 130.4(15) . . ?
O19 C46 O20 123.9(17) . . ?
O19 C46 C47 115.9(14) . . ?
O20 C46 C47 116.2(14) . . ?
C46 C47 C49 110.3(13) . . ?
C46 C47 C50 104.6(14) . . ?
C48 C47 C46 111.9(13) . . ?
C48 C47 C49 111.6(14) . . ?
C48 C47 C50 109.4(14) . . ?
C49 C47 C50 108.7(13) . . ?
C47 C48 H48A 109.5 . . ?
C47 C48 H48B 109.5 . . ?
C47 C48 H48C 109.5 . . ?
H48A C48 H48B 109.5 . . ?
H48A C48 H48C 109.5 . . ?
H48B C48 H48C 109.5 . . ?
C47 C49 H49A 109.5 . . ?
C47 C49 H49B 109.5 . . ?
C47 C49 H49C 109.5 . . ?
H49A C49 H49B 109.5 . . ?
H49A C49 H49C 109.5 . . ?
H49B C49 H49C 109.5 . . ?
C47 C50 H50A 109.5 . . ?
C47 C50 H50B 109.5 . . ?
C47 C50 H50C 109.5 . . ?
H50A C50 H50B 109.5 . . ?
H50A C50 H50C 109.5 . . ?
H50B C50 H50C 109.5 . . ?
C51 O21 Cr7 132.5(15) . . ?
C51 O22 Cr6 126.6(19) . . ?
O21 C51 O22 119.6(15) . . ?
O21 C51 C52 120.2(13) . . ?
O22 C51 C52 120.2(14) . . ?
C51 C52 C53 110.5(14) . . ?
C51 C52 C54 111.9(12) . . ?
C51 C52 C55 108.9(14) . . ?
C53 C52 C55 103.1(13) . . ?
C54 C52 C53 110.5(14) . . ?
C54 C52 C55 111.7(14) . . ?
C52 C53 H53A 109.5 . . ?
C52 C53 H53B 109.5 . . ?
C52 C53 H53C 109.5 . . ?
H53A C53 H53B 109.5 . . ?
H53A C53 H53C 109.5 . . ?
H53B C53 H53C 109.5 . . ?
C52 C54 H54A 109.5 . . ?
C52 C54 H54B 109.5 . . ?
C52 C54 H54C 109.5 . . ?
H54A C54 H54B 109.5 . . ?
H54A C54 H54C 109.5 . . ?
H54B C54 H54C 109.5 . . ?
C52 C55 H55A 109.5 . . ?
C52 C55 H55B 109.5 . . ?
C52 C55 H55C 109.5 . . ?
H55A C55 H55B 109.5 . . ?
H55A C55 H55C 109.5 . . ?
H55B C55 H55C 109.5 . . ?
C56 O23 Cr8 129.8(8) . . ?
C56 O24 Cr7 134.0(15) . . ?
O23 C56 O24 124.7(13) . . ?
O23 C56 C57 116.9(10) . . ?
O24 C56 C57 118.3(12) . . ?
C56 C57 C59 108.4(12) . . ?
C56 C57 C60 106.8(13) . . ?
C58 C57 C56 109.3(13) . . ?
C58 C57 C59 115.5(14) . . ?
C58 C57 C60 108.4(13) . . ?
C59 C57 C60 108.2(13) . . ?
C57 C58 H58A 109.5 . . ?
C57 C58 H58B 109.5 . . ?
C57 C58 H58C 109.5 . . ?
H58A C58 H58B 109.5 . . ?
H58A C58 H58C 109.5 . . ?
H58B C58 H58C 109.5 . . ?
C57 C59 H59A 109.5 . . ?
C57 C59 H59B 109.5 . . ?
C57 C59 H59C 109.5 . . ?
H59A C59 H59B 109.5 . . ?
H59A C59 H59C 109.5 . . ?
H59B C59 H59C 109.5 . . ?
C57 C60 H60A 109.5 . . ?
C57 C60 H60B 109.5 . . ?
C57 C60 H60C 109.5 . . ?
H60A C60 H60B 109.5 . . ?
H60A C60 H60C 109.5 . . ?
H60B C60 H60C 109.5 . . ?
C61 O25 Cr8 134.8(7) . . ?
C61 O26 Cr7 125.6(8) . . ?
O25 C61 O26 126.2(10) . . ?
O25 C61 C62 117.4(9) . . ?
O26 C61 C62 116.4(9) . . ?
C61 C62 C65 106.0(11) . . ?
C63 C62 C61 111.1(10) . . ?
C63 C62 C64 114.1(13) . . ?
C63 C62 C65 106.3(13) . . ?
C64 C62 C61 111.2(10) . . ?
C64 C62 C65 107.6(13) . . ?
C62 C63 H63A 109.5 . . ?
C62 C63 H63B 109.5 . . ?
C62 C63 H63C 109.5 . . ?
H63A C63 H63B 109.5 . . ?
H63A C63 H63C 109.5 . . ?
H63B C63 H63C 109.5 . . ?
C62 C64 H64A 109.5 . . ?
C62 C64 H64B 109.5 . . ?
C62 C64 H64C 109.5 . . ?
H64A C64 H64B 109.5 . . ?
H64A C64 H64C 109.5 . . ?
H64B C64 H64C 109.5 . . ?
C62 C65 H65A 109.5 . . ?
C62 C65 H65B 109.5 . . ?
C62 C65 H65C 109.5 . . ?
H65A C65 H65B 109.5 . . ?
H65A C65 H65C 109.5 . . ?
H65B C65 H65C 109.5 . . ?
C66 O27 Cr9 134.5(12) . . ?
C66 O28 Cr8 135.2(9) . . ?
O27 C66 C67 116.1(12) . . ?
O28 C66 O27 123.8(14) . . ?
O28 C66 C67 120.1(12) . . ?
C66 C67 C69 105.8(15) . . ?
C66 C67 C70 110.7(13) . . ?
C68 C67 C66 106.3(15) . . ?
C68 C67 C69 117.5(15) . . ?
C68 C67 C70 109.4(14) . . ?
C70 C67 C69 107.0(12) . . ?
C67 C68 H68A 109.5 . . ?
C67 C68 H68B 109.5 . . ?
C67 C68 H68C 109.5 . . ?
H68A C68 H68B 109.5 . . ?
H68A C68 H68C 109.5 . . ?
H68B C68 H68C 109.5 . . ?
C67 C69 H69A 109.5 . . ?
C67 C69 H69B 109.5 . . ?
C67 C69 H69C 109.5 . . ?
H69A C69 H69B 109.5 . . ?
H69A C69 H69C 109.5 . . ?
H69B C69 H69C 109.5 . . ?
C67 C70 H70A 109.5 . . ?
C67 C70 H70B 109.5 . . ?
C67 C70 H70C 109.5 . . ?
H70A C70 H70B 109.5 . . ?
H70A C70 H70C 109.5 . . ?
H70B C70 H70C 109.5 . . ?
C71 O29 Cr9 132.1(7) . . ?
C71 O30 Cr8 134.6(7) . . ?
O29 C71 C72 116.7(9) . . ?
O30 C71 O29 125.3(9) . . ?
O30 C71 C72 117.8(9) . . ?
C71 C72 C75 104.5(11) . . ?
C73 C72 C71 110.1(10) . . ?
C73 C72 C74 118.1(12) . . ?
C73 C72 C75 103.8(13) . . ?
C74 C72 C71 115.2(10) . . ?
C74 C72 C75 103.2(13) . . ?
C72 C73 H73A 109.5 . . ?
C72 C73 H73B 109.5 . . ?
C72 C73 H73C 109.5 . . ?
H73A C73 H73B 109.5 . . ?
H73A C73 H73C 109.5 . . ?
H73B C73 H73C 109.5 . . ?
C72 C74 H74A 109.5 . . ?
C72 C74 H74B 109.5 . . ?
C72 C74 H74C 109.5 . . ?
H74A C74 H74B 109.5 . . ?
H74A C74 H74C 109.5 . . ?
H74B C74 H74C 109.5 . . ?
C72 C75 H75A 109.5 . . ?
C72 C75 H75B 109.5 . . ?
C72 C75 H75C 109.5 . . ?
H75A C75 H75B 109.5 . . ?
H75A C75 H75C 109.5 . . ?
H75B C75 H75C 109.5 . . ?
C76 O31 Cr10 132.8(10) . . ?
C76 O32 Cr9 134.6(9) . . ?
O31 C76 C77 119.8(11) . . ?
O32 C76 O31 125.9(12) . . ?
O32 C76 C77 114.3(11) . . ?
C76 C77 C79 107.2(11) . . ?
C76 C77 C80 109.0(11) . . ?
C78 C77 C76 108.4(10) . . ?
C78 C77 C79 112.3(11) . . ?
C78 C77 C80 110.8(12) . . ?
C80 C77 C79 109.0(11) . . ?
C77 C78 H78A 109.5 . . ?
C77 C78 H78B 109.5 . . ?
C77 C78 H78C 109.5 . . ?
H78A C78 H78B 109.5 . . ?
H78A C78 H78C 109.5 . . ?
H78B C78 H78C 109.5 . . ?
C77 C79 H79A 109.5 . . ?
C77 C79 H79B 109.5 . . ?
C77 C79 H79C 109.5 . . ?
H79A C79 H79B 109.5 . . ?
H79A C79 H79C 109.5 . . ?
H79B C79 H79C 109.5 . . ?
C77 C80 H80A 109.5 . . ?
C77 C80 H80B 109.5 . . ?
C77 C80 H80C 109.5 . . ?
H80A C80 H80B 109.5 . . ?
H80A C80 H80C 109.5 . . ?
H80B C80 H80C 109.5 . . ?
C81 O33 Cr10 136.2(10) . . ?
C81 O34 Cr9 134.4(12) . . ?
O33 C81 C82 121.5(11) . . ?
O34 C81 O33 122.6(12) . . ?
O34 C81 C82 115.3(11) . . ?
C81 C82 C85 108.3(12) . . ?
C83 C82 C81 110.5(11) . . ?
C83 C82 C84 111.9(12) . . ?
C83 C82 C85 108.0(13) . . ?
C84 C82 C81 111.2(11) . . ?
C84 C82 C85 106.7(12) . . ?
C82 C83 H83A 109.5 . . ?
C82 C83 H83B 109.5 . . ?
C82 C83 H83C 109.5 . . ?
H83A C83 H83B 109.5 . . ?
H83A C83 H83C 109.5 . . ?
H83B C83 H83C 109.5 . . ?
C82 C84 H84A 109.5 . . ?
C82 C84 H84B 109.5 . . ?
C82 C84 H84C 109.5 . . ?
H84A C84 H84B 109.5 . . ?
H84A C84 H84C 109.5 . . ?
H84B C84 H84C 109.5 . . ?
C82 C85 H85A 109.5 . . ?
C82 C85 H85B 109.5 . . ?
C82 C85 H85C 109.5 . . ?
H85A C85 H85B 109.5 . . ?
H85A C85 H85C 109.5 . . ?
H85B C85 H85C 109.5 . . ?
C86 O35 Cr11 137.1(14) . . ?
C86 O36 Cr10 134.8(10) . . ?
O35 C86 C87 121.7(12) . . ?
O36 C86 O35 122.4(13) . . ?
O36 C86 C87 115.8(11) . . ?
C86 C87 C88 109.6(11) . . ?
C86 C87 C89 107.5(13) . . ?
C86 C87 C90 110.2(11) . . ?
C88 C87 C89 109.8(11) . . ?
C88 C87 C90 110.0(11) . . ?
C90 C87 C89 109.8(12) . . ?
C87 C88 H88A 109.5 . . ?
C87 C88 H88B 109.5 . . ?
C87 C88 H88C 109.5 . . ?
H88A C88 H88B 109.5 . . ?
H88A C88 H88C 109.5 . . ?
H88B C88 H88C 109.5 . . ?
C87 C89 H89A 109.5 . . ?
C87 C89 H89B 109.5 . . ?
C87 C89 H89C 109.5 . . ?
H89A C89 H89B 109.5 . . ?
H89A C89 H89C 109.5 . . ?
H89B C89 H89C 109.5 . . ?
C87 C90 H90A 109.5 . . ?
C87 C90 H90B 109.5 . . ?
C87 C90 H90C 109.5 . . ?
H90A C90 H90B 109.5 . . ?
H90A C90 H90C 109.5 . . ?
H90B C90 H90C 109.5 . . ?
C91 O37 Cr11 133.4(11) . . ?
C91 O38 Cr10 130.0(10) . . ?
O37 C91 O38 127.0(13) . . ?
O37 C91 C92 117.4(11) . . ?
O38 C91 C92 115.6(11) . . ?
C91 C92 C93 108.3(11) . . ?
C94 C92 C91 109.6(12) . . ?
C94 C92 C93 110.1(12) . . ?
C94 C92 C95 112.6(13) . . ?
C95 C92 C91 106.6(11) . . ?
C95 C92 C93 109.4(11) . . ?
C92 C93 H93A 109.5 . . ?
C92 C93 H93B 109.5 . . ?
C92 C93 H93C 109.5 . . ?
H93A C93 H93B 109.5 . . ?
H93A C93 H93C 109.5 . . ?
H93B C93 H93C 109.5 . . ?
C92 C94 H94A 109.5 . . ?
C92 C94 H94B 109.5 . . ?
C92 C94 H94C 109.5 . . ?
H94A C94 H94B 109.5 . . ?
H94A C94 H94C 109.5 . . ?
H94B C94 H94C 109.5 . . ?
C92 C95 H95A 109.5 . . ?
C92 C95 H95B 109.5 . . ?
C92 C95 H95C 109.5 . . ?
H95A C95 H95B 109.5 . . ?
H95A C95 H95C 109.5 . . ?
H95B C95 H95C 109.5 . . ?
C96 O39 Zn 131.6(13) . . ?
C96 O40 Cr11 135.7(12) . . ?
O39 C96 C97 116.4(12) . . ?
O40 C96 O39 125.5(13) . . ?
O40 C96 C97 118.1(12) . . ?
C96 C97 C99 111.2(11) . . ?
C96 C97 C100 108.0(13) . . ?
C98 C97 C96 109.0(12) . . ?
C98 C97 C99 108.6(13) . . ?
C98 C97 C100 105.5(13) . . ?
C100 C97 C99 114.3(14) . . ?
C97 C98 H98A 109.5 . . ?
C97 C98 H98B 109.5 . . ?
C97 C98 H98C 109.5 . . ?
H98A C98 H98B 109.5 . . ?
H98A C98 H98C 109.5 . . ?
H98B C98 H98C 109.5 . . ?
C97 C99 H99A 109.5 . . ?
C97 C99 H99B 109.5 . . ?
C97 C99 H99C 109.5 . . ?
H99A C99 H99B 109.5 . . ?
H99A C99 H99C 109.5 . . ?
H99B C99 H99C 109.5 . . ?
C97 C100 H10D 109.5 . . ?
C97 C100 H10E 109.5 . . ?
C97 C100 H10F 109.5 . . ?
H10D C100 H10E 109.5 . . ?
H10D C100 H10F 109.5 . . ?
H10E C100 H10F 109.5 . . ?
C111 O41 Zn 120.8(11) . . ?
C111 O42 Cr11 129(2) . . ?
O41 C111 C112 119.8(12) . . ?
O42 C111 O41 121.0(16) . . ?
O42 C111 C112 112.6(13) . . ?
C1A C112 C111 104.8(10) . . ?
C1B C112 C111 111.7(13) . . ?
C1B C112 C1A 116.7(14) . . ?
C1B C112 C1C 106.5(13) . . ?
C1C C112 C111 110.6(10) . . ?
C1C C112 C1A 106.4(12) . . ?
C112 C1A H1AA 109.5 . . ?
C112 C1A H1AB 109.5 . . ?
C112 C1A H1AC 109.5 . . ?
H1AA C1A H1AB 109.5 . . ?
H1AA C1A H1AC 109.5 . . ?
H1AB C1A H1AC 109.5 . . ?
C112 C1B H1BA 109.5 . . ?
C112 C1B H1BB 109.5 . . ?
C112 C1B H1BC 109.5 . . ?
H1BA C1B H1BB 109.5 . . ?
H1BA C1B H1BC 109.5 . . ?
H1BB C1B H1BC 109.5 . . ?
C112 C1C H1CA 109.5 . . ?
C112 C1C H1CB 109.5 . . ?
C112 C1C H1CC 109.5 . . ?
H1CA C1C H1CB 109.5 . . ?
H1CA C1C H1CC 109.5 . . ?
H1CB C1C H1CC 109.5 . . ?
C1D O43 Cr13 132.8(15) . . ?
C1D O44 Zn 124.7(17) . . ?
O43 C1D C1E 116.7(14) . . ?
O44 C1D O43 124.1(17) . . ?
O44 C1D C1E 116.4(15) . . ?
C1F C1E C1D 107.4(13) . . ?
C1F C1E C1G 111.1(15) . . ?
C1F C1E C1H 113.2(15) . . ?
C1G C1E C1D 108.3(14) . . ?
C1G C1E C1H 111.4(14) . . ?
C1H C1E C1D 105.2(16) . . ?
C1E C1F H1FA 109.5 . . ?
C1E C1F H1FB 109.5 . . ?
C1E C1F H1FC 109.5 . . ?
H1FA C1F H1FB 109.5 . . ?
H1FA C1F H1FC 109.5 . . ?
H1FB C1F H1FC 109.5 . . ?
C1E C1G H1GA 109.5 . . ?
C1E C1G H1GB 109.5 . . ?
C1E C1G H1GC 109.5 . . ?
H1GA C1G H1GB 109.5 . . ?
H1GA C1G H1GC 109.5 . . ?
H1GB C1G H1GC 109.5 . . ?
C1E C1H H1HA 109.5 . . ?
C1E C1H H1HB 109.5 . . ?
C1E C1H H1HC 109.5 . . ?
H1HA C1H H1HB 109.5 . . ?
H1HA C1H H1HC 109.5 . . ?
H1HB C1H H1HC 109.5 . . ?
C104 O45 C102 126.9(18) . . ?
H10O C101 H10P 109.5 . . ?
H10O C101 H10Q 109.5 . . ?
H10P C101 H10Q 109.5 . . ?
C104 C101 H10O 109.5 . . ?
C104 C101 H10P 109.5 . . ?
C104 C101 H10Q 109.5 . . ?
O45 C102 H10R 110.6 . . ?
O45 C102 H10S 110.6 . . ?
O45 C102 C103 105.9(15) . . ?
H10R C102 H10S 108.7 . . ?
C103 C102 H10R 110.6 . . ?
C103 C102 H10S 110.6 . . ?
C102 C103 H10T 109.5 . . ?
C102 C103 H10U 109.5 . . ?
C102 C103 H10V 109.5 . . ?
H10T C103 H10U 109.5 . . ?
H10T C103 H10V 109.5 . . ?
H10U C103 H10V 109.5 . . ?
O45 C104 C101 108.9(16) . . ?
O45 C104 H10W 109.9 . . ?
O45 C104 H10X 109.9 . . ?
C101 C104 H10W 109.9 . . ?
C101 C104 H10X 109.9 . . ?
H10W C104 H10X 108.3 . . ?
Zn2 N1A H1A 106.8 . . ?
C105 N1A Zn2 108.1(10) . . ?
C105 N1A H1A 106.8 . . ?
C105 N1A C1Q 115.2(13) . . ?
C1Q N1A Zn2 112.7(9) . . ?
C1Q N1A H1A 106.8 . . ?
Zn2 N2A H2A 107.8 . . ?
C1I N2A Zn2 105.3(9) . . ?
C1I N2A H2A 107.8 . . ?
C1J N2A Zn2 111.5(11) . . ?
C1J N2A H2A 107.8 . . ?
C1J N2A C1I 116.3(14) . . ?
Zn2 N3A H3AA 106.4 . . ?
C1L N3A Zn2 119.8(11) . . ?
C1L N3A H3AA 106.4 . . ?
C1M N3A Zn2 102.0(10) . . ?
C1M N3A H3AA 106.4 . . ?
C1M N3A C1L 114.9(14) . . ?
Zn2 N4A H4AA 106.9 . . ?
C1N N4A Zn2 105.0(9) . . ?
C1N N4A H4AA 106.9 . . ?
C1O N4A Zn2 113.4(10) . . ?
C1O N4A H4AA 106.9 . . ?
C1O N4A C1N 117.3(12) . . ?
N1A C105 H10G 108.5 . . ?
N1A C105 H10H 108.5 . . ?
N1A C105 C1I 115.0(16) . . ?
H10G C105 H10H 107.5 . . ?
C1I C105 H10G 108.5 . . ?
C1I C105 H10H 108.5 . . ?
N2A C1I C105 107.4(13) . . ?
N2A C1I H1IA 110.2 . . ?
N2A C1I H1IB 110.2 . . ?
C105 C1I H1IA 110.2 . . ?
C105 C1I H1IB 110.2 . . ?
H1IA C1I H1IB 108.5 . . ?
N2A C1J H1JA 108.5 . . ?
N2A C1J H1JB 108.5 . . ?
N2A C1J C1K 115.0(15) . . ?
H1JA C1J H1JB 107.5 . . ?
C1K C1J H1JA 108.5 . . ?
C1K C1J H1JB 108.5 . . ?
C1J C1K H1KA 107.7 . . ?
C1J C1K H1KB 107.7 . . ?
H1KA C1K H1KB 107.1 . . ?
C1L C1K C1J 118.6(16) . . ?
C1L C1K H1KA 107.7 . . ?
C1L C1K H1KB 107.7 . . ?
N3A C1L H1LA 109.4 . . ?
N3A C1L H1LB 109.4 . . ?
C1K C1L N3A 111.1(15) . . ?
C1K C1L H1LA 109.4 . . ?
C1K C1L H1LB 109.4 . . ?
H1LA C1L H1LB 108.0 . . ?
N3A C1M H1MA 109.5 . . ?
N3A C1M H1MB 109.5 . . ?
H1MA C1M H1MB 108.1 . . ?
C1N C1M N3A 110.9(15) . . ?
C1N C1M H1MA 109.5 . . ?
C1N C1M H1MB 109.5 . . ?
N4A C1N H1NA 109.1 . . ?
N4A C1N H1NB 109.1 . . ?
C1M C1N N4A 112.5(15) . . ?
C1M C1N H1NA 109.1 . . ?
C1M C1N H1NB 109.1 . . ?
H1NA C1N H1NB 107.8 . . ?
N4A C1O H1OA 108.3 . . ?
N4A C1O H1OB 108.3 . . ?
N4A C1O C1P 115.7(13) . . ?
H1OA C1O H1OB 107.4 . . ?
C1P C1O H1OA 108.3 . . ?
C1P C1O H1OB 108.3 . . ?
C1O C1P H1PA 106.9 . . ?
C1O C1P H1PB 106.9 . . ?
H1PA C1P H1PB 106.7 . . ?
C1Q C1P C1O 121.6(14) . . ?
C1Q C1P H1PA 106.9 . . ?
C1Q C1P H1PB 106.9 . . ?
N1A C1Q H1QA 109.2 . . ?
N1A C1Q H1QB 109.2 . . ?
C1P C1Q N1A 111.9(13) . . ?
C1P C1Q H1QA 109.2 . . ?
C1P C1Q H1QB 109.2 . . ?
H1QA C1Q H1QB 107.9 . . ?
C106 O41A Zn29 118.2(9) . . ?
C106 O42A Cr 134(2) . . ?
O41A C106 C1R 116.4(11) . . ?
O42A C106 O41A 121.5(16) . . ?
O42A C106 C1R 119.5(13) . . ?
C1S C1R C106 103.3(12) . . ?
C1T C1R C106 110.9(11) . . ?
C1T C1R C1S 112.3(14) . . ?
C1U C1R C106 108.2(13) . . ?
C1U C1R C1S 111.8(14) . . ?
C1U C1R C1T 109.9(13) . . ?
C1R C1S H1SA 109.5 . . ?
C1R C1S H1SB 109.5 . . ?
C1R C1S H1SC 109.5 . . ?
H1SA C1S H1SB 109.5 . . ?
H1SA C1S H1SC 109.5 . . ?
H1SB C1S H1SC 109.5 . . ?
C1R C1T H1TA 109.5 . . ?
C1R C1T H1TB 109.5 . . ?
C1R C1T H1TC 109.5 . . ?
H1TA C1T H1TB 109.5 . . ?
H1TA C1T H1TC 109.5 . . ?
H1TB C1T H1TC 109.5 . . ?
C1R C1U H1UA 109.5 . . ?
C1R C1U H1UB 109.5 . . ?
C1R C1U H1UC 109.5 . . ?
H1UA C1U H1UB 109.5 . . ?
H1UA C1U H1UC 109.5 . . ?
H1UB C1U H1UC 109.5 . . ?
O41A Zn29 F12A 82.4(4) . . ?
O39A Zn29 O41A 117.8(5) . . ?
O39A Zn29 F13A 120.2(5) . . ?
O39A Zn29 F12A 97.4(6) . . ?
F13A Zn29 O41A 120.2(4) . . ?
F13A Zn29 F12A 76.9(5) . . ?
O44A Zn29 O41A 81.4(6) . . ?
O44A Zn29 O39A 105.3(8) . . ?
O44A Zn29 F13A 96.6(6) . . ?
O44A Zn29 F12A 156.4(8) . . ?
C96A O39A Zn29 123.3(11) . . ?
C96A O40A Cr 141.3(12) . . ?
O39A C96A C97A 120.0(11) . . ?
O40A C96A O39A 125.2(13) . . ?
O40A C96A C97A 114.7(12) . . ?
C96A C97A C107 105.6(12) . . ?
C98A C97A C96A 110.1(10) . . ?
C98A C97A C99A 109.4(13) . . ?
C98A C97A C107 114.3(13) . . ?
C99A C97A C96A 109.5(11) . . ?
C99A C97A C107 107.9(12) . . ?
C97A C98A H98D 109.5 . . ?
C97A C98A H98E 109.5 . . ?
C97A C98A H98F 109.5 . . ?
H98D C98A H98E 109.5 . . ?
H98D C98A H98F 109.5 . . ?
H98E C98A H98F 109.5 . . ?
C97A C99A H99D 109.5 . . ?
C97A C99A H99E 109.5 . . ?
C97A C99A H99F 109.5 . . ?
H99D C99A H99E 109.5 . . ?
H99D C99A H99F 109.5 . . ?
H99E C99A H99F 109.5 . . ?
C97A C107 H10I 109.5 . . ?
C97A C107 H10J 109.5 . . ?
C97A C107 H10K 109.5 . . ?
H10I C107 H10J 109.5 . . ?
H10I C107 H10K 109.5 . . ?
H10J C107 H10K 109.5 . . ?
Cr1A F13A Zn29 130.9(6) . . ?
C108 O43A Cr1A 127.6(15) . . ?
C108 O44A Zn29 125.1(16) . . ?
O43A C108 O44A 121.2(18) . . ?
O43A C108 C1V 119.5(18) . . ?
O44A C108 C1V 116.7(18) . . ?
C108 C1V C1X 110.9(17) . . ?
C108 C1V C1Y 106.4(16) . . ?
C1W C1V C108 108.0(18) . . ?
C1W C1V C1X 106.9(18) . . ?
C1W C1V C1Y 118.0(19) . . ?
C1Y C1V C1X 106.6(18) . . ?
C1V C1W H1WA 109.5 . . ?
C1V C1W H1WB 109.5 . . ?
C1V C1W H1WC 109.5 . . ?
H1WA C1W H1WB 109.5 . . ?
H1WA C1W H1WC 109.5 . . ?
H1WB C1W H1WC 109.5 . . ?
C1V C1X H1XA 109.5 . . ?
C1V C1X H1XB 109.5 . . ?
C1V C1X H1XC 109.5 . . ?
H1XA C1X H1XB 109.5 . . ?
H1XA C1X H1XC 109.5 . . ?
H1XB C1X H1XC 109.5 . . ?
C1V C1Y H1YA 109.5 . . ?
C1V C1Y H1YB 109.5 . . ?
C1V C1Y H1YC 109.5 . . ?
H1YA C1Y H1YB 109.5 . . ?
H1YA C1Y H1YC 109.5 . . ?
H1YB C1Y H1YC 109.5 . . ?
Cr1A F0 Zn2 169.0(4) . . ?
Cr7A F01D Zn2 160.3(5) . . ?
F13A Cr1A O43A 90.7(6) . . ?
F13A Cr1A F0 78.1(4) . . ?
F13A Cr1A O1A 104.8(6) . . ?
F13A Cr1A F1A 95.1(6) . . ?
F13A Cr1A O4A 170.2(6) . . ?
O43A Cr1A O1A 87.4(6) . . ?
O43A Cr1A F1A 174.2(7) . . ?
O43A Cr1A O4A 88.8(5) . . ?
F0 Cr1A O43A 93.6(6) . . ?
F0 Cr1A O1A 176.9(6) . . ?
F0 Cr1A F1A 88.1(5) . . ?
F0 Cr1A O4A 92.2(4) . . ?
O1A Cr1A F1A 90.6(6) . . ?
O1A Cr1A O4A 84.9(5) . . ?
F1A Cr1A O4A 85.6(5) . . ?
C109 O1A Cr1A 131.0(12) . . ?
C109 O2A Cr2A 126.8(9) . . ?
O1A C109 C2A 115.5(11) . . ?
O2A C109 O1A 125.5(11) . . ?
O2A C109 C2A 119.0(9) . . ?
C3A C2A C109 109.8(12) . . ?
C3A C2A C4A 119.0(12) . . ?
C3A C2A C5A 106.8(13) . . ?
C4A C2A C109 104.5(11) . . ?
C5A C2A C109 110.7(10) . . ?
C5A C2A C4A 106.0(12) . . ?
C2A C3A H3AB 109.5 . . ?
C2A C3A H3AC 109.5 . . ?
C2A C3A H3AD 109.5 . . ?
H3AB C3A H3AC 109.5 . . ?
H3AB C3A H3AD 109.5 . . ?
H3AC C3A H3AD 109.5 . . ?
C2A C4A H4AB 109.5 . . ?
C2A C4A H4AC 109.5 . . ?
C2A C4A H4AD 109.5 . . ?
H4AB C4A H4AC 109.5 . . ?
H4AB C4A H4AD 109.5 . . ?
H4AC C4A H4AD 109.5 . . ?
C2A C5A H5AA 109.5 . . ?
C2A C5A H5AB 109.5 . . ?
C2A C5A H5AC 109.5 . . ?
H5AA C5A H5AB 109.5 . . ?
H5AA C5A H5AC 109.5 . . ?
H5AB C5A H5AC 109.5 . . ?
Cr2A F1A Cr1A 126.7(8) . . ?
O2A Cr2A O6A 85.1(4) . . ?
O2A Cr2A O3A 90.7(4) . . ?
F1A Cr2A O2A 91.3(6) . . ?
F1A Cr2A F2A 92.1(9) . . ?
F1A Cr2A O6A 175.9(6) . . ?
F1A Cr2A O3A 94.9(5) . . ?
F1A Cr2A O8A 83.7(5) . . ?
F2A Cr2A O2A 176.5(8) . . ?
F2A Cr2A O6A 91.5(8) . . ?
F2A Cr2A O3A 88.8(8) . . ?
F2A Cr2A O8A 91.8(8) . . ?
O6A Cr2A O3A 87.0(4) . . ?
O8A Cr2A O2A 88.8(4) . . ?
O8A Cr2A O6A 94.4(5) . . ?
O8A Cr2A O3A 178.5(5) . . ?
Cr2A F2A Cr3A 123.7(13) . . ?
C11A O5A Cr3A 134.6(12) . . ?
C11A O6A Cr2A 132.2(8) . . ?
O5A C11A O6A 121.3(12) . . ?
O5A C11A C12A 116.6(10) . . ?
O6A C11A C12A 115.9(10) . . ?
C11A C12A C15A 107.6(9) . . ?
C13A C12A C11A 110.4(10) . . ?
C13A C12A C14A 113.2(11) . . ?
C13A C12A C15A 106.5(10) . . ?
C14A C12A C11A 110.2(10) . . ?
C14A C12A C15A 108.6(11) . . ?
C12A C13A H13D 109.5 . . ?
C12A C13A H13E 109.5 . . ?
C12A C13A H13F 109.5 . . ?
H13D C13A H13E 109.5 . . ?
H13D C13A H13F 109.5 . . ?
H13E C13A H13F 109.5 . . ?
C12A C14A H14D 109.5 . . ?
C12A C14A H14E 109.5 . . ?
C12A C14A H14F 109.5 . . ?
H14D C14A H14E 109.5 . . ?
H14D C14A H14F 109.5 . . ?
H14E C14A H14F 109.5 . . ?
C12A C15A H15D 109.5 . . ?
C12A C15A H15E 109.5 . . ?
C12A C15A H15F 109.5 . . ?
H15D C15A H15E 109.5 . . ?
H15D C15A H15F 109.5 . . ?
H15E C15A H15F 109.5 . . ?
C6A O3A Cr2A 134.3(12) . . ?
C6A O4A Cr1A 128.5(12) . . ?
O3A C6A O4A 122.8(15) . . ?
O3A C6A C7A 122.3(16) . . ?
O4A C6A C7A 114.4(16) . . ?
C6A C7A C8A 120.0(17) . . ?
C9A C7A C6A 112.4(18) . . ?
C9A C7A C8A 92.7(16) . . ?
C10A C7A C6A 118.2(18) . . ?
C10A C7A C8A 93.7(18) . . ?
C10A C7A C9A 116(2) . . ?
C7A C8A H8AA 109.5 . . ?
C7A C8A H8AB 109.5 . . ?
C7A C8A H8AC 109.5 . . ?
H8AA C8A H8AB 109.5 . . ?
H8AA C8A H8AC 109.5 . . ?
H8AB C8A H8AC 109.5 . . ?
C7A C9A H9AA 109.5 . . ?
C7A C9A H9AB 109.5 . . ?
C7A C9A H9AC 109.5 . . ?
H9AA C9A H9AB 109.5 . . ?
H9AA C9A H9AC 109.5 . . ?
H9AB C9A H9AC 109.5 . . ?
C7A C10A H10L 109.5 . . ?
C7A C10A H10M 109.5 . . ?
C7A C10A H10N 109.5 . . ?
H10L C10A H10M 109.5 . . ?
H10L C10A H10N 109.5 . . ?
H10M C10A H10N 109.5 . . ?
C16A O7A Cr3A 135.9(13) . . ?
C16A O8A Cr2A 132.6(8) . . ?
O7A C16A O8A 125.1(11) . . ?
O7A C16A C17A 118.1(10) . . ?
O8A C16A C17A 116.8(9) . . ?
C16A C17A C20A 105.1(9) . . ?
C18A C17A C16A 109.7(10) . . ?
C18A C17A C20A 108.6(9) . . ?
C19A C17A C16A 111.0(9) . . ?
C19A C17A C18A 112.1(10) . . ?
C19A C17A C20A 110.1(10) . . ?
C17A C18A H18D 109.5 . . ?
C17A C18A H18E 109.5 . . ?
C17A C18A H18F 109.5 . . ?
H18D C18A H18E 109.5 . . ?
H18D C18A H18F 109.5 . . ?
H18E C18A H18F 109.5 . . ?
C17A C19A H19D 109.5 . . ?
C17A C19A H19E 109.5 . . ?
C17A C19A H19F 109.5 . . ?
H19D C19A H19E 109.5 . . ?
H19D C19A H19F 109.5 . . ?
H19E C19A H19F 109.5 . . ?
C17A C20A H20D 109.5 . . ?
C17A C20A H20E 109.5 . . ?
C17A C20A H20F 109.5 . . ?
H20D C20A H20E 109.5 . . ?
H20D C20A H20F 109.5 . . ?
H20E C20A H20F 109.5 . . ?
O5A Cr3A F2A 89.5(8) . . ?
O5A Cr3A O10A 87.9(6) . . ?
O7A Cr3A F2A 91.5(9) . . ?
O7A Cr3A O5A 85.3(7) . . ?
O7A Cr3A O10A 172.2(7) . . ?
O7A Cr3A O47A 83.9(8) . . ?
O10A Cr3A F2A 92.2(9) . . ?
O47A Cr3A F2A 172.3(9) . . ?
O47A Cr3A O5A 84.0(7) . . ?
O47A Cr3A O10A 91.7(7) . . ?
F3A Cr3A F2A 90.4(8) . . ?
F3A Cr3A O5A 179.1(9) . . ?
F3A Cr3A O7A 93.8(8) . . ?
F3A Cr3A O10A 93.0(8) . . ?
F3A Cr3A O47A 96.1(8) . . ?
C21A O9A Cr4A 133.4(12) . . ?
C21A O10A Cr3A 128.4(11) . . ?
O9A C21A O10A 122.0(12) . . ?
O9A C21A C22A 119.6(10) . . ?
O10A C21A C22A 115.6(11) . . ?
C21A C22A C24A 110.8(10) . . ?
C21A C22A C25A 106.1(12) . . ?
C23A C22A C21A 112.1(11) . . ?
C23A C22A C24A 111.9(12) . . ?
C23A C22A C25A 108.4(13) . . ?
C24A C22A C25A 107.1(12) . . ?
C22A C23A H23D 109.5 . . ?
C22A C23A H23E 109.5 . . ?
C22A C23A H23F 109.5 . . ?
H23D C23A H23E 109.5 . . ?
H23D C23A H23F 109.5 . . ?
H23E C23A H23F 109.5 . . ?
C22A C24A H24D 109.5 . . ?
C22A C24A H24E 109.5 . . ?
C22A C24A H24F 109.5 . . ?
H24D C24A H24E 109.5 . . ?
H24D C24A H24F 109.5 . . ?
H24E C24A H24F 109.5 . . ?
C22A C25A H25D 109.5 . . ?
C22A C25A H25E 109.5 . . ?
C22A C25A H25F 109.5 . . ?
H25D C25A H25E 109.5 . . ?
H25D C25A H25F 109.5 . . ?
H25E C25A H25F 109.5 . . ?
O11A Cr4A O9A 89.0(5) . . ?
O11A Cr4A F3A 89.9(6) . . ?
O16A Cr4A O9A 176.5(6) . . ?
O16A Cr4A O11A 88.4(6) . . ?
O16A Cr4A O12A 94.1(6) . . ?
O16A Cr4A F3A 90.1(7) . . ?
O12A Cr4A O9A 88.2(6) . . ?
O12A Cr4A O11A 87.0(6) . . ?
O12A Cr4A F3A 174.8(7) . . ?
F4A Cr4A O9A 88.0(8) . . ?
F4A Cr4A O11A 176.9(9) . . ?
F4A Cr4A O16A 94.5(9) . . ?
F4A Cr4A O12A 93.8(9) . . ?
F4A Cr4A F3A 89.0(9) . . ?
F3A Cr4A O9A 87.5(6) . . ?
C26A O11A Cr4A 131.8(10) . . ?
C26A O47A Cr3A 136.6(13) . . ?
O11A C26A O47A 123.3(13) . . ?
O11A C26A C27A 118.8(10) . . ?
O47A C26A C27A 116.5(11) . . ?
C26A C27A C29A 109.5(11) . . ?
C26A C27A C30A 105.5(10) . . ?
C28A C27A C26A 111.1(10) . . ?
C28A C27A C29A 110.8(11) . . ?
C28A C27A C30A 111.2(11) . . ?
C29A C27A C30A 108.6(12) . . ?
C27A C28A H28D 109.5 . . ?
C27A C28A H28E 109.5 . . ?
C27A C28A H28F 109.5 . . ?
H28D C28A H28E 109.5 . . ?
H28D C28A H28F 109.5 . . ?
H28E C28A H28F 109.5 . . ?
C27A C29A H29D 109.5 . . ?
C27A C29A H29E 109.5 . . ?
C27A C29A H29F 109.5 . . ?
H29D C29A H29E 109.5 . . ?
H29D C29A H29F 109.5 . . ?
H29E C29A H29F 109.5 . . ?
C27A C30A H30D 109.5 . . ?
C27A C30A H30E 109.5 . . ?
C27A C30A H30F 109.5 . . ?
H30D C30A H30E 109.5 . . ?
H30D C30A H30F 109.5 . . ?
H30E C30A H30F 109.5 . . ?
C36A O15A Cr5A 126.7(10) . . ?
C36A O16A Cr4A 134.6(11) . . ?
O15A C36A O16A 124.2(12) . . ?
O15A C36A C37A 117.4(10) . . ?
O16A C36A C37A 117.3(10) . . ?
C36A C37A C38A 110.2(12) . . ?
C36A C37A C39A 109.9(9) . . ?
C36A C37A C40A 107.2(10) . . ?
C38A C37A C39A 110.0(12) . . ?
C38A C37A C40A 109.8(12) . . ?
C40A C37A C39A 109.6(9) . . ?
C37A C38A H38D 109.5 . . ?
C37A C38A H38E 109.5 . . ?
C37A C38A H38F 109.5 . . ?
H38D C38A H38E 109.5 . . ?
H38D C38A H38F 109.5 . . ?
H38E C38A H38F 109.5 . . ?
C37A C39A H39D 109.5 . . ?
C37A C39A H39E 109.5 . . ?
C37A C39A H39F 109.5 . . ?
H39D C39A H39E 109.5 . . ?
H39D C39A H39F 109.5 . . ?
H39E C39A H39F 109.5 . . ?
C37A C40A H40D 109.5 . . ?
C37A C40A H40E 109.5 . . ?
C37A C40A H40F 109.5 . . ?
H40D C40A H40E 109.5 . . ?
H40D C40A H40F 109.5 . . ?
H40E C40A H40F 109.5 . . ?
C31A O46A Cr5A 131.3(10) . . ?
C31A O12A Cr4A 131.7(10) . . ?
O46A C31A C32A 116.3(10) . . ?
O12A C31A O46A 123.5(11) . . ?
O12A C31A C32A 116.9(10) . . ?
C33A C32A C31A 113.0(10) . . ?
C33A C32A C34A 110.8(11) . . ?
C33A C32A C35A 107.8(11) . . ?
C34A C32A C31A 111.2(8) . . ?
C34A C32A C35A 107.7(9) . . ?
C35A C32A C31A 106.1(9) . . ?
C32A C33A H33D 109.5 . . ?
C32A C33A H33E 109.5 . . ?
C32A C33A H33F 109.5 . . ?
H33D C33A H33E 109.5 . . ?
H33D C33A H33F 109.5 . . ?
H33E C33A H33F 109.5 . . ?
C32A C34A H34D 109.5 . . ?
C32A C34A H34E 109.5 . . ?
C32A C34A H34F 109.5 . . ?
H34D C34A H34E 109.5 . . ?
H34D C34A H34F 109.5 . . ?
H34E C34A H34F 109.5 . . ?
C32A C35A H35D 109.5 . . ?
C32A C35A H35E 109.5 . . ?
C32A C35A H35F 109.5 . . ?
H35D C35A H35E 109.5 . . ?
H35D C35A H35F 109.5 . . ?
H35E C35A H35F 109.5 . . ?
O15A Cr5A O46A 92.3(5) . . ?
O15A Cr5A O18A 87.0(7) . . ?
O15A Cr5A O20A 174.5(7) . . ?
O15A Cr5A F5A 89.8(7) . . ?
O46A Cr5A O18A 86.9(7) . . ?
O46A Cr5A O20A 93.3(6) . . ?
O46A Cr5A F5A 169.8(8) . . ?
F4A Cr5A O15A 91.2(8) . . ?
F4A Cr5A O46A 97.1(9) . . ?
F4A Cr5A O18A 175.7(10) . . ?
F4A Cr5A O20A 88.0(8) . . ?
F4A Cr5A F5A 92.8(10) . . ?
O18A Cr5A O20A 93.4(6) . . ?
F5A Cr5A O18A 83.3(8) . . ?
F5A Cr5A O20A 84.8(7) . . ?
Cr4A F4A Cr5A 120.1(14) . . ?
Cr3A F3A Cr4A 122.8(9) . . ?
Cr F12A Zn29 115.2(7) . . ?
O40A Cr O42A 93.8(9) . . ?
O40A Cr O35A 86.6(6) . . ?
O40A Cr F11A 173.6(6) . . ?
F12A Cr O42A 92.6(7) . . ?
F12A Cr O40A 91.4(7) . . ?
F12A Cr O37A 91.6(6) . . ?
F12A Cr O35A 175.5(6) . . ?
F12A Cr F11A 94.5(7) . . ?
O37A Cr O42A 175.0(7) . . ?
O37A Cr O40A 89.0(6) . . ?
O37A Cr O35A 92.4(5) . . ?
O37A Cr F11A 93.5(5) . . ?
O35A Cr O42A 83.6(7) . . ?
F11A Cr O42A 83.4(9) . . ?
F11A Cr O35A 87.4(6) . . ?
C91A O37A Cr 132.8(10) . . ?
C91A O38A Cr12 134.9(8) . . ?
O37A C91A C92A 117.3(10) . . ?
O38A C91A O37A 125.3(10) . . ?
O38A C91A C92A 117.4(9) . . ?
C91A C92A C93A 111.0(10) . . ?
C91A C92A C94A 110.5(10) . . ?
C94A C92A C93A 110.4(11) . . ?
C95A C92A C91A 106.3(10) . . ?
C95A C92A C93A 108.2(11) . . ?
C95A C92A C94A 110.3(11) . . ?
C92A C93A H93D 109.5 . . ?
C92A C93A H93E 109.5 . . ?
C92A C93A H93F 109.5 . . ?
H93D C93A H93E 109.5 . . ?
H93D C93A H93F 109.5 . . ?
H93E C93A H93F 109.5 . . ?
C92A C94A H94D 109.5 . . ?
C92A C94A H94E 109.5 . . ?
C92A C94A H94F 109.5 . . ?
H94D C94A H94E 109.5 . . ?
H94D C94A H94F 109.5 . . ?
H94E C94A H94F 109.5 . . ?
C92A C95A H95D 109.5 . . ?
C92A C95A H95E 109.5 . . ?
C92A C95A H95F 109.5 . . ?
H95D C95A H95E 109.5 . . ?
H95D C95A H95F 109.5 . . ?
H95E C95A H95F 109.5 . . ?
C86A O35A Cr 134.0(10) . . ?
C86A O36A Cr12 130.9(7) . . ?
O35A C86A O36A 126.1(11) . . ?
O35A C86A C87A 116.3(10) . . ?
O36A C86A C87A 117.4(9) . . ?
C86A C87A C88A 110.3(10) . . ?
C86A C87A C89A 107.1(10) . . ?
C89A C87A C88A 109.7(12) . . ?
C90A C87A C86A 106.7(12) . . ?
C90A C87A C88A 111.9(12) . . ?
C90A C87A C89A 111.0(12) . . ?
C87A C88A H88D 109.5 . . ?
C87A C88A H88E 109.5 . . ?
C87A C88A H88F 109.5 . . ?
H88D C88A H88E 109.5 . . ?
H88D C88A H88F 109.5 . . ?
H88E C88A H88F 109.5 . . ?
C87A C89A H89D 109.5 . . ?
C87A C89A H89E 109.5 . . ?
C87A C89A H89F 109.5 . . ?
H89D C89A H89E 109.5 . . ?
H89D C89A H89F 109.5 . . ?
H89E C89A H89F 109.5 . . ?
C87A C90A H90D 109.5 . . ?
C87A C90A H90E 109.5 . . ?
C87A C90A H90F 109.5 . . ?
H90D C90A H90E 109.5 . . ?
H90D C90A H90F 109.5 . . ?
H90E C90A H90F 109.5 . . ?
Cr12 F11A Cr 124.1(8) . . ?
O36A Cr12 O38A 92.1(4) . . ?
F11A Cr12 O38A 91.5(5) . . ?
F11A Cr12 O36A 89.4(5) . . ?
F11A Cr12 O31A 176.5(6) . . ?
F11A Cr12 O33A 88.3(5) . . ?
F11A Cr12 F10A 89.8(7) . . ?
O31A Cr12 O38A 87.9(4) . . ?
O31A Cr12 O36A 87.2(4) . . ?
O31A Cr12 O33A 92.3(4) . . ?
O33A Cr12 O38A 179.8(5) . . ?
O33A Cr12 O36A 87.8(4) . . ?
F10A Cr12 O38A 89.5(6) . . ?
F10A Cr12 O36A 178.2(6) . . ?
F10A Cr12 O31A 93.6(6) . . ?
F10A Cr12 O33A 90.6(6) . . ?
C76A O31A Cr12 133.4(9) . . ?
C76A O32A Cr9A 132.6(8) . . ?
O31A C76A C77A 116.7(10) . . ?
O32A C76A O31A 125.4(10) . . ?
O32A C76A C77A 117.8(9) . . ?
C76A C77A C79A 106.8(11) . . ?
C76A C77A C80A 108.1(10) . . ?
C78A C77A C76A 112.5(11) . . ?
C78A C77A C79A 112.0(12) . . ?
C78A C77A C80A 107.9(11) . . ?
C80A C77A C79A 109.4(11) . . ?
C77A C78A H78D 109.5 . . ?
C77A C78A H78E 109.5 . . ?
C77A C78A H78F 109.5 . . ?
H78D C78A H78E 109.5 . . ?
H78D C78A H78F 109.5 . . ?
H78E C78A H78F 109.5 . . ?
C77A C79A H79D 109.5 . . ?
C77A C79A H79E 109.5 . . ?
C77A C79A H79F 109.5 . . ?
H79D C79A H79E 109.5 . . ?
H79D C79A H79F 109.5 . . ?
H79E C79A H79F 109.5 . . ?
C77A C80A H80D 109.5 . . ?
C77A C80A H80E 109.5 . . ?
C77A C80A H80F 109.5 . . ?
H80D C80A H80E 109.5 . . ?
H80D C80A H80F 109.5 . . ?
H80E C80A H80F 109.5 . . ?
C81A O33A Cr12 129.1(8) . . ?
C81A O34A Cr9A 135.0(8) . . ?
O33A C81A C82A 117.5(9) . . ?
O34A C81A O33A 126.3(10) . . ?
O34A C81A C82A 116.1(9) . . ?
C83A C82A C81A 112.0(9) . . ?
C83A C82A C84A 109.1(10) . . ?
C83A C82A C85A 113.3(11) . . ?
C84A C82A C81A 104.6(10) . . ?
C85A C82A C81A 107.8(10) . . ?
C85A C82A C84A 109.6(12) . . ?
C82A C83A H83D 109.5 . . ?
C82A C83A H83E 109.5 . . ?
C82A C83A H83F 109.5 . . ?
H83D C83A H83E 109.5 . . ?
H83D C83A H83F 109.5 . . ?
H83E C83A H83F 109.5 . . ?
C82A C84A H84D 109.5 . . ?
C82A C84A H84E 109.5 . . ?
C82A C84A H84F 109.5 . . ?
H84D C84A H84E 109.5 . . ?
H84D C84A H84F 109.5 . . ?
H84E C84A H84F 109.5 . . ?
C82A C85A H85D 109.5 . . ?
C82A C85A H85E 109.5 . . ?
C82A C85A H85F 109.5 . . ?
H85D C85A H85E 109.5 . . ?
H85D C85A H85F 109.5 . . ?
H85E C85A H85F 109.5 . . ?
O32A Cr9A O34A 91.7(4) . . ?
O32A Cr9A F9A 177.4(5) . . ?
O32A Cr9A F10A 93.1(6) . . ?
O32A Cr9A O27A 88.3(5) . . ?
O32A Cr9A O29A 93.3(4) . . ?
F9A Cr9A O34A 85.7(5) . . ?
F10A Cr9A O34A 88.8(6) . . ?
F10A Cr9A F9A 87.3(7) . . ?
F10A Cr9A O27A 172.4(6) . . ?
O27A Cr9A O34A 83.7(4) . . ?
O27A Cr9A F9A 91.0(7) . . ?
O29A Cr9A O34A 174.5(6) . . ?
O29A Cr9A F9A 89.3(5) . . ?
O29A Cr9A F10A 93.4(6) . . ?
O29A Cr9A O27A 94.0(4) . . ?
Cr8A F9A Cr9A 121.3(7) . . ?
Cr12 F10A Cr9A 123.2(11) . . ?
C66A O27A Cr9A 133.8(13) . . ?
C66A O28A Cr8A 125.8(10) . . ?
O27A C66A O28A 126.6(13) . . ?
O27A C66A C67A 118.4(15) . . ?
O28A C66A C67A 115.1(13) . . ?
C66A C67A C68A 113.6(14) . . ?
C69A C67A C66A 108.5(15) . . ?
C69A C67A C68A 105.6(17) . . ?
C69A C67A C70A 105.8(15) . . ?
C70A C67A C66A 108.5(14) . . ?
C70A C67A C68A 114.4(15) . . ?
C67A C68A H68D 109.5 . . ?
C67A C68A H68E 109.5 . . ?
C67A C68A H68F 109.5 . . ?
H68D C68A H68E 109.5 . . ?
H68D C68A H68F 109.5 . . ?
H68E C68A H68F 109.5 . . ?
C67A C69A H69D 109.5 . . ?
C67A C69A H69E 109.5 . . ?
C67A C69A H69F 109.5 . . ?
H69D C69A H69E 109.5 . . ?
H69D C69A H69F 109.5 . . ?
H69E C69A H69F 109.5 . . ?
C67A C70A H70D 109.5 . . ?
C67A C70A H70E 109.5 . . ?
C67A C70A H70F 109.5 . . ?
H70D C70A H70E 109.5 . . ?
H70D C70A H70F 109.5 . . ?
H70E C70A H70F 109.5 . . ?
F9A Cr8A O28A 88.7(6) . . ?
F9A Cr8A O30A 92.3(4) . . ?
F9A Cr8A O25A 89.6(4) . . ?
F9A Cr8A F8A 91.1(6) . . ?
F9A Cr8A O23A 175.4(6) . . ?
O30A Cr8A O28A 91.9(3) . . ?
O30A Cr8A O25A 177.7(3) . . ?
O25A Cr8A O28A 89.5(3) . . ?
F8A Cr8A O28A 178.4(3) . . ?
F8A Cr8A O30A 86.6(3) . . ?
F8A Cr8A O25A 92.1(3) . . ?
F8A Cr8A O23A 93.3(3) . . ?
O23A Cr8A O28A 86.8(3) . . ?
O23A Cr8A O30A 86.6(3) . . ?
O23A Cr8A O25A 91.6(4) . . ?
C71A O29A Cr9A 126.7(6) . . ?
C71A O30A Cr8A 132.2(6) . . ?
O29A C71A C72A 118.2(8) . . ?
O30A C71A O29A 125.9(8) . . ?
O30A C71A C72A 115.9(9) . . ?
C71A C72A C74A 106.3(10) . . ?
C71A C72A C75A 109.1(9) . . ?
C73A C72A C71A 112.1(9) . . ?
C73A C72A C74A 112.6(12) . . ?
C73A C72A C75A 109.6(11) . . ?
C75A C72A C74A 106.9(11) . . ?
C72A C73A H73D 109.5 . . ?
C72A C73A H73E 109.5 . . ?
C72A C73A H73F 109.5 . . ?
H73D C73A H73E 109.5 . . ?
H73D C73A H73F 109.5 . . ?
H73E C73A H73F 109.5 . . ?
C72A C74A H74D 109.5 . . ?
C72A C74A H74E 109.5 . . ?
C72A C74A H74F 109.5 . . ?
H74D C74A H74E 109.5 . . ?
H74D C74A H74F 109.5 . . ?
H74E C74A H74F 109.5 . . ?
C72A C75A H75D 109.5 . . ?
C72A C75A H75E 109.5 . . ?
C72A C75A H75F 109.5 . . ?
H75D C75A H75E 109.5 . . ?
H75D C75A H75F 109.5 . . ?
H75E C75A H75F 109.5 . . ?
C61A O25A Cr8A 133.1(6) . . ?
C61A O26A Cr7A 137.4(7) . . ?
O25A C61A O26A 124.7(9) . . ?
O25A C61A C62A 117.9(7) . . ?
O26A C61A C62A 117.2(8) . . ?
C63A C62A C61A 110.4(8) . . ?
C63A C62A C64A 113.3(10) . . ?
C63A C62A C65A 110.0(10) . . ?
C64A C62A C61A 109.4(8) . . ?
C64A C62A C65A 107.6(10) . . ?
C65A C62A C61A 105.8(9) . . ?
C62A C63A H63D 109.5 . . ?
C62A C63A H63E 109.5 . . ?
C62A C63A H63F 109.5 . . ?
H63D C63A H63E 109.5 . . ?
H63D C63A H63F 109.5 . . ?
H63E C63A H63F 109.5 . . ?
C62A C64A H64D 109.5 . . ?
C62A C64A H64E 109.5 . . ?
C62A C64A H64F 109.5 . . ?
H64D C64A H64E 109.5 . . ?
H64D C64A H64F 109.5 . . ?
H64E C64A H64F 109.5 . . ?
C62A C65A H65D 109.5 . . ?
C62A C65A H65E 109.5 . . ?
C62A C65A H65F 109.5 . . ?
H65D C65A H65E 109.5 . . ?
H65D C65A H65F 109.5 . . ?
H65E C65A H65F 109.5 . . ?
Cr7A F8A Cr8A 123.2(4) . . ?
C56A O23A Cr8A 133.6(8) . . ?
C56A O24A Cr7A 136.1(14) . . ?
O23A C56A C57A 115.9(12) . . ?
O24A C56A O23A 125.2(13) . . ?
O24A C56A C57A 118.9(13) . . ?
C56A C57A C58A 102.8(14) . . ?
C56A C57A C60A 112.4(13) . . ?
C58A C57A C60A 112.1(14) . . ?
C59A C57A C56A 113.5(13) . . ?
C59A C57A C58A 104.6(15) . . ?
C59A C57A C60A 110.9(13) . . ?
C57A C58A H58D 109.5 . . ?
C57A C58A H58E 109.5 . . ?
C57A C58A H58F 109.5 . . ?
H58D C58A H58E 109.5 . . ?
H58D C58A H58F 109.5 . . ?
H58E C58A H58F 109.5 . . ?
C57A C59A H59D 109.5 . . ?
C57A C59A H59E 109.5 . . ?
C57A C59A H59F 109.5 . . ?
H59D C59A H59E 109.5 . . ?
H59D C59A H59F 109.5 . . ?
H59E C59A H59F 109.5 . . ?
C57A C60A H60D 109.5 . . ?
C57A C60A H60E 109.5 . . ?
C57A C60A H60F 109.5 . . ?
H60D C60A H60E 109.5 . . ?
H60D C60A H60F 109.5 . . ?
H60E C60A H60F 109.5 . . ?
F01D Cr7A O26A 88.2(4) . . ?
F01D Cr7A F8A 89.0(4) . . ?
F01D Cr7A O24A 178.9(7) . . ?
F01D Cr7A F7A 88.8(4) . . ?
F01D Cr7A O21A 90.8(7) . . ?
F8A Cr7A O26A 90.4(4) . . ?
F8A Cr7A F7A 91.1(4) . . ?
O24A Cr7A O26A 90.9(7) . . ?
O24A Cr7A F8A 91.6(6) . . ?
O24A Cr7A F7A 92.1(7) . . ?
O24A Cr7A O21A 88.6(8) . . ?
F7A Cr7A O26A 176.6(4) . . ?
O21A Cr7A O26A 86.8(7) . . ?
O21A Cr7A F8A 177.2(7) . . ?
O21A Cr7A F7A 91.7(7) . . ?
Cr7A F7A Cr6A 127.5(6) . . ?
C51A O21A Cr7A 128.5(13) . . ?
C51A O22A Cr6A 122.3(15) . . ?
O21A C51A O22A 128.3(13) . . ?
O21A C51A C52A 115.0(11) . . ?
O22A C51A C52A 116.7(12) . . ?
C51A C52A C53A 106.8(10) . . ?
C51A C52A C55A 106.2(11) . . ?
C54A C52A C51A 108.5(10) . . ?
C54A C52A C53A 113.3(11) . . ?
C54A C52A C55A 112.1(10) . . ?
C55A C52A C53A 109.6(11) . . ?
C52A C53A H53D 109.5 . . ?
C52A C53A H53E 109.5 . . ?
C52A C53A H53F 109.5 . . ?
H53D C53A H53E 109.5 . . ?
H53D C53A H53F 109.5 . . ?
H53E C53A H53F 109.5 . . ?
C52A C54A H54D 109.5 . . ?
C52A C54A H54E 109.5 . . ?
C52A C54A H54F 109.5 . . ?
H54D C54A H54E 109.5 . . ?
H54D C54A H54F 109.5 . . ?
H54E C54A H54F 109.5 . . ?
C52A C55A H55D 109.5 . . ?
C52A C55A H55E 109.5 . . ?
C52A C55A H55F 109.5 . . ?
H55D C55A H55E 109.5 . . ?
H55D C55A H55F 109.5 . . ?
H55E C55A H55F 109.5 . . ?
F7A Cr6A O17A 88.5(7) . . ?
F7A Cr6A O19A 178.5(6) . . ?
O22A Cr6A F7A 93.1(7) . . ?
O22A Cr6A O17A 95.4(8) . . ?
O22A Cr6A O19A 85.5(8) . . ?
F6A Cr6A F7A 90.9(8) . . ?
F6A Cr6A O22A 86.9(9) . . ?
F6A Cr6A O17A 177.6(9) . . ?
F6A Cr6A O19A 88.3(9) . . ?
O19A Cr6A O17A 92.3(8) . . ?
F5A Cr6A F7A 88.1(7) . . ?
F5A Cr6A O22A 177.0(9) . . ?
F5A Cr6A F6A 90.3(9) . . ?
F5A Cr6A O17A 87.3(8) . . ?
F5A Cr6A O19A 93.3(9) . . ?
C41A O17A Cr6A 132.1(12) . . ?
C41A O18A Cr5A 138.1(13) . . ?
O17A C41A O18A 125.9(12) . . ?
O17A C41A C42A 119.8(11) . . ?
O18A C41A C42A 114.2(11) . . ?
C43A C42A C41A 107.9(11) . . ?
C44A C42A C41A 109.7(10) . . ?
C44A C42A C43A 107.3(11) . . ?
C44A C42A C45A 111.0(11) . . ?
C45A C42A C41A 110.2(10) . . ?
C45A C42A C43A 110.5(11) . . ?
C42A C43A H43D 109.5 . . ?
C42A C43A H43E 109.5 . . ?
C42A C43A H43F 109.5 . . ?
H43D C43A H43E 109.5 . . ?
H43D C43A H43F 109.5 . . ?
H43E C43A H43F 109.5 . . ?
C42A C44A H44D 109.5 . . ?
C42A C44A H44E 109.5 . . ?
C42A C44A H44F 109.5 . . ?
H44D C44A H44E 109.5 . . ?
H44D C44A H44F 109.5 . . ?
H44E C44A H44F 109.5 . . ?
C42A C45A H45D 109.5 . . ?
C42A C45A H45E 109.5 . . ?
C42A C45A H45F 109.5 . . ?
H45D C45A H45E 109.5 . . ?
H45D C45A H45F 109.5 . . ?
H45E C45A H45F 109.5 . . ?
C46A O19A Cr6A 133.3(12) . . ?
C46A O20A Cr5A 133.0(12) . . ?
O19A C46A O20A 123.6(13) . . ?
O19A C46A C47A 119.6(11) . . ?
O20A C46A C47A 115.5(10) . . ?
C46A C47A C49A 110.3(11) . . ?
C46A C47A C50A 106.0(11) . . ?
C48A C47A C46A 112.5(11) . . ?
C48A C47A C49A 111.6(12) . . ?
C48A C47A C50A 106.6(11) . . ?
C49A C47A C50A 109.6(11) . . ?
C47A C48A H48D 109.5 . . ?
C47A C48A H48E 109.5 . . ?
C47A C48A H48F 109.5 . . ?
H48D C48A H48E 109.5 . . ?
H48D C48A H48F 109.5 . . ?
H48E C48A H48F 109.5 . . ?
C47A C49A H49D 109.5 . . ?
C47A C49A H49E 109.5 . . ?
C47A C49A H49F 109.5 . . ?
H49D C49A H49E 109.5 . . ?
H49D C49A H49F 109.5 . . ?
H49E C49A H49F 109.5 . . ?
C47A C50A H50D 109.5 . . ?
C47A C50A H50E 109.5 . . ?
C47A C50A H50F 109.5 . . ?
H50D C50A H50E 109.5 . . ?
H50D C50A H50F 109.5 . . ?
H50E C50A H50F 109.5 . . ?
Cr6A F5A Cr5A 132.9(11) . . ?
H12G C125 H12H 106.5 . . ?
O123 C125 H12G 106.5 . . ?
O123 C125 H12H 106.5 . . ?
O123 C125 C126 123(2) . . ?
C126 C125 H12G 106.5 . . ?
C126 C125 H12H 106.5 . . ?
H11O C110 H11P 107.6 . . ?
C124 C110 H11O 108.6 . . ?
C124 C110 H11P 108.6 . . ?
O123 C110 H11O 108.6 . . ?
O123 C110 H11P 108.6 . . ?
O123 C110 C124 115(2) . . ?
C110 C124 H12I 109.5 . . ?
C110 C124 H12J 109.5 . . ?
C110 C124 H12K 109.5 . . ?
H12I C124 H12J 109.5 . . ?
H12I C124 H12K 109.5 . . ?
H12J C124 H12K 109.5 . . ?
C125 O123 C110 125(2) . . ?
C125 C126 H12L 109.5 . . ?
C125 C126 H12M 109.5 . . ?
C125 C126 H12N 109.5 . . ?
H12L C126 H12M 109.5 . . ?
H12L C126 H12N 109.5 . . ?
H12M C126 H12N 109.5 . . ?
F12 Zn O41 88.5(7) . . ?
F12 Zn O44 153.7(9) . . ?
F13 Zn F12 85.4(8) . . ?
F13 Zn O41 160.1(7) . . ?
F13 Zn O44 93.7(6) . . ?
O39 Zn F12 100.8(8) . . ?
O39 Zn F13 91.2(7) . . ?
O39 Zn O41 108.6(8) . . ?
O39 Zn O44 105.5(8) . . ?
O41 Zn O44 83.5(6) . . ?

loop_
_geom_bond_atom_site_label_1
_geom_bond_atom_site_label_2
_geom_bond_distance
_geom_bond_site_symmetry_2
_geom_bond_publ_flag
Cr1 F14 1.97(2) . ?
Zn2 F01C 2.105(6) . ?
Zn2 F020 2.215(5) . ?
Zn2 N1 2.045(8) . ?
Zn2 N2 2.060(7) . ?
Zn2 N3 2.095(7) . ?
Zn2 N4 2.155(6) . ?
Zn2 N1A 2.100(13) . ?
Zn2 N2A 2.226(13) . ?
Zn2 N3A 2.092(12) . ?
Zn2 N4A 1.999(11) . ?
Zn2 F0 2.061(5) . ?
Zn2 F01D 2.178(6) . ?
Cr13 F1 1.898(14) . ?
Cr13 F13 2.244(13) . ?
Cr13 F020 1.900(9) . ?
Cr13 O1 1.97(2) . ?
Cr13 O4 1.892(13) . ?
Cr13 O43 1.948(16) . ?
Cr2 F1 2.098(16) . ?
Cr2 F2 1.99(2) . ?
Cr2 O2 1.953(14) . ?
Cr2 O3 1.883(15) . ?
Cr2 O6 1.942(12) . ?
Cr2 O8 2.032(14) . ?
Cr3 F2 1.80(3) . ?
Cr3 F3 2.06(2) . ?
Cr3 O5 1.956(16) . ?
Cr3 O7 2.03(2) . ?
Cr3 O10 1.94(2) . ?
Cr3 O47 1.98(2) . ?
Cr4 F3 1.789(18) . ?
Cr4 F4 1.99(3) . ?
Cr4 O9 1.838(17) . ?
Cr4 O11 1.930(18) . ?
Cr4 O12 1.960(18) . ?
Cr4 O16 2.06(2) . ?
Cr5 F4 1.96(3) . ?
Cr5 F5 1.80(3) . ?
Cr5 O46 2.029(16) . ?
Cr5 O15 2.032(17) . ?
Cr5 O18 1.842(17) . ?
Cr5 O20 1.755(19) . ?
Cr6 F5 2.05(2) . ?
Cr6 F6 1.905(12) . ?
Cr6 F7 1.905(15) . ?
Cr6 O17 1.915(18) . ?
Cr6 O19 1.93(2) . ?
Cr6 O22 2.00(2) . ?
Cr7 F7 1.873(13) . ?
Cr7 F8 1.922(11) . ?
Cr7 F01C 1.868(8) . ?
Cr7 O21 2.019(18) . ?
Cr7 O24 2.05(2) . ?
Cr7 O26 2.011(11) . ?
Cr8 F8 1.894(11) . ?
Cr8 F9 1.944(19) . ?
Cr8 O23 1.931(8) . ?
Cr8 O25 1.971(8) . ?
Cr8 O28 1.944(9) . ?
Cr8 O30 1.939(10) . ?
Cr9 F9 1.86(2) . ?
Cr9 F10 1.93(3) . ?
Cr9 O27 1.954(14) . ?
Cr9 O29 2.057(9) . ?
Cr9 O32 2.009(12) . ?
Cr9 O34 1.831(13) . ?
Cr10 F10 1.92(2) . ?
Cr10 F11 1.90(2) . ?
Cr10 O31 1.969(12) . ?
Cr10 O33 1.993(13) . ?
Cr10 O36 1.943(12) . ?
Cr10 O38 1.953(12) . ?
Cr11 F11 1.93(2) . ?
Cr11 F12 1.95(2) . ?
Cr11 O35 1.809(17) . ?
Cr11 O37 2.116(15) . ?
Cr11 O40 1.999(14) . ?
Cr11 O42 1.90(3) . ?
F12 Zn 2.00(2) . ?
F13 Zn 1.881(13) . ?
N1 H1 1.0000 . ?
N1 C113 1.436(14) . ?
N1 C122 1.513(13) . ?
N2 H2 1.0000 . ?
N2 C114 1.474(14) . ?
N2 C115 1.388(15) . ?
N3 H3 1.0000 . ?
N3 C117 1.501(10) . ?
N3 C118 1.475(10) . ?
N4 H4 1.0000 . ?
N4 C119 1.508(11) . ?
N4 C120 1.442(11) . ?
C113 H11A 0.9900 . ?
C113 H11B 0.9900 . ?
C113 C114 1.500(18) . ?
C114 H11C 0.9900 . ?
C114 H11D 0.9900 . ?
C115 H11E 0.9900 . ?
C115 H11F 0.9900 . ?
C115 C116 1.527(16) . ?
C116 H11G 0.9900 . ?
C116 H11H 0.9900 . ?
C116 C117 1.482(14) . ?
C117 H11I 0.9900 . ?
C117 H11J 0.9900 . ?
C118 H11K 0.9900 . ?
C118 H11L 0.9900 . ?
C118 C119 1.465(12) . ?
C119 H11M 0.9900 . ?
C119 H11N 0.9900 . ?
C120 H12A 0.9900 . ?
C120 H12B 0.9900 . ?
C120 C121 1.553(13) . ?
C121 H12C 0.9900 . ?
C121 H12D 0.9900 . ?
C121 C122 1.454(14) . ?
C122 H12E 0.9900 . ?
C122 H12F 0.9900 . ?
O04J H04A 0.8502 . ?
O04J H04B 0.8505 . ?
O1 C1 1.264(12) . ?
O2 C1 1.257(12) . ?
C1 C2 1.535(12) . ?
C2 C3 1.501(13) . ?
C2 C4 1.537(13) . ?
C2 C5 1.525(13) . ?
C3 H3A 0.9800 . ?
C3 H3B 0.9800 . ?
C3 H3C 0.9800 . ?
C4 H4A 0.9800 . ?
C4 H4B 0.9800 . ?
C4 H4C 0.9800 . ?
C5 H5A 0.9800 . ?
C5 H5B 0.9800 . ?
C5 H5C 0.9800 . ?
O3 C6 1.235(12) . ?
O4 C6 1.223(12) . ?
C6 C7 1.540(13) . ?
C7 C8 1.504(13) . ?
C7 C9 1.502(13) . ?
C7 C10 1.517(14) . ?
C8 H8A 0.9800 . ?
C8 H8B 0.9800 . ?
C8 H8C 0.9800 . ?
C9 H9A 0.9800 . ?
C9 H9B 0.9800 . ?
C9 H9C 0.9800 . ?
C10 H10A 0.9800 . ?
C10 H10B 0.9800 . ?
C10 H10C 0.9800 . ?
O5 C11 1.250(12) . ?
O6 C11 1.245(12) . ?
C11 C12 1.526(12) . ?
C12 C13 1.504(13) . ?
C12 C14 1.496(12) . ?
C12 C15 1.549(13) . ?
C13 H13A 0.9800 . ?
C13 H13B 0.9800 . ?
C13 H13C 0.9800 . ?
C14 H14A 0.9800 . ?
C14 H14B 0.9800 . ?
C14 H14C 0.9800 . ?
C15 H15A 0.9800 . ?
C15 H15B 0.9800 . ?
C15 H15C 0.9800 . ?
O7 C16 1.260(12) . ?
O8 C16 1.277(11) . ?
C16 C17 1.513(11) . ?
C17 C18 1.525(12) . ?
C17 C19 1.515(12) . ?
C17 C20 1.525(12) . ?
C18 H18A 0.9800 . ?
C18 H18B 0.9800 . ?
C18 H18C 0.9800 . ?
C19 H19A 0.9800 . ?
C19 H19B 0.9800 . ?
C19 H19C 0.9800 . ?
C20 H20A 0.9800 . ?
C20 H20B 0.9800 . ?
C20 H20C 0.9800 . ?
O9 C21 1.262(12) . ?
O10 C21 1.264(12) . ?
C21 C22 1.529(11) . ?
C22 C23 1.515(12) . ?
C22 C24 1.501(12) . ?
C22 C25 1.546(12) . ?
C23 H23A 0.9800 . ?
C23 H23B 0.9800 . ?
C23 H23C 0.9800 . ?
C24 H24A 0.9800 . ?
C24 H24B 0.9800 . ?
C24 H24C 0.9800 . ?
C25 H25A 0.9800 . ?
C25 H25B 0.9800 . ?
C25 H25C 0.9800 . ?
O11 C26 1.264(12) . ?
O47 C26 1.267(11) . ?
C26 C27 1.519(11) . ?
C27 C28 1.515(12) . ?
C27 C29 1.533(12) . ?
C27 C30 1.528(12) . ?
C28 H28A 0.9800 . ?
C28 H28B 0.9800 . ?
C28 H28C 0.9800 . ?
C29 H29A 0.9800 . ?
C29 H29B 0.9800 . ?
C29 H29C 0.9800 . ?
C30 H30A 0.9800 . ?
C30 H30B 0.9800 . ?
C30 H30C 0.9800 . ?
O46 C31 1.250(12) . ?
O12 C31 1.248(12) . ?
C31 C32 1.538(12) . ?
C32 C33 1.502(13) . ?
C32 C34 1.509(13) . ?
C32 C35 1.503(13) . ?
C33 H33A 0.9800 . ?
C33 H33B 0.9800 . ?
C33 H33C 0.9800 . ?
C34 H34A 0.9800 . ?
C34 H34B 0.9800 . ?
C34 H34C 0.9800 . ?
C35 H35A 0.9800 . ?
C35 H35B 0.9800 . ?
C35 H35C 0.9800 . ?
O15 C36 1.263(12) . ?
O16 C36 1.265(12) . ?
C36 C37 1.513(11) . ?
C37 C38 1.519(12) . ?
C37 C39 1.540(12) . ?
C37 C40 1.525(13) . ?
C38 H38A 0.9800 . ?
C38 H38B 0.9800 . ?
C38 H38C 0.9800 . ?
C39 H39A 0.9800 . ?
C39 H39B 0.9800 . ?
C39 H39C 0.9800 . ?
C40 H40A 0.9800 . ?
C40 H40B 0.9800 . ?
C40 H40C 0.9800 . ?
O17 C41 1.260(11) . ?
O18 C41 1.266(11) . ?
C41 C42 1.525(11) . ?
C42 C43 1.524(12) . ?
C42 C44 1.513(12) . ?
C42 C45 1.518(12) . ?
C43 H43A 0.9800 . ?
C43 H43B 0.9800 . ?
C43 H43C 0.9800 . ?
C44 H44A 0.9800 . ?
C44 H44B 0.9800 . ?
C44 H44C 0.9800 . ?
C45 H45A 0.9800 . ?
C45 H45B 0.9800 . ?
C45 H45C 0.9800 . ?
O19 C46 1.256(12) . ?
O20 C46 1.277(12) . ?
C46 C47 1.518(11) . ?
C47 C48 1.498(12) . ?
C47 C49 1.522(12) . ?
C47 C50 1.551(13) . ?
C48 H48A 0.9800 . ?
C48 H48B 0.9800 . ?
C48 H48C 0.9800 . ?
C49 H49A 0.9800 . ?
C49 H49B 0.9800 . ?
C49 H49C 0.9800 . ?
C50 H50A 0.9800 . ?
C50 H50B 0.9800 . ?
C50 H50C 0.9800 . ?
O21 C51 1.260(11) . ?
O22 C51 1.278(11) . ?
C51 C52 1.510(11) . ?
C52 C53 1.534(13) . ?
C52 C54 1.522(13) . ?
C52 C55 1.543(13) . ?
C53 H53A 0.9800 . ?
C53 H53B 0.9800 . ?
C53 H53C 0.9800 . ?
C54 H54A 0.9800 . ?
C54 H54B 0.9800 . ?
C54 H54C 0.9800 . ?
C55 H55A 0.9800 . ?
C55 H55B 0.9800 . ?
C55 H55C 0.9800 . ?
O23 C56 1.258(11) . ?
O24 C56 1.259(11) . ?
C56 C57 1.524(11) . ?
C57 C58 1.518(13) . ?
C57 C59 1.527(12) . ?
C57 C60 1.535(12) . ?
C58 H58A 0.9800 . ?
C58 H58B 0.9800 . ?
C58 H58C 0.9800 . ?
C59 H59A 0.9800 . ?
C59 H59B 0.9800 . ?
C59 H59C 0.9800 . ?
C60 H60A 0.9800 . ?
C60 H60B 0.9800 . ?
C60 H60C 0.9800 . ?
O25 C61 1.259(11) . ?
O26 C61 1.270(10) . ?
C61 C62 1.532(11) . ?
C62 C63 1.512(12) . ?
C62 C64 1.519(12) . ?
C62 C65 1.533(12) . ?
C63 H63A 0.9800 . ?
C63 H63B 0.9800 . ?
C63 H63C 0.9800 . ?
C64 H64A 0.9800 . ?
C64 H64B 0.9800 . ?
C64 H64C 0.9800 . ?
C65 H65A 0.9800 . ?
C65 H65B 0.9800 . ?
C65 H65C 0.9800 . ?
O27 C66 1.258(13) . ?
O28 C66 1.231(12) . ?
C66 C67 1.519(13) . ?
C67 C68 1.509(14) . ?
C67 C69 1.530(13) . ?
C67 C70 1.518(13) . ?
C68 H68A 0.9800 . ?
C68 H68B 0.9800 . ?
C68 H68C 0.9800 . ?
C69 H69A 0.9800 . ?
C69 H69B 0.9800 . ?
C69 H69C 0.9800 . ?
C70 H70A 0.9800 . ?
C70 H70B 0.9800 . ?
C70 H70C 0.9800 . ?
O29 C71 1.248(10) . ?
O30 C71 1.239(10) . ?
C71 C72 1.502(11) . ?
C72 C73 1.491(12) . ?
C72 C74 1.501(12) . ?
C72 C75 1.576(13) . ?
C73 H73A 0.9800 . ?
C73 H73B 0.9800 . ?
C73 H73C 0.9800 . ?
C74 H74A 0.9800 . ?
C74 H74B 0.9800 . ?
C74 H74C 0.9800 . ?
C75 H75A 0.9800 . ?
C75 H75B 0.9800 . ?
C75 H75C 0.9800 . ?
O31 C76 1.256(11) . ?
O32 C76 1.247(11) . ?
C76 C77 1.523(11) . ?
C77 C78 1.503(11) . ?
C77 C79 1.543(11) . ?
C77 C80 1.523(11) . ?
C78 H78A 0.9800 . ?
C78 H78B 0.9800 . ?
C78 H78C 0.9800 . ?
C79 H79A 0.9800 . ?
C79 H79B 0.9800 . ?
C79 H79C 0.9800 . ?
C80 H80A 0.9800 . ?
C80 H80B 0.9800 . ?
C80 H80C 0.9800 . ?
O33 C81 1.269(11) . ?
O34 C81 1.261(11) . ?
C81 C82 1.534(11) . ?
C82 C83 1.488(12) . ?
C82 C84 1.520(12) . ?
C82 C85 1.542(12) . ?
C83 H83A 0.9800 . ?
C83 H83B 0.9800 . ?
C83 H83C 0.9800 . ?
C84 H84A 0.9800 . ?
C84 H84B 0.9800 . ?
C84 H84C 0.9800 . ?
C85 H85A 0.9800 . ?
C85 H85B 0.9800 . ?
C85 H85C 0.9800 . ?
O35 C86 1.264(12) . ?
O36 C86 1.262(11) . ?
C86 C87 1.514(11) . ?
C87 C88 1.519(12) . ?
C87 C89 1.536(12) . ?
C87 C90 1.530(12) . ?
C88 H88A 0.9800 . ?
C88 H88B 0.9800 . ?
C88 H88C 0.9800 . ?
C89 H89A 0.9800 . ?
C89 H89B 0.9800 . ?
C89 H89C 0.9800 . ?
C90 H90A 0.9800 . ?
C90 H90B 0.9800 . ?
C90 H90C 0.9800 . ?
O37 C91 1.252(11) . ?
O38 C91 1.253(11) . ?
C91 C92 1.527(11) . ?
C92 C93 1.535(12) . ?
C92 C94 1.506(12) . ?
C92 C95 1.522(12) . ?
C93 H93A 0.9800 . ?
C93 H93B 0.9800 . ?
C93 H93C 0.9800 . ?
C94 H94A 0.9800 . ?
C94 H94B 0.9800 . ?
C94 H94C 0.9800 . ?
C95 H95A 0.9800 . ?
C95 H95B 0.9800 . ?
C95 H95C 0.9800 . ?
O39 C96 1.254(12) . ?
O39 Zn 1.760(17) . ?
O40 C96 1.252(11) . ?
C96 C97 1.521(11) . ?
C97 C98 1.503(13) . ?
C97 C99 1.540(13) . ?
C97 C100 1.531(13) . ?
C98 H98A 0.9800 . ?
C98 H98B 0.9800 . ?
C98 H98C 0.9800 . ?
C99 H99A 0.9800 . ?
C99 H99B 0.9800 . ?
C99 H99C 0.9800 . ?
C100 H10D 0.9800 . ?
C100 H10E 0.9800 . ?
C100 H10F 0.9800 . ?
O41 C111 1.280(12) . ?
O41 Zn 2.039(13) . ?
O42 C111 1.266(12) . ?
C111 C112 1.533(11) . ?
C112 C1A 1.533(12) . ?
C112 C1B 1.522(13) . ?
C112 C1C 1.525(12) . ?
C1A H1AA 0.9800 . ?
C1A H1AB 0.9800 . ?
C1A H1AC 0.9800 . ?
C1B H1BA 0.9800 . ?
C1B H1BB 0.9800 . ?
C1B H1BC 0.9800 . ?
C1C H1CA 0.9800 . ?
C1C H1CB 0.9800 . ?
C1C H1CC 0.9800 . ?
O43 C1D 1.255(13) . ?
O44 C1D 1.248(13) . ?
O44 Zn 2.106(17) . ?
C1D C1E 1.529(13) . ?
C1E C1F 1.507(14) . ?
C1E C1G 1.518(13) . ?
C1E C1H 1.523(14) . ?
C1F H1FA 0.9800 . ?
C1F H1FB 0.9800 . ?
C1F H1FC 0.9800 . ?
C1G H1GA 0.9800 . ?
C1G H1GB 0.9800 . ?
C1G H1GC 0.9800 . ?
C1H H1HA 0.9800 . ?
C1H H1HB 0.9800 . ?
C1H H1HC 0.9800 . ?
O45 C102 1.408(16) . ?
O45 C104 1.380(16) . ?
C101 H10O 0.9800 . ?
C101 H10P 0.9800 . ?
C101 H10Q 0.9800 . ?
C101 C104 1.671(16) . ?
C102 H10R 0.9900 . ?
C102 H10S 0.9900 . ?
C102 C103 1.616(17) . ?
C103 H10T 0.9800 . ?
C103 H10U 0.9800 . ?
C103 H10V 0.9800 . ?
C104 H10W 0.9900 . ?
C104 H10X 0.9900 . ?
N1A H1A 1.0000 . ?
N1A C105 1.389(16) . ?
N1A C1Q 1.507(16) . ?
N2A H2A 1.0000 . ?
N2A C1I 1.477(17) . ?
N2A C1J 1.373(18) . ?
N3A H3AA 1.0000 . ?
N3A C1L 1.482(17) . ?
N3A C1M 1.457(17) . ?
N4A H4AA 1.0000 . ?
N4A C1N 1.455(15) . ?
N4A C1O 1.405(15) . ?
C105 H10G 0.9900 . ?
C105 H10H 0.9900 . ?
C105 C1I 1.51(2) . ?
C1I H1IA 0.9900 . ?
C1I H1IB 0.9900 . ?
C1J H1JA 0.9900 . ?
C1J H1JB 0.9900 . ?
C1J C1K 1.524(19) . ?
C1K H1KA 0.9900 . ?
C1K H1KB 0.9900 . ?
C1K C1L 1.469(18) . ?
C1L H1LA 0.9900 . ?
C1L H1LB 0.9900 . ?
C1M H1MA 0.9900 . ?
C1M H1MB 0.9900 . ?
C1M C1N 1.458(17) . ?
C1N H1NA 0.9900 . ?
C1N H1NB 0.9900 . ?
C1O H1OA 0.9900 . ?
C1O H1OB 0.9900 . ?
C1O C1P 1.553(17) . ?
C1P H1PA 0.9900 . ?
C1P H1PB 0.9900 . ?
C1P C1Q 1.489(16) . ?
C1Q H1QA 0.9900 . ?
C1Q H1QB 0.9900 . ?
O41A C106 1.294(12) . ?
O41A Zn29 2.049(9) . ?
O42A C106 1.249(11) . ?
O42A Cr 2.11(2) . ?
C106 C1R 1.535(12) . ?
C1R C1S 1.535(13) . ?
C1R C1T 1.535(12) . ?
C1R C1U 1.526(13) . ?
C1S H1SA 0.9800 . ?
C1S H1SB 0.9800 . ?
C1S H1SC 0.9800 . ?
C1T H1TA 0.9800 . ?
C1T H1TB 0.9800 . ?
C1T H1TC 0.9800 . ?
C1U H1UA 0.9800 . ?
C1U H1UB 0.9800 . ?
C1U H1UC 0.9800 . ?
Zn29 O39A 1.982(15) . ?
Zn29 F13A 1.996(10) . ?
Zn29 O44A 1.963(19) . ?
Zn29 F12A 2.203(12) . ?
O39A C96A 1.259(11) . ?
O40A C96A 1.240(11) . ?
O40A Cr 1.904(14) . ?
C96A C97A 1.529(11) . ?
C97A C98A 1.508(12) . ?
C97A C99A 1.524(12) . ?
C97A C107 1.541(12) . ?
C98A H98D 0.9800 . ?
C98A H98E 0.9800 . ?
C98A H98F 0.9800 . ?
C99A H99D 0.9800 . ?
C99A H99E 0.9800 . ?
C99A H99F 0.9800 . ?
C107 H10I 0.9800 . ?
C107 H10J 0.9800 . ?
C107 H10K 0.9800 . ?
F13A Cr1A 1.645(10) . ?
O43A C108 1.272(19) . ?
O43A Cr1A 1.943(16) . ?
O44A C108 1.33(2) . ?
C108 C1V 1.53(2) . ?
C1V C1W 1.53(3) . ?
C1V C1X 1.56(3) . ?
C1V C1Y 1.53(2) . ?
C1W H1WA 0.9800 . ?
C1W H1WB 0.9800 . ?
C1W H1WC 0.9800 . ?
C1X H1XA 0.9800 . ?
C1X H1XB 0.9800 . ?
C1X H1XC 0.9800 . ?
C1Y H1YA 0.9800 . ?
C1Y H1YB 0.9800 . ?
C1Y H1YC 0.9800 . ?
F0 Cr1A 1.833(8) . ?
F01D Cr7A 1.865(7) . ?
Cr1A O1A 1.995(15) . ?
Cr1A F1A 2.019(13) . ?
Cr1A O4A 2.063(11) . ?
O1A C109 1.270(10) . ?
O2A C109 1.245(11) . ?
O2A Cr2A 1.957(9) . ?
C109 C2A 1.536(10) . ?
C2A C3A 1.502(12) . ?
C2A C4A 1.528(12) . ?
C2A C5A 1.522(12) . ?
C3A H3AB 0.9800 . ?
C3A H3AC 0.9800 . ?
C3A H3AD 0.9800 . ?
C4A H4AB 0.9800 . ?
C4A H4AC 0.9800 . ?
C4A H4AD 0.9800 . ?
C5A H5AA 0.9800 . ?
C5A H5AB 0.9800 . ?
C5A H5AC 0.9800 . ?
F1A Cr2A 1.724(14) . ?
Cr2A F2A 1.894(17) . ?
Cr2A O6A 1.963(10) . ?
Cr2A O3A 1.982(12) . ?
Cr2A O8A 1.929(10) . ?
F2A Cr3A 2.00(2) . ?
O5A C11A 1.253(10) . ?
O5A Cr3A 1.944(15) . ?
O6A C11A 1.259(11) . ?
C11A C12A 1.527(10) . ?
C12A C13A 1.501(10) . ?
C12A C14A 1.521(11) . ?
C12A C15A 1.541(11) . ?
C13A H13D 0.9800 . ?
C13A H13E 0.9800 . ?
C13A H13F 0.9800 . ?
C14A H14D 0.9800 . ?
C14A H14E 0.9800 . ?
C14A H14F 0.9800 . ?
C15A H15D 0.9800 . ?
C15A H15E 0.9800 . ?
C15A H15F 0.9800 . ?
O3A C6A 1.23(2) . ?
O4A C6A 1.321(18) . ?
C6A C7A 1.53(2) . ?
C7A C8A 1.70(3) . ?
C7A C9A 1.50(3) . ?
C7A C10A 1.43(3) . ?
C8A H8AA 0.9800 . ?
C8A H8AB 0.9800 . ?
C8A H8AC 0.9800 . ?
C9A H9AA 0.9800 . ?
C9A H9AB 0.9800 . ?
C9A H9AC 0.9800 . ?
C10A H10L 0.9800 . ?
C10A H10M 0.9800 . ?
C10A H10N 0.9800 . ?
O7A C16A 1.260(10) . ?
O7A Cr3A 1.897(17) . ?
O8A C16A 1.271(10) . ?
C16A C17A 1.517(10) . ?
C17A C18A 1.513(11) . ?
C17A C19A 1.511(11) . ?
C17A C20A 1.541(11) . ?
C18A H18D 0.9800 . ?
C18A H18E 0.9800 . ?
C18A H18F 0.9800 . ?
C19A H19D 0.9800 . ?
C19A H19E 0.9800 . ?
C19A H19F 0.9800 . ?
C20A H20D 0.9800 . ?
C20A H20E 0.9800 . ?
C20A H20F 0.9800 . ?
Cr3A O10A 1.986(17) . ?
Cr3A O47A 1.927(17) . ?
Cr3A F3A 1.839(16) . ?
O9A C21A 1.268(10) . ?
O9A Cr4A 2.048(13) . ?
O10A C21A 1.269(11) . ?
C21A C22A 1.513(10) . ?
C22A C23A 1.496(12) . ?
C22A C24A 1.513(12) . ?
C22A C25A 1.555(12) . ?
C23A H23D 0.9800 . ?
C23A H23E 0.9800 . ?
C23A H23F 0.9800 . ?
C24A H24D 0.9800 . ?
C24A H24E 0.9800 . ?
C24A H24F 0.9800 . ?
C25A H25D 0.9800 . ?
C25A H25E 0.9800 . ?
C25A H25F 0.9800 . ?
Cr4A O11A 1.990(12) . ?
Cr4A O16A 1.871(14) . ?
Cr4A O12A 1.934(13) . ?
Cr4A F4A 1.85(2) . ?
Cr4A F3A 2.023(13) . ?
O11A C26A 1.244(10) . ?
O47A C26A 1.252(10) . ?
C26A C27A 1.518(10) . ?
C27A C28A 1.505(10) . ?
C27A C29A 1.521(11) . ?
C27A C30A 1.526(11) . ?
C28A H28D 0.9800 . ?
C28A H28E 0.9800 . ?
C28A H28F 0.9800 . ?
C29A H29D 0.9800 . ?
C29A H29E 0.9800 . ?
C29A H29F 0.9800 . ?
C30A H30D 0.9800 . ?
C30A H30E 0.9800 . ?
C30A H30F 0.9800 . ?
O15A C36A 1.259(10) . ?
O15A Cr5A 1.919(13) . ?
O16A C36A 1.260(9) . ?
C36A C37A 1.509(10) . ?
C37A C38A 1.518(11) . ?
C37A C39A 1.538(10) . ?
C37A C40A 1.522(11) . ?
C38A H38D 0.9800 . ?
C38A H38E 0.9800 . ?
C38A H38F 0.9800 . ?
C39A H39D 0.9800 . ?
C39A H39E 0.9800 . ?
C39A H39F 0.9800 . ?
C40A H40D 0.9800 . ?
C40A H40E 0.9800 . ?
C40A H40F 0.9800 . ?
O46A C31A 1.271(10) . ?
O46A Cr5A 1.922(13) . ?
O12A C31A 1.268(10) . ?
C31A C32A 1.525(10) . ?
C32A C33A 1.508(11) . ?
C32A C34A 1.521(10) . ?
C32A C35A 1.522(11) . ?
C33A H33D 0.9800 . ?
C33A H33E 0.9800 . ?
C33A H33F 0.9800 . ?
C34A H34D 0.9800 . ?
C34A H34E 0.9800 . ?
C34A H34F 0.9800 . ?
C35A H35D 0.9800 . ?
C35A H35E 0.9800 . ?
C35A H35F 0.9800 . ?
Cr5A F4A 1.90(2) . ?
Cr5A O18A 2.017(15) . ?
Cr5A O20A 2.090(14) . ?
Cr5A F5A 2.005(19) . ?
F12A Cr 1.703(15) . ?
Cr O37A 1.818(11) . ?
Cr O35A 2.099(12) . ?
Cr F11A 1.972(16) . ?
O37A C91A 1.267(10) . ?
O38A C91A 1.249(10) . ?
O38A Cr12 1.980(10) . ?
C91A C92A 1.521(10) . ?
C92A C93A 1.534(12) . ?
C92A C94A 1.524(11) . ?
C92A C95A 1.515(11) . ?
C93A H93D 0.9800 . ?
C93A H93E 0.9800 . ?
C93A H93F 0.9800 . ?
C94A H94D 0.9800 . ?
C94A H94E 0.9800 . ?
C94A H94F 0.9800 . ?
C95A H95D 0.9800 . ?
C95A H95E 0.9800 . ?
C95A H95F 0.9800 . ?
O35A C86A 1.252(10) . ?
O36A C86A 1.256(10) . ?
O36A Cr12 1.958(8) . ?
C86A C87A 1.514(10) . ?
C87A C88A 1.527(12) . ?
C87A C89A 1.517(12) . ?
C87A C90A 1.499(12) . ?
C88A H88D 0.9800 . ?
C88A H88E 0.9800 . ?
C88A H88F 0.9800 . ?
C89A H89D 0.9800 . ?
C89A H89E 0.9800 . ?
C89A H89F 0.9800 . ?
C90A H90D 0.9800 . ?
C90A H90E 0.9800 . ?
C90A H90F 0.9800 . ?
F11A Cr12 1.910(14) . ?
Cr12 O31A 1.944(9) . ?
Cr12 O33A 1.944(9) . ?
Cr12 F10A 1.928(18) . ?
O31A C76A 1.268(11) . ?
O32A C76A 1.264(10) . ?
O32A Cr9A 1.874(10) . ?
C76A C77A 1.525(10) . ?
C77A C78A 1.508(11) . ?
C77A C79A 1.539(11) . ?
C77A C80A 1.529(11) . ?
C78A H78D 0.9800 . ?
C78A H78E 0.9800 . ?
C78A H78F 0.9800 . ?
C79A H79D 0.9800 . ?
C79A H79E 0.9800 . ?
C79A H79F 0.9800 . ?
C80A H80D 0.9800 . ?
C80A H80E 0.9800 . ?
C80A H80F 0.9800 . ?
O33A C81A 1.265(10) . ?
O34A C81A 1.256(10) . ?
O34A Cr9A 2.054(10) . ?
C81A C82A 1.539(10) . ?
C82A C83A 1.495(11) . ?
C82A C84A 1.533(12) . ?
C82A C85A 1.519(11) . ?
C83A H83D 0.9800 . ?
C83A H83E 0.9800 . ?
C83A H83F 0.9800 . ?
C84A H84D 0.9800 . ?
C84A H84E 0.9800 . ?
C84A H84F 0.9800 . ?
C85A H85D 0.9800 . ?
C85A H85E 0.9800 . ?
C85A H85F 0.9800 . ?
Cr9A F9A 1.992(16) . ?
Cr9A F10A 1.93(2) . ?
Cr9A O27A 1.964(12) . ?
Cr9A O29A 1.906(8) . ?
F9A Cr8A 1.912(15) . ?
O27A C66A 1.257(17) . ?
O28A C66A 1.265(18) . ?
O28A Cr8A 1.965(7) . ?
C66A C67A 1.518(16) . ?
C67A C68A 1.53(2) . ?
C67A C69A 1.47(2) . ?
C67A C70A 1.51(2) . ?
C68A H68D 0.9800 . ?
C68A H68E 0.9800 . ?
C68A H68F 0.9800 . ?
C69A H69D 0.9800 . ?
C69A H69E 0.9800 . ?
C69A H69F 0.9800 . ?
C70A H70D 0.9800 . ?
C70A H70E 0.9800 . ?
C70A H70F 0.9800 . ?
Cr8A O30A 1.948(8) . ?
Cr8A O25A 1.959(8) . ?
Cr8A F8A 1.938(9) . ?
Cr8A O23A 1.938(7) . ?
O29A C71A 1.285(10) . ?
O30A C71A 1.248(10) . ?
C71A C72A 1.517(10) . ?
C72A C73A 1.502(12) . ?
C72A C74A 1.567(12) . ?
C72A C75A 1.526(12) . ?
C73A H73D 0.9800 . ?
C73A H73E 0.9800 . ?
C73A H73F 0.9800 . ?
C74A H74D 0.9800 . ?
C74A H74E 0.9800 . ?
C74A H74F 0.9800 . ?
C75A H75D 0.9800 . ?
C75A H75E 0.9800 . ?
C75A H75F 0.9800 . ?
O25A C61A 1.245(9) . ?
O26A C61A 1.256(9) . ?
O26A Cr7A 1.958(8) . ?
C61A C62A 1.529(10) . ?
C62A C63A 1.503(11) . ?
C62A C64A 1.522(10) . ?
C62A C65A 1.526(12) . ?
C63A H63D 0.9800 . ?
C63A H63E 0.9800 . ?
C63A H63F 0.9800 . ?
C64A H64D 0.9800 . ?
C64A H64E 0.9800 . ?
C64A H64F 0.9800 . ?
C65A H65D 0.9800 . ?
C65A H65E 0.9800 . ?
C65A H65F 0.9800 . ?
F8A Cr7A 1.934(10) . ?
O23A C56A 1.269(14) . ?
O24A C56A 1.260(15) . ?
O24A Cr7A 1.908(17) . ?
C56A C57A 1.514(15) . ?
C57A C58A 1.55(2) . ?
C57A C59A 1.490(17) . ?
C57A C60A 1.552(18) . ?
C58A H58D 0.9800 . ?
C58A H58E 0.9800 . ?
C58A H58F 0.9800 . ?
C59A H59D 0.9800 . ?
C59A H59E 0.9800 . ?
C59A H59F 0.9800 . ?
C60A H60D 0.9800 . ?
C60A H60E 0.9800 . ?
C60A H60F 0.9800 . ?
Cr7A F7A 1.940(11) . ?
Cr7A O21A 1.912(16) . ?
F7A Cr6A 1.959(12) . ?
O21A C51A 1.255(10) . ?
O22A C51A 1.269(10) . ?
O22A Cr6A 1.93(2) . ?
C51A C52A 1.519(10) . ?
C52A C53A 1.533(11) . ?
C52A C54A 1.514(11) . ?
C52A C55A 1.520(11) . ?
C53A H53D 0.9800 . ?
C53A H53E 0.9800 . ?
C53A H53F 0.9800 . ?
C54A H54D 0.9800 . ?
C54A H54E 0.9800 . ?
C54A H54F 0.9800 . ?
C55A H55D 0.9800 . ?
C55A H55E 0.9800 . ?
C55A H55F 0.9800 . ?
Cr6A F6A 1.880(10) . ?
Cr6A O17A 2.019(17) . ?
Cr6A O19A 2.004(16) . ?
Cr6A F5A 1.841(17) . ?
O17A C41A 1.244(10) . ?
O18A C41A 1.279(10) . ?
C41A C42A 1.522(10) . ?
C42A C43A 1.515(12) . ?
C42A C44A 1.488(11) . ?
C42A C45A 1.512(12) . ?
C43A H43D 0.9800 . ?
C43A H43E 0.9800 . ?
C43A H43F 0.9800 . ?
C44A H44D 0.9800 . ?
C44A H44E 0.9800 . ?
C44A H44F 0.9800 . ?
C45A H45D 0.9800 . ?
C45A H45E 0.9800 . ?
C45A H45F 0.9800 . ?
O19A C46A 1.251(10) . ?
O20A C46A 1.284(10) . ?
C46A C47A 1.515(10) . ?
C47A C48A 1.498(11) . ?
C47A C49A 1.520(11) . ?
C47A C50A 1.561(11) . ?
C48A H48D 0.9800 . ?
C48A H48E 0.9800 . ?
C48A H48F 0.9800 . ?
C49A H49D 0.9800 . ?
C49A H49E 0.9800 . ?
C49A H49F 0.9800 . ?
C50A H50D 0.9800 . ?
C50A H50E 0.9800 . ?
C50A H50F 0.9800 . ?
C125 H12G 0.9900 . ?
C125 H12H 0.9900 . ?
C125 O123 1.359(19) . ?
C125 C126 1.505(19) . ?
C110 H11O 0.9900 . ?
C110 H11P 0.9900 . ?
C110 C124 1.479(19) . ?
C110 O123 1.415(19) . ?
C124 H12I 0.9800 . ?
C124 H12J 0.9800 . ?
C124 H12K 0.9800 . ?
C126 H12L 0.9800 . ?
C126 H12M 0.9800 . ?
C126 H12N 0.9800 . ?

loop_
_geom_torsion_atom_site_label_1
_geom_torsion_atom_site_label_2
_geom_torsion_atom_site_label_3
_geom_torsion_atom_site_label_4
_geom_torsion
_geom_torsion_site_symmetry_1
_geom_torsion_site_symmetry_2
_geom_torsion_site_symmetry_3
_geom_torsion_site_symmetry_4
_geom_torsion_publ_flag
Zn2 N1 C113 C114 -38.3(12) . . . . ?
Zn2 N1 C122 C121 57.0(11) . . . . ?
Zn2 N2 C114 C113 -36.5(12) . . . . ?
Zn2 N2 C115 C116 49.4(14) . . . . ?
Zn2 N3 C117 C116 -47.7(13) . . . . ?
Zn2 N3 C118 C119 44.3(9) . . . . ?
Zn2 N4 C119 C118 37.8(8) . . . . ?
Zn2 N4 C120 C121 -56.9(10) . . . . ?
Zn2 N1A C105 C1I 40.4(15) . . . . ?
Zn2 N1A C1Q C1P -51.2(15) . . . . ?
Zn2 N2A C1I C105 38.2(15) . . . . ?
Zn2 N2A C1J C1K -58.1(18) . . . . ?
Zn2 N3A C1L C1K 49(2) . . . . ?
Zn2 N3A C1M C1N -40.7(16) . . . . ?
Zn2 N4A C1N C1M -36.2(16) . . . . ?
Zn2 N4A C1O C1P 53.9(17) . . . . ?
Zn2 F0 Cr1A F13A 170(2) . . . . ?
Zn2 F0 Cr1A O43A 80(2) . . . . ?
Zn2 F0 Cr1A F1A -95(2) . . . . ?
Zn2 F0 Cr1A O4A -9(2) . . . . ?
Zn2 F01D Cr7A O26A 149.1(11) . . . . ?
Zn2 F01D Cr7A F8A 58.6(12) . . . . ?
Zn2 F01D Cr7A F7A -32.5(12) . . . . ?
Zn2 F01D Cr7A O21A -124.2(13) . . . . ?
Cr13 F13 Zn F12 122.5(8) . . . . ?
Cr13 F13 Zn O39 -136.8(7) . . . . ?
Cr13 F13 Zn O41 49.9(18) . . . . ?
Cr13 F13 Zn O44 -31.2(8) . . . . ?
Cr13 O1 C1 O2 -8(5) . . . . ?
Cr13 O1 C1 C2 173.2(16) . . . . ?
Cr13 O4 C6 O3 0(4) . . . . ?
Cr13 O4 C6 C7 178.0(12) . . . . ?
Cr13 O43 C1D O44 -6(5) . . . . ?
Cr13 O43 C1D C1E 154.4(15) . . . . ?
Cr2 O2 C1 O1 -5(5) . . . . ?
Cr2 O2 C1 C2 173.9(13) . . . . ?
Cr2 O3 C6 O4 -14(4) . . . . ?
Cr2 O3 C6 C7 168.0(13) . . . . ?
Cr2 O6 C11 O5 38(4) . . . . ?
Cr2 O6 C11 C12 -179.2(12) . . . . ?
Cr2 O8 C16 O7 31(4) . . . . ?
Cr2 O8 C16 C17 -157.6(12) . . . . ?
Cr3 O5 C11 O6 -31(4) . . . . ?
Cr3 O5 C11 C12 -175.5(15) . . . . ?
Cr3 O7 C16 O8 -2(4) . . . . ?
Cr3 O7 C16 C17 -173.5(14) . . . . ?
Cr3 O10 C21 O9 40(4) . . . . ?
Cr3 O10 C21 C22 -161.9(14) . . . . ?
Cr3 O47 C26 O11 43(5) . . . . ?
Cr3 O47 C26 C27 -153.4(18) . . . . ?
Cr4 O9 C21 O10 -13(4) . . . . ?
Cr4 O9 C21 C22 -171.6(14) . . . . ?
Cr4 O11 C26 O47 -14(4) . . . . ?
Cr4 O11 C26 C27 -177.3(14) . . . . ?
Cr4 O12 C31 O46 36(4) . . . . ?
Cr4 O12 C31 C32 -171.2(15) . . . . ?
Cr4 O16 C36 O15 25(5) . . . . ?
Cr4 O16 C36 C37 -168.7(15) . . . . ?
Cr5 O46 C31 O12 -20(5) . . . . ?
Cr5 O46 C31 C32 -172.7(13) . . . . ?
Cr5 O15 C36 O16 -8(4) . . . . ?
Cr5 O15 C36 C37 -174.1(13) . . . . ?
Cr5 O18 C41 O17 26(4) . . . . ?
Cr5 O18 C41 C42 -161.5(17) . . . . ?
Cr5 O20 C46 O19 -11(5) . . . . ?
Cr5 O20 C46 C47 -167.4(14) . . . . ?
Cr6 O17 C41 O18 -17(4) . . . . ?
Cr6 O17 C41 C42 169.7(18) . . . . ?
Cr6 O19 C46 O20 20(5) . . . . ?
Cr6 O19 C46 C47 176.1(18) . . . . ?
Cr6 O22 C51 O21 -40(4) . . . . ?
Cr6 O22 C51 C52 139(2) . . . . ?
Cr7 O21 C51 O22 -18(5) . . . . ?
Cr7 O21 C51 C52 162(2) . . . . ?
Cr7 O24 C56 O23 10(4) . . . . ?
Cr7 O24 C56 C57 -170.6(18) . . . . ?
Cr7 O26 C61 O25 17(2) . . . . ?
Cr7 O26 C61 C62 -160.8(8) . . . . ?
Cr8 O23 C56 O24 21(3) . . . . ?
Cr8 O23 C56 C57 -158.4(11) . . . . ?
Cr8 O25 C61 O26 19(2) . . . . ?
Cr8 O25 C61 C62 -162.9(9) . . . . ?
Cr8 O28 C66 O27 3(5) . . . . ?
Cr8 O28 C66 C67 -179.3(12) . . . . ?
Cr8 O30 C71 O29 16.1(19) . . . . ?
Cr8 O30 C71 C72 -160.9(10) . . . . ?
Cr9 O27 C66 O28 13(5) . . . . ?
Cr9 O27 C66 C67 -165.4(13) . . . . ?
Cr9 O29 C71 O30 -3.4(19) . . . . ?
Cr9 O29 C71 C72 173.7(9) . . . . ?
Cr9 O32 C76 O31 9(3) . . . . ?
Cr9 O32 C76 C77 -172.3(10) . . . . ?
Cr9 O34 C81 O33 19(3) . . . . ?
Cr9 O34 C81 C82 -153.1(12) . . . . ?
Cr10 O31 C76 O32 6(4) . . . . ?
Cr10 O31 C76 C77 -173.2(11) . . . . ?
Cr10 O33 C81 O34 5(4) . . . . ?
Cr10 O33 C81 C82 176.0(11) . . . . ?
Cr10 O36 C86 O35 -16(4) . . . . ?
Cr10 O36 C86 C87 168.2(10) . . . . ?
Cr10 O38 C91 O37 -5(3) . . . . ?
Cr10 O38 C91 C92 174.0(12) . . . . ?
Cr11 O35 C86 O36 4(4) . . . . ?
Cr11 O35 C86 C87 179.8(14) . . . . ?
Cr11 O37 C91 O38 -11(3) . . . . ?
Cr11 O37 C91 C92 169.4(12) . . . . ?
Cr11 O40 C96 O39 13(4) . . . . ?
Cr11 O40 C96 C97 -166.1(13) . . . . ?
Cr11 O42 C111 O41 -63(4) . . . . ?
Cr11 O42 C111 C112 146(2) . . . . ?
F1 Cr13 O4 C6 -19(2) . . . . ?
F1 Cr2 O3 C6 36(2) . . . . ?
F2 Cr2 O3 C6 123(2) . . . . ?
F3 Cr3 F2 Cr2 149.8(16) . . . . ?
F3 Cr4 O9 C21 16(3) . . . . ?
F4 Cr4 F3 Cr3 -130.9(16) . . . . ?
F4 Cr4 O9 C21 107(3) . . . . ?
F4 Cr5 F5 Cr6 136.1(14) . . . . ?
F4 Cr5 O20 C46 -108(3) . . . . ?
F5 Cr5 O18 C41 9(3) . . . . ?
F5 Cr5 O20 C46 -22(3) . . . . ?
F7 Cr7 F01C Zn2 158.0(19) . . . . ?
F8 Cr7 F7 Cr6 -176.9(8) . . . . ?
F8 Cr7 F01C Zn2 -109.8(19) . . . . ?
F9 Cr8 F8 Cr7 -125.7(7) . . . . ?
F9 Cr9 O34 C81 -130(2) . . . . ?
F10 Cr9 F9 Cr8 138.7(11) . . . . ?
F10 Cr9 O34 C81 -39(2) . . . . ?
F10 Cr10 F11 Cr11 -148.3(11) . . . . ?
F11 Cr11 O35 C86 21(3) . . . . ?
F12 Cr11 O35 C86 121(5) . . . . ?
F13 Cr13 F1 Cr2 -118.9(8) . . . . ?
F13 Cr13 O4 C6 69(3) . . . . ?
F01C Cr7 F7 Cr6 -87.7(8) . . . . ?
F020 Cr13 F1 Cr2 136.5(8) . . . . ?
F020 Cr13 O4 C6 -108(2) . . . . ?
N1 C113 C114 N2 52.1(14) . . . . ?
N2 C115 C116 C117 -71.2(15) . . . . ?
N3 C118 C119 N4 -56.3(10) . . . . ?
N4 C120 C121 C122 65.8(14) . . . . ?
C113 N1 C122 C121 179.9(10) . . . . ?
C114 N2 C115 C116 178.0(10) . . . . ?
C115 N2 C114 C113 -170.6(11) . . . . ?
C115 C116 C117 N3 70.6(15) . . . . ?
C117 N3 C118 C119 172.8(9) . . . . ?
C118 N3 C117 C116 -172.9(10) . . . . ?
C119 N4 C120 C121 -178.2(8) . . . . ?
C120 N4 C119 C118 162.6(8) . . . . ?
C120 C121 C122 N1 -63.9(15) . . . . ?
C122 N1 C113 C114 -165.3(10) . . . . ?
O1 Cr13 F1 Cr2 -49.2(10) . . . . ?
O1 Cr13 O4 C6 76(2) . . . . ?
O1 C1 C2 C3 -12(3) . . . . ?
O1 C1 C2 C4 -137(3) . . . . ?
O1 C1 C2 C5 109(3) . . . . ?
O2 Cr2 O3 C6 -57(2) . . . . ?
O2 C1 C2 C3 169(2) . . . . ?
O2 C1 C2 C4 44(3) . . . . ?
O2 C1 C2 C5 -70(3) . . . . ?
O3 C6 C7 C8 15(3) . . . . ?
O3 C6 C7 C9 144(2) . . . . ?
O3 C6 C7 C10 -103(2) . . . . ?
O4 Cr13 F1 Cr2 45.6(9) . . . . ?
O4 C6 C7 C8 -163(2) . . . . ?
O4 C6 C7 C9 -34(3) . . . . ?
O4 C6 C7 C10 79(2) . . . . ?
O5 Cr3 F2 Cr2 -37.8(18) . . . . ?
O5 C11 C12 C13 -64(2) . . . . ?
O5 C11 C12 C14 164(2) . . . . ?
O5 C11 C12 C15 50(2) . . . . ?
O6 Cr2 O3 C6 -143(2) . . . . ?
O6 C11 C12 C13 151(2) . . . . ?
O6 C11 C12 C14 19(3) . . . . ?
O6 C11 C12 C15 -95(2) . . . . ?
O7 Cr3 F2 Cr2 64.3(17) . . . . ?
O7 C16 C17 C18 72(3) . . . . ?
O7 C16 C17 C19 -163(2) . . . . ?
O7 C16 C17 C20 -43(3) . . . . ?
O8 C16 C17 C18 -100(2) . . . . ?
O8 C16 C17 C19 25(3) . . . . ?
O8 C16 C17 C20 145(2) . . . . ?
O9 Cr4 F3 Cr3 -43.0(15) . . . . ?
O9 C21 C22 C23 -15(3) . . . . ?
O9 C21 C22 C24 109(2) . . . . ?
O9 C21 C22 C25 -130(2) . . . . ?
O10 Cr3 F2 Cr2 -125.7(17) . . . . ?
O10 C21 C22 C23 -175(2) . . . . ?
O10 C21 C22 C24 -51(3) . . . . ?
O10 C21 C22 C25 70(3) . . . . ?
O11 Cr4 F3 Cr3 55.2(14) . . . . ?
O11 Cr4 O9 C21 -79(2) . . . . ?
O11 C26 C27 C28 10(3) . . . . ?
O11 C26 C27 C29 134(3) . . . . ?
O11 C26 C27 C30 -109(3) . . . . ?
O47 C26 C27 C28 -155(2) . . . . ?
O47 C26 C27 C29 -31(3) . . . . ?
O47 C26 C27 C30 86(3) . . . . ?
O46 Cr5 O18 C41 -176(2) . . . . ?
O46 Cr5 O20 C46 165(3) . . . . ?
O46 C31 C32 C33 3(3) . . . . ?
O46 C31 C32 C34 124(2) . . . . ?
O46 C31 C32 C35 -118(2) . . . . ?
O12 Cr4 O9 C21 -164(2) . . . . ?
O12 C31 C32 C33 -152(2) . . . . ?
O12 C31 C32 C34 -31(3) . . . . ?
O12 C31 C32 C35 87(3) . . . . ?
O15 Cr5 F5 Cr6 -134.5(12) . . . . ?
O15 Cr5 O18 C41 99(2) . . . . ?
O15 Cr5 O20 C46 152(3) . . . . ?
O15 C36 C37 C38 22(3) . . . . ?
O15 C36 C37 C39 144(2) . . . . ?
O15 C36 C37 C40 -97(3) . . . . ?
O16 Cr4 F3 Cr3 141.8(14) . . . . ?
O16 C36 C37 C38 -146(3) . . . . ?
O16 C36 C37 C39 -24(3) . . . . ?
O16 C36 C37 C40 95(3) . . . . ?
O17 C41 C42 C43 51(2) . . . . ?
O17 C41 C42 C44 172(2) . . . . ?
O17 C41 C42 C45 -66(2) . . . . ?
O18 Cr5 F5 Cr6 -45.3(14) . . . . ?
O18 Cr5 O20 C46 76(3) . . . . ?
O18 C41 C42 C43 -122(2) . . . . ?
O18 C41 C42 C44 -1(3) . . . . ?
O18 C41 C42 C45 121(2) . . . . ?
O19 C46 C47 C48 37(3) . . . . ?
O19 C46 C47 C49 162(3) . . . . ?
O19 C46 C47 C50 -81(3) . . . . ?
O20 Cr5 F5 Cr6 44.0(14) . . . . ?
O20 Cr5 O18 C41 -95(3) . . . . ?
O20 C46 C47 C48 -165(2) . . . . ?
O20 C46 C47 C49 -40(3) . . . . ?
O20 C46 C47 C50 77(3) . . . . ?
O21 Cr7 F7 Cr6 9.2(11) . . . . ?
O21 Cr7 F01C Zn2 65(2) . . . . ?
O21 C51 C52 C53 57(3) . . . . ?
O21 C51 C52 C54 -179(3) . . . . ?
O21 C51 C52 C55 -56(3) . . . . ?
O22 C51 C52 C53 -122(3) . . . . ?
O22 C51 C52 C54 1(3) . . . . ?
O22 C51 C52 C55 125(3) . . . . ?
O23 Cr8 F8 Cr7 54.6(7) . . . . ?
O23 C56 C57 C58 88.8(19) . . . . ?
O23 C56 C57 C59 -144.6(17) . . . . ?
O23 C56 C57 C60 -28(2) . . . . ?
O24 Cr7 F7 Cr6 92.1(9) . . . . ?
O24 C56 C57 C58 -90(2) . . . . ?
O24 C56 C57 C59 36(2) . . . . ?
O24 C56 C57 C60 152(2) . . . . ?
O25 Cr8 F8 Cr7 -36.8(7) . . . . ?
O25 C61 C62 C63 19.3(19) . . . . ?
O25 C61 C62 C64 147.6(14) . . . . ?
O25 C61 C62 C65 -95.8(16) . . . . ?
O26 Cr7 F01C Zn2 -20(2) . . . . ?
O26 C61 C62 C63 -162.6(15) . . . . ?
O26 C61 C62 C64 -34.4(18) . . . . ?
O26 C61 C62 C65 82.2(17) . . . . ?
O27 Cr9 F9 Cr8 -35.0(11) . . . . ?
O27 Cr9 O34 C81 134.2(19) . . . . ?
O27 C66 C67 C68 -47(3) . . . . ?
O27 C66 C67 C69 79(3) . . . . ?
O27 C66 C67 C70 -165(2) . . . . ?
O28 C66 C67 C68 135(3) . . . . ?
O28 C66 C67 C69 -99(3) . . . . ?
O28 C66 C67 C70 16(3) . . . . ?
O29 Cr9 F9 Cr8 55.0(10) . . . . ?
O29 C71 C72 C73 51.9(17) . . . . ?
O29 C71 C72 C74 -171.5(13) . . . . ?
O29 C71 C72 C75 -59.0(15) . . . . ?
O30 Cr8 F8 Cr7 143.0(7) . . . . ?
O30 C71 C72 C73 -130.8(14) . . . . ?
O30 C71 C72 C74 5.8(18) . . . . ?
O30 C71 C72 C75 118.3(14) . . . . ?
O31 C76 C77 C78 9(2) . . . . ?
O31 C76 C77 C79 130.3(19) . . . . ?
O31 C76 C77 C80 -112(2) . . . . ?
O32 Cr9 O34 C81 50.6(19) . . . . ?
O32 C76 C77 C78 -170.2(18) . . . . ?
O32 C76 C77 C79 -49(2) . . . . ?
O32 C76 C77 C80 69(2) . . . . ?
O33 Cr10 F11 Cr11 119.6(9) . . . . ?
O33 C81 C82 C83 18(2) . . . . ?
O33 C81 C82 C84 143(2) . . . . ?
O33 C81 C82 C85 -100(2) . . . . ?
O34 Cr9 F9 Cr8 -127.3(10) . . . . ?
O34 C81 C82 C83 -170.1(18) . . . . ?
O34 C81 C82 C84 -45(2) . . . . ?
O34 C81 C82 C85 72(2) . . . . ?
O35 C86 C87 C88 -28(3) . . . . ?
O35 C86 C87 C89 91(2) . . . . ?
O35 C86 C87 C90 -150(2) . . . . ?
O36 Cr10 F11 Cr11 32.8(10) . . . . ?
O36 C86 C87 C88 147.9(19) . . . . ?
O36 C86 C87 C89 -93(2) . . . . ?
O36 C86 C87 C90 27(2) . . . . ?
O37 Cr11 O35 C86 -66(2) . . . . ?
O37 C91 C92 C93 18(2) . . . . ?
O37 C91 C92 C94 137.9(19) . . . . ?
O37 C91 C92 C95 -100(2) . . . . ?
O38 Cr10 F11 Cr11 -61.7(10) . . . . ?
O38 C91 C92 C93 -161.7(17) . . . . ?
O38 C91 C92 C94 -42(2) . . . . ?
O38 C91 C92 C95 80.7(19) . . . . ?
O39 C96 C97 C98 145(2) . . . . ?
O39 C96 C97 C99 25(3) . . . . ?
O39 C96 C97 C100 -101(3) . . . . ?
O40 Cr11 O35 C86 -151(2) . . . . ?
O40 C96 C97 C98 -36(3) . . . . ?
O40 C96 C97 C99 -156(2) . . . . ?
O40 C96 C97 C100 78(3) . . . . ?
C96 O39 Zn F12 -30(3) . . . . ?
C96 O39 Zn F13 -116(3) . . . . ?
C96 O39 Zn O41 62(3) . . . . ?
C96 O39 Zn O44 150(2) . . . . ?
O41 C111 C112 C1A 127.2(19) . . . . ?
O41 C111 C112 C1B -106(2) . . . . ?
O41 C111 C112 C1C 13(2) . . . . ?
O42 Cr11 O35 C86 113(3) . . . . ?
O42 C111 C112 C1A -81(3) . . . . ?
O42 C111 C112 C1B 46(3) . . . . ?
O42 C111 C112 C1C 165(2) . . . . ?
O43 Cr13 O4 C6 164(2) . . . . ?
O43 C1D C1E C1F 29(3) . . . . ?
O43 C1D C1E C1G 149(3) . . . . ?
O43 C1D C1E C1H -91(3) . . . . ?
O44 C1D C1E C1F -169(3) . . . . ?
O44 C1D C1E C1G -49(3) . . . . ?
O44 C1D C1E C1H 71(3) . . . . ?
C102 O45 C104 C101 -165(2) . . . . ?
C104 O45 C102 C103 179(3) . . . . ?
N1A C105 C1I N2A -55.6(18) . . . . ?
N2A C1J C1K C1L 78(2) . . . . ?
N3A C1M C1N N4A 55(2) . . . . ?
N4A C1O C1P C1Q -65(2) . . . . ?
C105 N1A C1Q C1P -175.9(13) . . . . ?
C1I N2A C1J C1K -178.9(15) . . . . ?
C1J N2A C1I C105 162.3(15) . . . . ?
C1J C1K C1L N3A -67(3) . . . . ?
C1L N3A C1M C1N -171.9(16) . . . . ?
C1M N3A C1L C1K 170.7(16) . . . . ?
C1N N4A C1O C1P 176.7(14) . . . . ?
C1O N4A C1N C1M -163.2(15) . . . . ?
C1O C1P C1Q N1A 62.1(19) . . . . ?
C1Q N1A C105 C1I 167.4(13) . . . . ?
O41A C106 C1R C1S 48(2) . . . . ?
O41A C106 C1R C1T 168.2(19) . . . . ?
O41A C106 C1R C1U -71(2) . . . . ?
O42A C106 C1R C1S -114(3) . . . . ?
O42A C106 C1R C1T 6(3) . . . . ?
O42A C106 C1R C1U 127(3) . . . . ?
Zn29 O41A C106 O42A -35(3) . . . . ?
Zn29 O41A C106 C1R 163.7(12) . . . . ?
Zn29 O39A C96A O40A -21(3) . . . . ?
Zn29 O39A C96A C97A 155.7(13) . . . . ?
Zn29 F13A Cr1A O43A -32.4(8) . . . . ?
Zn29 F13A Cr1A F0 -125.9(7) . . . . ?
Zn29 F13A Cr1A O1A 55.1(9) . . . . ?
Zn29 F13A Cr1A F1A 147.1(7) . . . . ?
Zn29 O44A C108 O43A 0(4) . . . . ?
Zn29 O44A C108 C1V 161.9(16) . . . . ?
Zn29 F12A Cr O42A 42.9(11) . . . . ?
Zn29 F12A Cr O40A -50.9(8) . . . . ?
Zn29 F12A Cr O37A -139.9(7) . . . . ?
Zn29 F12A Cr F11A 126.5(7) . . . . ?
O39A C96A C97A C98A 165.7(19) . . . . ?
O39A C96A C97A C99A 45(2) . . . . ?
O39A C96A C97A C107 -71(2) . . . . ?
O40A C96A C97A C98A -17(2) . . . . ?
O40A C96A C97A C99A -137.3(19) . . . . ?
O40A C96A C97A C107 106.8(19) . . . . ?
O40A Cr O37A C91A 140.0(15) . . . . ?
O43A C108 C1V C1W 46(3) . . . . ?
O43A C108 C1V C1X 162(2) . . . . ?
O43A C108 C1V C1Y -82(3) . . . . ?
O44A C108 C1V C1W -117(2) . . . . ?
O44A C108 C1V C1X 0(3) . . . . ?
O44A C108 C1V C1Y 116(2) . . . . ?
Cr1A O43A C108 O44A -52(3) . . . . ?
Cr1A O43A C108 C1V 146.4(16) . . . . ?
Cr1A O1A C109 O2A 23(3) . . . . ?
Cr1A O1A C109 C2A -159.3(12) . . . . ?
Cr1A F1A Cr2A O2A 51.6(9) . . . . ?
Cr1A F1A Cr2A F2A -128.1(11) . . . . ?
Cr1A F1A Cr2A O3A -39.2(9) . . . . ?
Cr1A F1A Cr2A O8A 140.3(9) . . . . ?
Cr1A O4A C6A O3A 17(3) . . . . ?
Cr1A O4A C6A C7A -155.3(13) . . . . ?
O1A C109 C2A C3A 55(2) . . . . ?
O1A C109 C2A C4A -74(2) . . . . ?
O1A C109 C2A C5A 172.4(18) . . . . ?
O2A C109 C2A C3A -127.2(19) . . . . ?
O2A C109 C2A C4A 104(2) . . . . ?
O2A C109 C2A C5A -9(2) . . . . ?
F1A Cr2A F2A Cr3A -131.5(14) . . . . ?
Cr2A O2A C109 O1A 22(3) . . . . ?
Cr2A O2A C109 C2A -156.0(11) . . . . ?
Cr2A O6A C11A O5A -37(3) . . . . ?
Cr2A O6A C11A C12A 171.1(8) . . . . ?
Cr2A O3A C6A O4A 20(4) . . . . ?
Cr2A O3A C6A C7A -168.3(14) . . . . ?
Cr2A O8A C16A O7A 5(3) . . . . ?
Cr2A O8A C16A C17A -173.6(9) . . . . ?
F2A Cr3A F3A Cr4A 149.4(11) . . . . ?
O5A C11A C12A C13A -51.5(19) . . . . ?
O5A C11A C12A C14A -177.4(17) . . . . ?
O5A C11A C12A C15A 64.3(18) . . . . ?
O6A Cr2A F2A Cr3A 46.6(14) . . . . ?
O6A C11A C12A C13A 101.4(16) . . . . ?
O6A C11A C12A C14A -24(2) . . . . ?
O6A C11A C12A C15A -142.8(15) . . . . ?
O3A Cr2A F2A Cr3A 133.6(14) . . . . ?
O3A C6A C7A C8A -129(2) . . . . ?
O3A C6A C7A C9A 124(3) . . . . ?
O3A C6A C7A C10A -15(4) . . . . ?
O4A C6A C7A C8A 44(3) . . . . ?
O4A C6A C7A C9A -63(3) . . . . ?
O4A C6A C7A C10A 157(2) . . . . ?
O7A C16A C17A C18A 54(2) . . . . ?
O7A C16A C17A C19A 178.8(16) . . . . ?
O7A C16A C17A C20A -62.2(19) . . . . ?
O7A Cr3A F3A Cr4A -119.1(10) . . . . ?
O8A Cr2A F2A Cr3A -47.8(14) . . . . ?
O8A C16A C17A C18A -126.5(15) . . . . ?
O8A C16A C17A C19A -2(2) . . . . ?
O8A C16A C17A C20A 117.0(16) . . . . ?
C16A O7A Cr3A F2A 1(2) . . . . ?
C16A O7A Cr3A O5A 90.8(19) . . . . ?
C16A O7A Cr3A O47A 175.2(19) . . . . ?
C16A O7A Cr3A F3A -89.0(19) . . . . ?
Cr3A O5A C11A O6A 39(3) . . . . ?
Cr3A O5A C11A C12A -169.7(11) . . . . ?
Cr3A O7A C16A O8A -24(3) . . . . ?
Cr3A O7A C16A C17A 154.9(12) . . . . ?
Cr3A O10A C21A O9A -19(3) . . . . ?
Cr3A O10A C21A C22A 179.4(11) . . . . ?
Cr3A O47A C26A O11A 3(4) . . . . ?
Cr3A O47A C26A C27A -163.9(15) . . . . ?
O9A C21A C22A C23A 37(2) . . . . ?
O9A C21A C22A C24A 163.1(19) . . . . ?
O9A C21A C22A C25A -81(2) . . . . ?
O9A Cr4A F4A Cr5A 138.0(13) . . . . ?
O10A Cr3A F3A Cr4A 57.2(11) . . . . ?
O10A C21A C22A C23A -161.1(18) . . . . ?
O10A C21A C22A C24A -35(2) . . . . ?
O10A C21A C22A C25A 81(2) . . . . ?
Cr4A O9A C21A O10A 47(3) . . . . ?
Cr4A O9A C21A C22A -152.4(12) . . . . ?
Cr4A O11A C26A O47A 24(4) . . . . ?
Cr4A O11A C26A C27A -169.9(11) . . . . ?
Cr4A O16A C36A O15A -15(3) . . . . ?
Cr4A O16A C36A C37A 177.2(13) . . . . ?
Cr4A O12A C31A O46A -1(3) . . . . ?
Cr4A O12A C31A C32A -159.1(11) . . . . ?
O11A Cr4A O16A C36A -162(2) . . . . ?
O11A C26A C27A C28A 11(2) . . . . ?
O11A C26A C27A C29A 134(2) . . . . ?
O11A C26A C27A C30A -109(2) . . . . ?
O47A Cr3A F3A Cr4A -34.8(12) . . . . ?
O47A C26A C27A C28A 178(2) . . . . ?
O47A C26A C27A C29A -59(2) . . . . ?
O47A C26A C27A C30A 58(2) . . . . ?
O15A C36A C37A C38A 51(2) . . . . ?
O15A C36A C37A C39A 172.1(17) . . . . ?
O15A C36A C37A C40A -68.8(19) . . . . ?
O15A Cr5A F4A Cr4A 55.1(14) . . . . ?
O16A Cr4A F4A Cr5A -44.4(14) . . . . ?
O16A C36A C37A C38A -141(2) . . . . ?
O16A C36A C37A C39A -19(2) . . . . ?
O16A C36A C37A C40A 99.8(19) . . . . ?
O46A C31A C32A C33A 48(2) . . . . ?
O46A C31A C32A C34A 173.2(14) . . . . ?
O46A C31A C32A C35A -70.0(16) . . . . ?
O46A Cr5A F4A Cr4A -37.3(14) . . . . ?
O12A Cr4A O16A C36A -75(2) . . . . ?
O12A Cr4A F4A Cr5A 50.0(14) . . . . ?
O12A C31A C32A C33A -152.0(16) . . . . ?
O12A C31A C32A C34A -26.7(19) . . . . ?
O12A C31A C32A C35A 90.1(16) . . . . ?
Cr5A O15A C36A O16A 35(3) . . . . ?
Cr5A O15A C36A C37A -157.7(11) . . . . ?
Cr5A O46A C31A O12A 26(3) . . . . ?
Cr5A O46A C31A C32A -175.1(10) . . . . ?
Cr5A O18A C41A O17A -8(3) . . . . ?
Cr5A O18A C41A C42A 177.0(13) . . . . ?
Cr5A O20A C46A O19A 39(3) . . . . ?
Cr5A O20A C46A C47A -154.0(12) . . . . ?
F4A Cr4A O16A C36A 19(2) . . . . ?
F3A Cr4A O16A C36A 108(2) . . . . ?
F3A Cr4A F4A Cr5A -134.4(14) . . . . ?
F12A Cr O37A C91A -128.6(15) . . . . ?
Cr O42A C106 O41A -20(4) . . . . ?
Cr O42A C106 C1R 140.7(19) . . . . ?
Cr O40A C96A O39A -1(4) . . . . ?
Cr O40A C96A C97A -177.9(13) . . . . ?
Cr O37A C91A O38A 5(3) . . . . ?
Cr O37A C91A C92A -173.1(9) . . . . ?
Cr O35A C86A O36A 17(3) . . . . ?
Cr O35A C86A C87A -158.5(11) . . . . ?
O37A C91A C92A C93A 29.6(19) . . . . ?
O37A C91A C92A C94A 152.5(16) . . . . ?
O37A C91A C92A C95A -87.8(17) . . . . ?
O38A C91A C92A C93A -148.8(16) . . . . ?
O38A C91A C92A C94A -25.9(19) . . . . ?
O38A C91A C92A C95A 93.8(17) . . . . ?
O35A Cr O37A C91A 53.5(15) . . . . ?
O35A C86A C87A C88A 37(2) . . . . ?
O35A C86A C87A C89A 155.9(17) . . . . ?
O35A C86A C87A C90A -85.2(19) . . . . ?
O36A C86A C87A C88A -139.2(17) . . . . ?
O36A C86A C87A C89A -20(2) . . . . ?
O36A C86A C87A C90A 99.1(19) . . . . ?
F11A Cr O37A C91A -34.0(15) . . . . ?
Cr12 O38A C91A O37A 22(3) . . . . ?
Cr12 O38A C91A C92A -159.4(9) . . . . ?
Cr12 O36A C86A O35A 9(3) . . . . ?
Cr12 O36A C86A C87A -175.5(9) . . . . ?
Cr12 O31A C76A O32A -22(3) . . . . ?
Cr12 O31A C76A C77A 159.0(9) . . . . ?
Cr12 O33A C81A O34A -15(2) . . . . ?
Cr12 O33A C81A C82A 167.7(9) . . . . ?
O31A C76A C77A C78A -25(2) . . . . ?
O31A C76A C77A C79A 98.7(18) . . . . ?
O31A C76A C77A C80A -143.6(17) . . . . ?
O32A C76A C77A C78A 156.7(17) . . . . ?
O32A C76A C77A C79A -80(2) . . . . ?
O32A C76A C77A C80A 38(2) . . . . ?
C76A O32A Cr9A O34A -54.8(16) . . . . ?
C76A O32A Cr9A F10A 34.0(16) . . . . ?
C76A O32A Cr9A O27A -138.5(16) . . . . ?
C76A O32A Cr9A O29A 127.7(15) . . . . ?
O33A C81A C82A C83A -5.9(18) . . . . ?
O33A C81A C82A C84A 112.1(15) . . . . ?
O33A C81A C82A C85A -131.3(15) . . . . ?
O34A C81A C82A C83A 176.2(14) . . . . ?
O34A C81A C82A C84A -65.7(16) . . . . ?
O34A C81A C82A C85A 50.9(17) . . . . ?
Cr9A O32A C76A O31A -4(3) . . . . ?
Cr9A O32A C76A C77A 174.7(9) . . . . ?
Cr9A O34A C81A O33A -10(3) . . . . ?
Cr9A O34A C81A C82A 167.7(10) . . . . ?
Cr9A O27A C66A O28A 21(4) . . . . ?
Cr9A O27A C66A C67A -159.9(12) . . . . ?
Cr9A O29A C71A O30A 11.6(19) . . . . ?
Cr9A O29A C71A C72A -172.0(9) . . . . ?
O27A C66A C67A C68A 10(3) . . . . ?
O27A C66A C67A C69A 127(2) . . . . ?
O27A C66A C67A C70A -118(2) . . . . ?
O28A C66A C67A C68A -171(2) . . . . ?
O28A C66A C67A C69A -54(2) . . . . ?
O28A C66A C67A C70A 61(2) . . . . ?
Cr8A O28A C66A O27A 20(3) . . . . ?
Cr8A O28A C66A C67A -158.5(12) . . . . ?
Cr8A O30A C71A O29A 34.0(19) . . . . ?
Cr8A O30A C71A C72A -142.4(9) . . . . ?
Cr8A O25A C61A O26A -1.2(16) . . . . ?
Cr8A O25A C61A C62A 173.8(7) . . . . ?
Cr8A O23A C56A O24A -2(2) . . . . ?
Cr8A O23A C56A C57A 177.1(11) . . . . ?
O29A C71A C72A C73A 13.1(17) . . . . ?
O29A C71A C72A C74A -110.4(14) . . . . ?
O29A C71A C72A C75A 134.7(13) . . . . ?
O30A C71A C72A C73A -170.2(12) . . . . ?
O30A C71A C72A C74A 66.4(14) . . . . ?
O30A C71A C72A C75A -48.5(16) . . . . ?
O25A C61A C62A C63A 11.1(14) . . . . ?
O25A C61A C62A C64A 136.4(11) . . . . ?
O25A C61A C62A C65A -108.0(11) . . . . ?
O26A C61A C62A C63A -173.6(11) . . . . ?
O26A C61A C62A C64A -48.2(13) . . . . ?
O26A C61A C62A C65A 67.4(12) . . . . ?
O23A C56A C57A C58A 72.1(16) . . . . ?
O23A C56A C57A C59A -175.5(14) . . . . ?
O23A C56A C57A C60A -48.6(18) . . . . ?
O24A C56A C57A C58A -108.7(17) . . . . ?
O24A C56A C57A C59A 4(2) . . . . ?
O24A C56A C57A C60A 130.6(17) . . . . ?
Cr7A O26A C61A O25A -5.3(18) . . . . ?
Cr7A O26A C61A C62A 179.7(8) . . . . ?
Cr7A O24A C56A O23A -5(3) . . . . ?
Cr7A O24A C56A C57A 175.5(16) . . . . ?
Cr7A O21A C51A O22A -30(4) . . . . ?
Cr7A O21A C51A C52A 152.0(16) . . . . ?
F7A Cr6A F5A Cr5A 143.2(15) . . . . ?
O21A C51A C52A C53A 26(2) . . . . ?
O21A C51A C52A C54A 148(2) . . . . ?
O21A C51A C52A C55A -91(2) . . . . ?
O22A C51A C52A C53A -152(2) . . . . ?
O22A C51A C52A C54A -30(2) . . . . ?
O22A C51A C52A C55A 91(2) . . . . ?
Cr6A O22A C51A O21A -32(4) . . . . ?
Cr6A O22A C51A C52A 146.1(14) . . . . ?
Cr6A O17A C41A O18A 14(3) . . . . ?
Cr6A O17A C41A C42A -170.8(14) . . . . ?
Cr6A O19A C46A O20A -22(4) . . . . ?
Cr6A O19A C46A C47A 171.6(14) . . . . ?
F6A Cr6A F5A Cr5A -126.0(16) . . . . ?
O17A Cr6A F5A Cr5A 54.6(15) . . . . ?
O17A C41A C42A C43A 104.7(19) . . . . ?
O17A C41A C42A C44A -138.7(19) . . . . ?
O17A C41A C42A C45A -16(2) . . . . ?
O18A C41A C42A C43A -79.6(18) . . . . ?
O18A C41A C42A C44A 37(2) . . . . ?
O18A C41A C42A C45A 159.6(16) . . . . ?
O19A Cr6A F5A Cr5A -37.6(16) . . . . ?
O19A C46A C47A C48A 0(3) . . . . ?
O19A C46A C47A C49A 125(2) . . . . ?
O19A C46A C47A C50A -116(2) . . . . ?
O20A Cr5A F4A Cr4A -130.4(14) . . . . ?
O20A C46A C47A C48A -168.1(18) . . . . ?
O20A C46A C47A C49A -43(2) . . . . ?
O20A C46A C47A C50A 76(2) . . . . ?
F5A Cr5A F4A Cr4A 144.9(14) . . . . ?
C124 C110 O123 C125 -162(5) . . . . ?
C126 C125 O123 C110 -177(5) . . . . ?
Zn O39 C96 O40 2(5) . . . . ?
Zn O39 C96 C97 -179.1(14) . . . . ?
Zn O41 C111 O42 54(3) . . . . ?
Zn O41 C111 C112 -157.0(12) . . . . ?
Zn O44 C1D O43 -49(4) . . . . ?
Zn O44 C1D C1E 150.7(17) . . . . ?
